data_7036827
loop_
_publ_author_name
'Tamari, Sho'
'Ono, Kosuke'
'Hashimoto, Masato'
'Ozeki, Tomoji'

_publ_section_title
;
 Control over the preference for binding sites of polyoxometalates to
 silver ethynide clusters by surface charge modification.
;
_journal_issue 44
_journal_name_full 'Dalton transactions (Cambridge, England : 2003)'
_journal_page_first 19056
_journal_page_last 19058
_journal_paper_doi 10.1039/c5dt02972d
_journal_volume 44
_journal_year 2015
_chemical_formula_moiety '(C16 H36 N +), (C163 H243 Ag42 Nb6 O83 Si2 W18 -), 5(C2 H3 N)'
_chemical_formula_sum 'C189 H294 Ag42 N6 Nb6 O83 Si2 W18'
_chemical_formula_weight 12431.76
_chemical_properties_physical Efflorescent
_space_group_crystal_system triclinic
_space_group_IT_number 2
_space_group_name_Hall '-P 1'
_space_group_name_H-M_alt 'P -1'
_symmetry_space_group_name_Hall '-P 1'
_symmetry_space_group_name_H-M 'P -1'
_atom_sites_solution_hydrogens geom
_atom_sites_solution_primary 'charge flipping'
_atom_sites_solution_secondary difmap
_audit_creation_method SHELXL-2014/6
_audit_update_record
;
2015-07-18 deposited with the CCDC.
2015-09-29 downloaded from the CCDC.
;
_cell_angle_alpha 90.138(1)
_cell_angle_beta 95.802(2)
_cell_angle_gamma 93.545(1)
_cell_formula_units_Z 2
_cell_length_a 21.172(1)
_cell_length_b 24.383(1)
_cell_length_c 31.630(1)
_cell_measurement_temperature 123(2)
_cell_measurement_theta_max 24.80
_cell_measurement_theta_min 1.49
_cell_volume 16213.2(11)
_computing_cell_refinement 'HKL2000 (Otwinowski & Minor, 1997)'
_computing_data_collection 'Crystal Clear (Molecular Structure Corporation, 2001)'
_computing_data_reduction 'HKL2000 (Otwinowski & Minor, 1997)'
_computing_molecular_graphics 'Diamond (Brandenburg, 2011)'
_computing_structure_refinement 'SHELXL-2014/6 (Sheldrick, 2014)'
_computing_structure_solution 'Superflip (Palatinus & Chapuis, 2007)'
_diffrn_ambient_temperature 123(2)
_diffrn_measured_fraction_theta_full 0.977
_diffrn_measured_fraction_theta_max 0.963
_diffrn_measurement_device_type 'Rigaku Mercury CCD'
_diffrn_measurement_method 'oscillation method, \w scans'
_diffrn_radiation_type synchrotron
_diffrn_radiation_wavelength 0.689
_diffrn_reflns_av_R_equivalents 0.0996
_diffrn_reflns_av_unetI/netI 0.0960
_diffrn_reflns_Laue_measured_fraction_full 0.977
_diffrn_reflns_Laue_measured_fraction_max 0.963
_diffrn_reflns_limit_h_max 25
_diffrn_reflns_limit_h_min -25
_diffrn_reflns_limit_k_max 29
_diffrn_reflns_limit_k_min -29
_diffrn_reflns_limit_l_max 38
_diffrn_reflns_limit_l_min -38
_diffrn_reflns_number 168053
_diffrn_reflns_point_group_measured_fraction_full 0.977
_diffrn_reflns_point_group_measured_fraction_max 0.963
_diffrn_reflns_theta_full 24.419
_diffrn_reflns_theta_max 24.804
_diffrn_reflns_theta_min 1.489
_diffrn_source 'KEK PF-AR NW2A beamline'
_exptl_absorpt_coefficient_mu 8.306
_exptl_absorpt_correction_T_max 0.1872
_exptl_absorpt_correction_T_min 0.1497
_exptl_absorpt_correction_type multi-scan
_exptl_absorpt_process_details 'PLATON MULABS'
_exptl_crystal_colour colourless
_exptl_crystal_density_diffrn 2.546
_exptl_crystal_description plate
_exptl_crystal_F_000 11428
_exptl_crystal_recrystallization_method 'Re-crystallisation from solvent: CH3CN'
_exptl_crystal_size_max 0.150
_exptl_crystal_size_mid 0.150
_exptl_crystal_size_min 0.050
_refine_diff_density_max 3.756
_refine_diff_density_min -3.005
_refine_diff_density_rms 0.345
_refine_ls_extinction_method none
_refine_ls_goodness_of_fit_ref 1.040
_refine_ls_hydrogen_treatment constr
_refine_ls_matrix_type full
_refine_ls_number_parameters 3192
_refine_ls_number_reflns 59080
_refine_ls_number_restraints 1494
_refine_ls_restrained_S_all 1.032
_refine_ls_R_factor_all 0.1114
_refine_ls_R_factor_gt 0.0823
_refine_ls_shift/su_max 0.001
_refine_ls_shift/su_mean 0.000
_refine_ls_structure_factor_coef Fsqd
_refine_ls_weighting_details 'w=1/[\s^2^(Fo^2^)+(0.1084P)^2^+495.6877P] where P=(Fo^2^+2Fc^2^)/3'
_refine_ls_weighting_scheme calc
_refine_ls_wR_factor_gt 0.2272
_refine_ls_wR_factor_ref 0.2425
_reflns_Friedel_coverage 0.000
_reflns_number_gt 40942
_reflns_number_total 59080
_reflns_threshold_expression 'I > 2\s(I)'
_cod_data_source_file c5dt02972d2.cif
_cod_data_source_block ag42
_cod_depositor_comments 'Adding full bibliography for 7036827.cif.'
_cod_database_code 7036827
_shelx_space_group_comment
;
The symmetry employed for this shelxl refinement is uniquely defined
by the following loop, which should always be used as a source of
symmetry information in preference to the above space-group names.
They are only intended as comments.
;
_shelx_estimated_absorpt_t_min 0.369
_shelx_estimated_absorpt_t_max 0.682
_shelxl_version_number 2014/6

loop_
_space_group_symop_operation_xyz
'x, y, z'
'-x, -y, -z'

loop_
_atom_site_label
_atom_site_type_symbol
_atom_site_fract_x
_atom_site_fract_y
_atom_site_fract_z
_atom_site_U_iso_or_equiv
_atom_site_adp_type
_atom_site_occupancy
_atom_site_site_symmetry_order
_atom_site_calc_flag
_atom_site_refinement_flags_posn
_atom_site_refinement_flags_adp
_atom_site_refinement_flags_occupancy
Ag1 Ag 0.04966(8) 0.33471(6) 0.25449(5) 0.0405(4) Uani 1 1 d . . .
Ag2 Ag 0.02630(8) 0.20456(6) 0.25264(5) 0.0378(4) Uani 1 1 d . . .
Ag3 Ag 0.14593(8) 0.12694(5) 0.25901(5) 0.0343(3) Uani 1 1 d . . .
Ag4 Ag 0.28616(8) 0.17892(6) 0.27050(5) 0.0378(4) Uani 1 1 d . . .
Ag5 Ag 0.30998(8) 0.31421(6) 0.27010(6) 0.0415(4) Uani 1 1 d . . .
Ag6 Ag 0.19494(9) 0.38974(6) 0.26240(5) 0.0435(4) Uani 1 1 d . . .
Ag7 Ag 0.01320(12) 0.43509(8) 0.20345(6) 0.0619(6) Uani 1 1 d . . .
Ag8 Ag -0.05035(10) 0.11613(8) 0.19738(6) 0.0536(5) Uani 1 1 d . . .
Ag9 Ag 0.05980(10) 0.04348(7) 0.20621(5) 0.0477(4) Uani 1 1 d . . .
Ag10 Ag 0.40658(10) 0.16869(9) 0.22840(6) 0.0576(5) Uani 1 1 d . . .
Ag11 Ag 0.42944(10) 0.29395(9) 0.23099(6) 0.0600(5) Uani 1 1 d . . .
Ag12 Ag 0.14775(13) 0.48676(8) 0.21155(6) 0.0677(6) Uani 1 1 d . . .
Ag13 Ag 0.01231(11) 0.43582(8) 0.29983(6) 0.0600(5) Uani 1 1 d . . .
Ag14 Ag -0.05252(10) 0.11598(8) 0.29476(6) 0.0534(5) Uani 1 1 d . . .
Ag15 Ag 0.06011(10) 0.04461(7) 0.30166(5) 0.0492(4) Uani 1 1 d . . .
Ag16 Ag 0.40714(10) 0.16928(8) 0.32562(6) 0.0573(5) Uani 1 1 d . . .
Ag17 Ag 0.42953(10) 0.29325(9) 0.32641(6) 0.0586(5) Uani 1 1 d . . .
Ag18 Ag 0.14839(12) 0.48591(8) 0.30798(6) 0.0631(6) Uani 1 1 d . . .
Ag19 Ag -0.05516(11) 0.27978(8) 0.20112(6) 0.0537(8) Uani 0.902(6) 1 d . . P
Ag20 Ag 0.24953(10) 0.07758(7) 0.22054(6) 0.0468(6) Uani 0.908(5) 1 d . . P
Ag21 Ag 0.3170(2) 0.41832(18) 0.22882(16) 0.0812(17) Uani 0.529(6) 1 d . . P
Ag22 Ag -0.05582(11) 0.27892(9) 0.29140(7) 0.0530(7) Uani 0.863(5) 1 d . . P
Ag23 Ag 0.24708(10) 0.07575(7) 0.31208(6) 0.0472(7) Uani 0.935(6) 1 d . . P
Ag24 Ag 0.31629(13) 0.42056(9) 0.30939(9) 0.0675(9) Uani 0.841(5) 1 d . . P
Ag25 Ag 0.07307(12) 0.47473(8) 0.12732(6) 0.0679(6) Uani 1 1 d . . .
Ag26 Ag -0.00797(10) 0.06920(7) 0.12051(6) 0.0528(5) Uani 1 1 d . . .
Ag27 Ag 0.43782(11) 0.22882(9) 0.15227(7) 0.0642(5) Uani 1 1 d . . .
Ag28 Ag 0.07722(11) 0.47395(8) 0.38376(6) 0.0586(5) Uani 1 1 d . . .
Ag29 Ag -0.00903(11) 0.06986(8) 0.37755(6) 0.0590(5) Uani 1 1 d . . .
Ag30 Ag 0.43574(10) 0.22670(8) 0.40684(6) 0.0560(5) Uani 1 1 d . . .
Ag31 Ag -0.05211(10) 0.36839(7) 0.13562(6) 0.0564(5) Uani 1 1 d . . .
Ag32 Ag -0.08506(10) 0.19816(7) 0.13252(6) 0.0541(5) Uani 1 1 d . . .
Ag33 Ag 0.15765(9) 0.03148(6) 0.15040(5) 0.0456(4) Uani 1 1 d . . .
Ag34 Ag 0.34654(10) 0.09626(8) 0.16071(6) 0.0552(5) Uani 1 1 d . . .
Ag35 Ag 0.40715(12) 0.37815(9) 0.16757(7) 0.0680(6) Uani 1 1 d . . .
Ag36 Ag 0.25144(13) 0.48247(9) 0.15763(8) 0.0757(6) Uani 1 1 d . . .
Ag37 Ag -0.05473(10) 0.36860(8) 0.35776(6) 0.0574(5) Uani 1 1 d . . .
Ag38 Ag -0.08295(10) 0.19790(8) 0.35590(6) 0.0582(5) Uani 1 1 d . . .
Ag39 Ag 0.15714(10) 0.02907(6) 0.37072(5) 0.0479(4) Uani 1 1 d . . .
Ag40 Ag 0.34165(10) 0.10040(7) 0.38477(6) 0.0533(5) Uani 1 1 d . . .
Ag41 Ag 0.40100(10) 0.37611(8) 0.38396(7) 0.0579(5) Uani 1 1 d . . .
Ag42 Ag 0.24880(11) 0.47261(9) 0.37568(7) 0.0665(6) Uani 1 1 d . . .
AX19 Ag -0.0040(11) 0.2715(11) 0.1612(13) 0.114(15) Uani 0.098(6) 1 d . . P
AX20 Ag 0.2329(9) 0.1183(7) 0.1739(9) 0.062(8) Uani 0.092(5) 1 d . . P
AX21 Ag 0.28303(19) 0.38160(13) 0.18290(13) 0.0494(13) Uani 0.471(6) 1 d . . P
AX22 Ag -0.0050(6) 0.2736(5) 0.3392(5) 0.052(5) Uani 0.137(5) 1 d . . P
AX23 Ag 0.2337(16) 0.1181(12) 0.3597(18) 0.097(18) Uani 0.065(6) 1 d . . P
AX24 Ag 0.2787(5) 0.3809(4) 0.3562(4) 0.050(4) Uani 0.159(5) 1 d . . P
C1_1 C 0.0644(12) 0.4916(7) 0.2549(7) 0.048(6) Uani 1 1 d D U .
C2_1 C 0.049(2) 0.5357(13) 0.2591(17) 0.197(18) Uani 1 1 d D U .
C3_1 C 0.013(2) 0.5856(12) 0.2646(13) 0.227(17) Uani 1 1 d D U .
C4_1 C -0.059(2) 0.575(2) 0.256(2) 0.25(2) Uani 1 1 d D U .
H4A_1 H -0.0690 0.5606 0.2270 0.372 Uiso 1 1 calc R U .
H4B_1 H -0.0735 0.5481 0.2763 0.372 Uiso 1 1 calc R U .
H4C_1 H -0.0793 0.6094 0.2590 0.372 Uiso 1 1 calc R U .
C5_1 C 0.029(3) 0.6266(17) 0.2321(16) 0.236(19) Uani 1 1 d D U .
H5A_1 H 0.0186 0.6104 0.2036 0.354 Uiso 1 1 calc R U .
H5B_1 H 0.0050 0.6592 0.2347 0.354 Uiso 1 1 calc R U .
H5C_1 H 0.0748 0.6371 0.2363 0.354 Uiso 1 1 calc R U .
C6_1 C 0.027(3) 0.6074(18) 0.3086(13) 0.226(19) Uani 1 1 d D U .
H6A_1 H 0.0157 0.5791 0.3288 0.339 Uiso 1 1 calc R U .
H6B_1 H 0.0730 0.6176 0.3138 0.339 Uiso 1 1 calc R U .
H6C_1 H 0.0032 0.6398 0.3122 0.339 Uiso 1 1 calc R U .
C1_2 C -0.0213(12) 0.0504(8) 0.2488(6) 0.051(6) Uani 1 1 d D U .
C2_2 C -0.0618(18) 0.0157(14) 0.2463(12) 0.137(13) Uani 1 1 d D U .
C3_2 C -0.1075(16) -0.0329(12) 0.2487(10) 0.169(13) Uani 1 1 d D U .
C4_2 C -0.149(2) -0.0273(18) 0.2841(13) 0.180(15) Uani 1 1 d D U .
H4A_2 H -0.1218 -0.0213 0.3110 0.270 Uiso 1 1 calc R U .
H4B_2 H -0.1750 0.0041 0.2786 0.270 Uiso 1 1 calc R U .
H4C_2 H -0.1761 -0.0609 0.2858 0.270 Uiso 1 1 calc R U .
C5_2 C -0.071(2) -0.0829(14) 0.2591(15) 0.185(15) Uani 1 1 d D U .
H5A_2 H -0.0450 -0.0772 0.2863 0.277 Uiso 1 1 calc R U .
H5B_2 H -0.1010 -0.1149 0.2611 0.277 Uiso 1 1 calc R U .
H5C_2 H -0.0436 -0.0893 0.2367 0.277 Uiso 1 1 calc R U .
C6_2 C -0.147(2) -0.0420(18) 0.2075(11) 0.184(15) Uani 1 1 d D U .
H6A_2 H -0.1765 -0.0741 0.2095 0.277 Uiso 1 1 calc R U .
H6B_2 H -0.1706 -0.0095 0.2005 0.277 Uiso 1 1 calc R U .
H6C_2 H -0.1191 -0.0484 0.1852 0.277 Uiso 1 1 calc R U .
C1_3 C 0.4576(9) 0.2297(10) 0.2815(8) 0.052(6) Uani 1 1 d D U .
C2_3 C 0.5109(10) 0.2222(19) 0.2825(10) 0.121(12) Uani 1 1 d D U .
C3_3 C 0.5802(11) 0.2133(15) 0.2830(9) 0.158(12) Uani 1 1 d D U .
C4_3 C 0.6049(16) 0.182(2) 0.3209(11) 0.159(13) Uani 1 1 d D U .
H4A_3 H 0.6503 0.1776 0.3198 0.239 Uiso 1 1 calc R U .
H4B_3 H 0.5988 0.2031 0.3467 0.239 Uiso 1 1 calc R U .
H4C_3 H 0.5818 0.1464 0.3212 0.239 Uiso 1 1 calc R U .
C5_3 C 0.5934(17) 0.185(2) 0.2430(11) 0.169(14) Uani 1 1 d D U .
H5A_3 H 0.5768 0.2061 0.2183 0.253 Uiso 1 1 calc R U .
H5B_3 H 0.6394 0.1828 0.2427 0.253 Uiso 1 1 calc R U .
H5C_3 H 0.5727 0.1480 0.2417 0.253 Uiso 1 1 calc R U .
C6_3 C 0.6185(18) 0.2676(16) 0.2856(16) 0.191(14) Uani 1 1 d D U .
H6A_3 H 0.6045 0.2903 0.2613 0.286 Uiso 1 1 calc R U .
H6B_3 H 0.6121 0.2866 0.3120 0.286 Uiso 1 1 calc R U .
H6C_3 H 0.6637 0.2613 0.2852 0.286 Uiso 1 1 calc R U .
C1_4 C -0.0444(10) 0.3611(9) 0.2480(7) 0.047(5) Uani 1 1 d D U .
C2_4 C -0.0933(11) 0.3813(13) 0.2440(8) 0.078(7) Uani 1 1 d D U .
C3_4 C -0.1521(11) 0.4126(11) 0.2399(7) 0.104(7) Uani 1 1 d D U .
C4_4 C -0.1883(14) 0.4060(14) 0.1969(7) 0.098(9) Uani 1 1 d D U .
H4A_4 H -0.2263 0.4272 0.1958 0.147 Uiso 1 1 calc R U .
H4B_4 H -0.1613 0.4195 0.1753 0.147 Uiso 1 1 calc R U .
H4C_4 H -0.2010 0.3671 0.1916 0.147 Uiso 1 1 calc R U .
C5_4 C -0.1344(17) 0.4745(11) 0.2438(12) 0.127(10) Uani 1 1 d D U .
H5A_4 H -0.1102 0.4826 0.2714 0.191 Uiso 1 1 calc R U .
H5B_4 H -0.1085 0.4859 0.2210 0.191 Uiso 1 1 calc R U .
H5C_4 H -0.1733 0.4946 0.2414 0.191 Uiso 1 1 calc R U .
C6_4 C -0.1914(14) 0.4038(16) 0.2763(9) 0.115(9) Uani 1 1 d D U .
H6A_4 H -0.1641 0.4088 0.3031 0.172 Uiso 1 1 calc R U .
H6B_4 H -0.2244 0.4304 0.2748 0.172 Uiso 1 1 calc R U .
H6C_4 H -0.2114 0.3664 0.2748 0.172 Uiso 1 1 calc R U .
C1_5 C -0.0729(9) 0.1951(8) 0.2445(7) 0.041(5) Uani 1 1 d D U .
C2_5 C -0.1283(8) 0.1872(12) 0.2395(9) 0.070(7) Uani 1 1 d D U .
C3_5 C -0.1987(9) 0.1894(12) 0.2350(8) 0.100(7) Uani 1 1 d D U .
C4_5 C -0.2259(12) 0.1612(15) 0.2714(9) 0.104(9) Uani 1 1 d D U .
H4A_5 H -0.2033 0.1754 0.2982 0.156 Uiso 1 1 calc R U .
H4B_5 H -0.2711 0.1679 0.2707 0.156 Uiso 1 1 calc R U .
H4C_5 H -0.2210 0.1216 0.2694 0.156 Uiso 1 1 calc R U .
C5_5 C -0.2290(14) 0.1713(16) 0.1927(8) 0.114(9) Uani 1 1 d D U .
H5A_5 H -0.2751 0.1737 0.1917 0.170 Uiso 1 1 calc R U .
H5B_5 H -0.2125 0.1949 0.1708 0.170 Uiso 1 1 calc R U .
H5C_5 H -0.2194 0.1332 0.1875 0.170 Uiso 1 1 calc R U .
C6_5 C -0.2180(18) 0.2482(12) 0.2397(14) 0.143(10) Uani 1 1 d D U .
H6A_5 H -0.1995 0.2633 0.2673 0.215 Uiso 1 1 calc R U .
H6B_5 H -0.2024 0.2708 0.2169 0.215 Uiso 1 1 calc R U .
H6C_5 H -0.2645 0.2484 0.2380 0.215 Uiso 1 1 calc R U .
C1_6 C 0.1639(11) 0.0415(6) 0.2630(7) 0.040(5) Uani 1 1 d D U .
C2_6 C 0.1599(18) -0.0062(6) 0.2597(7) 0.088(9) Uani 1 1 d D U .
C3_6 C 0.1579(15) -0.0678(7) 0.2603(7) 0.120(9) Uani 1 1 d D U .
C4_6 C 0.184(2) -0.0886(11) 0.2217(9) 0.140(11) Uani 1 1 d D U .
H4A_6 H 0.1607 -0.0740 0.1962 0.210 Uiso 1 1 calc R U .
H4B_6 H 0.2292 -0.0767 0.2225 0.210 Uiso 1 1 calc R U .
H4C_6 H 0.1793 -0.1289 0.2209 0.210 Uiso 1 1 calc R U .
C5_6 C 0.191(2) -0.0883(11) 0.3004(8) 0.142(11) Uani 1 1 d D U .
H5A_6 H 0.1721 -0.0735 0.3247 0.213 Uiso 1 1 calc R U .
H5B_6 H 0.1864 -0.1285 0.3007 0.213 Uiso 1 1 calc R U .
H5C_6 H 0.2362 -0.0763 0.3022 0.213 Uiso 1 1 calc R U .
C6_6 C 0.0891(15) -0.0909(12) 0.2564(11) 0.141(10) Uani 1 1 d D U .
H6A_6 H 0.0666 -0.0778 0.2301 0.212 Uiso 1 1 calc R U .
H6B_6 H 0.0879 -0.1311 0.2558 0.212 Uiso 1 1 calc R U .
H6C_6 H 0.0684 -0.0786 0.2808 0.212 Uiso 1 1 calc R U .
C1_7 C 0.3346(9) 0.1051(8) 0.2728(8) 0.047(6) Uani 1 1 d D U .
C2_7 C 0.3702(13) 0.0704(10) 0.2753(7) 0.067(7) Uani 1 1 d D U .
C3_7 C 0.4183(13) 0.0273(10) 0.2796(7) 0.109(8) Uani 1 1 d D U .
C4_7 C 0.4189(17) -0.0051(12) 0.2399(7) 0.110(9) Uani 1 1 d D U .
H4A_7 H 0.4235 0.0199 0.2160 0.165 Uiso 1 1 calc R U .
H4B_7 H 0.4546 -0.0290 0.2428 0.165 Uiso 1 1 calc R U .
H4C_7 H 0.3789 -0.0277 0.2346 0.165 Uiso 1 1 calc R U .
C5_7 C 0.4114(18) -0.0084(13) 0.3175(9) 0.122(10) Uani 1 1 d D U .
H5A_7 H 0.4113 0.0148 0.3429 0.183 Uiso 1 1 calc R U .
H5B_7 H 0.3713 -0.0309 0.3132 0.183 Uiso 1 1 calc R U .
H5C_7 H 0.4470 -0.0323 0.3214 0.183 Uiso 1 1 calc R U .
C6_7 C 0.4860(13) 0.0533(15) 0.2870(12) 0.140(10) Uani 1 1 d D U .
H6A_7 H 0.4903 0.0758 0.3129 0.210 Uiso 1 1 calc R U .
H6B_7 H 0.5162 0.0243 0.2901 0.210 Uiso 1 1 calc R U .
H6C_7 H 0.4949 0.0764 0.2628 0.210 Uiso 1 1 calc R U .
C1_8 C 0.3918(10) 0.3693(8) 0.2761(7) 0.047(5) Uani 1 1 d D U .
C2_8 C 0.4374(11) 0.3984(12) 0.2785(8) 0.076(7) Uani 1 1 d D U .
C3_8 C 0.5046(11) 0.4226(12) 0.2846(8) 0.109(7) Uani 1 1 d D U .
C4_8 C 0.5246(15) 0.4489(15) 0.2452(9) 0.105(9) Uani 1 1 d D U .
H4A_8 H 0.5130 0.4238 0.2210 0.158 Uiso 1 1 calc R U .
H4B_8 H 0.5031 0.4831 0.2402 0.158 Uiso 1 1 calc R U .
H4C_8 H 0.5707 0.4570 0.2484 0.158 Uiso 1 1 calc R U .
C5_8 C 0.5189(17) 0.4558(14) 0.3241(9) 0.115(10) Uani 1 1 d D U .
H5A_8 H 0.5039 0.4350 0.3481 0.173 Uiso 1 1 calc R U .
H5B_8 H 0.5649 0.4641 0.3294 0.173 Uiso 1 1 calc R U .
H5C_8 H 0.4973 0.4902 0.3211 0.173 Uiso 1 1 calc R U .
C6_8 C 0.5489(16) 0.3752(14) 0.2927(12) 0.130(10) Uani 1 1 d D U .
H6A_8 H 0.5435 0.3501 0.2682 0.196 Uiso 1 1 calc R U .
H6B_8 H 0.5932 0.3901 0.2970 0.196 Uiso 1 1 calc R U .
H6C_8 H 0.5383 0.3552 0.3182 0.196 Uiso 1 1 calc R U .
C1_9 C 0.2378(12) 0.4706(7) 0.2648(7) 0.048(6) Uani 1 1 d D U .
C2_9 C 0.2643(15) 0.5139(8) 0.2676(8) 0.080(8) Uani 1 1 d D U .
C3_9 C 0.3042(14) 0.5670(9) 0.2711(8) 0.115(8) Uani 1 1 d D U .
C4_9 C 0.2948(18) 0.5984(11) 0.3100(9) 0.120(10) Uani 1 1 d D U .
H4A_9 H 0.3023 0.5750 0.3350 0.180 Uiso 1 1 calc R U .
H4B_9 H 0.3248 0.6308 0.3128 0.180 Uiso 1 1 calc R U .
H4C_9 H 0.2512 0.6102 0.3081 0.180 Uiso 1 1 calc R U .
C5_9 C 0.2940(19) 0.5990(11) 0.2318(9) 0.121(10) Uani 1 1 d D U .
H5A_9 H 0.3008 0.5762 0.2074 0.181 Uiso 1 1 calc R U .
H5B_9 H 0.2503 0.6108 0.2286 0.181 Uiso 1 1 calc R U .
H5C_9 H 0.3240 0.6314 0.2333 0.181 Uiso 1 1 calc R U .
C6_9 C 0.3748(14) 0.5575(15) 0.2763(13) 0.146(11) Uani 1 1 d D U .
H6A_9 H 0.3848 0.5362 0.3021 0.219 Uiso 1 1 calc R U .
H6B_9 H 0.3857 0.5371 0.2516 0.219 Uiso 1 1 calc R U .
H6C_9 H 0.3994 0.5929 0.2786 0.219 Uiso 1 1 calc R U .
C1_10 C -0.0268(12) 0.4576(8) 0.1389(7) 0.052(6) Uani 1 1 d D U .
C2_10 C -0.0559(17) 0.4886(13) 0.1187(11) 0.116(11) Uani 1 1 d D U .
C3_10 C -0.0934(15) 0.5339(12) 0.0991(10) 0.152(11) Uani 1 1 d D U .
C4_10 C -0.096(2) 0.5257(18) 0.0525(9) 0.172(13) Uani 1 1 d D U .
H4A_10 H -0.1199 0.5545 0.0380 0.257 Uiso 1 1 calc R U .
H4B_10 H -0.0525 0.5278 0.0440 0.257 Uiso 1 1 calc R U .
H4C_10 H -0.1166 0.4896 0.0447 0.257 Uiso 1 1 calc R U .
C5_10 C -0.1591(16) 0.5318(18) 0.1135(14) 0.167(13) Uani 1 1 d D U .
H5A_10 H -0.1560 0.5373 0.1444 0.251 Uiso 1 1 calc R U .
H5B_10 H -0.1833 0.5608 0.0995 0.251 Uiso 1 1 calc R U .
H5C_10 H -0.1809 0.4959 0.1061 0.251 Uiso 1 1 calc R U .
C6_10 C -0.058(2) 0.5885(12) 0.1089(14) 0.167(13) Uani 1 1 d D U .
H6A_10 H -0.0555 0.5957 0.1395 0.250 Uiso 1 1 calc R U .
H6B_10 H -0.0155 0.5880 0.0999 0.250 Uiso 1 1 calc R U .
H6C_10 H -0.0813 0.6174 0.0936 0.250 Uiso 1 1 calc R U .
C1_11 C -0.0977(10) 0.1078(9) 0.1317(7) 0.048(5) Uani 1 1 d D U .
C2_11 C -0.1350(14) 0.0908(15) 0.1042(10) 0.106(10) Uani 1 1 d D U .
C3_11 C -0.1925(14) 0.0738(13) 0.0751(9) 0.142(10) Uani 1 1 d D U .
C4_11 C -0.209(2) 0.0140(13) 0.0768(13) 0.148(12) Uani 1 1 d D U .
H4A_11 H -0.2111 0.0030 0.1064 0.223 Uiso 1 1 calc R U .
H4B_11 H -0.2507 0.0056 0.0607 0.223 Uiso 1 1 calc R U .
H4C_11 H -0.1767 -0.0060 0.0644 0.223 Uiso 1 1 calc R U .
C5_11 C -0.189(2) 0.0911(19) 0.0303(9) 0.159(12) Uani 1 1 d D U .
H5A_11 H -0.1784 0.1307 0.0295 0.239 Uiso 1 1 calc R U .
H5B_11 H -0.1570 0.0711 0.0178 0.239 Uiso 1 1 calc R U .
H5C_11 H -0.2309 0.0828 0.0141 0.239 Uiso 1 1 calc R U .
C6_11 C -0.2478(17) 0.103(2) 0.0898(14) 0.177(13) Uani 1 1 d D U .
H6A_11 H -0.2386 0.1425 0.0891 0.266 Uiso 1 1 calc R U .
H6B_11 H -0.2864 0.0926 0.0708 0.266 Uiso 1 1 calc R U .
H6C_11 H -0.2543 0.0914 0.1188 0.266 Uiso 1 1 calc R U .
C1_12 C 0.0578(11) 0.0016(8) 0.1445(6) 0.044(5) Uani 1 1 d D U .
C2_12 C 0.0356(16) -0.0286(11) 0.1178(9) 0.095(9) Uani 1 1 d D U .
C3_12 C 0.0083(15) -0.0780(11) 0.0930(10) 0.147(10) Uani 1 1 d D U .
C4_12 C 0.043(2) -0.0852(16) 0.0549(11) 0.152(12) Uani 1 1 d D U .
H4A_12 H 0.0247 -0.1178 0.0389 0.228 Uiso 1 1 calc R U .
H4B_12 H 0.0393 -0.0527 0.0369 0.228 Uiso 1 1 calc R U .
H4C_12 H 0.0880 -0.0899 0.0640 0.228 Uiso 1 1 calc R U .
C5_12 C 0.022(2) -0.1322(12) 0.1138(13) 0.163(12) Uani 1 1 d D U .
H5A_12 H 0.0017 -0.1348 0.1404 0.244 Uiso 1 1 calc R U .
H5B_12 H 0.0044 -0.1624 0.0947 0.244 Uiso 1 1 calc R U .
H5C_12 H 0.0678 -0.1346 0.1199 0.244 Uiso 1 1 calc R U .
C6_12 C -0.0615(15) -0.0764(17) 0.0814(15) 0.162(13) Uani 1 1 d D U .
H6A_12 H -0.0827 -0.0716 0.1072 0.242 Uiso 1 1 calc R U .
H6B_12 H -0.0699 -0.0456 0.0622 0.242 Uiso 1 1 calc R U .
H6C_12 H -0.0779 -0.1109 0.0672 0.242 Uiso 1 1 calc R U .
C1_13 C 0.4424(11) 0.1380(12) 0.1716(7) 0.061(7) Uani 1 1 d D U .
C2_13 C 0.4750(18) 0.1198(19) 0.1487(12) 0.144(13) Uani 1 1 d D U .
C3_13 C 0.5180(15) 0.0920(15) 0.1222(10) 0.166(13) Uani 1 1 d D U .
C4_13 C 0.5861(15) 0.106(2) 0.1373(14) 0.181(15) Uani 1 1 d D U .
H4A_13 H 0.6133 0.0873 0.1194 0.272 Uiso 1 1 calc R U .
H4B_13 H 0.5950 0.1459 0.1355 0.272 Uiso 1 1 calc R U .
H4C_13 H 0.5948 0.0945 0.1668 0.272 Uiso 1 1 calc R U .
C5_13 C 0.508(2) 0.107(2) 0.0764(10) 0.182(15) Uani 1 1 d D U .
H5A_13 H 0.5369 0.0879 0.0603 0.273 Uiso 1 1 calc R U .
H5B_13 H 0.4637 0.0965 0.0654 0.273 Uiso 1 1 calc R U .
H5C_13 H 0.5157 0.1468 0.0735 0.273 Uiso 1 1 calc R U .
C6_13 C 0.504(2) 0.0305(15) 0.1245(17) 0.206(16) Uani 1 1 d D U .
H6A_13 H 0.5317 0.0117 0.1072 0.310 Uiso 1 1 calc R U .
H6B_13 H 0.5109 0.0187 0.1541 0.310 Uiso 1 1 calc R U .
H6C_13 H 0.4592 0.0215 0.1136 0.310 Uiso 1 1 calc R U .
C1_14 C 0.4784(11) 0.3163(11) 0.1744(8) 0.060(6) Uani 1 1 d D U .
C2_14 C 0.5227(15) 0.3190(17) 0.1557(13) 0.132(13) Uani 1 1 d D U .
C3_14 C 0.5854(13) 0.3223(15) 0.1376(11) 0.168(12) Uani 1 1 d D U .
C4_14 C 0.608(2) 0.2669(15) 0.1284(16) 0.177(14) Uani 1 1 d D U .
H4A_14 H 0.6123 0.2457 0.1547 0.266 Uiso 1 1 calc R U .
H4B_14 H 0.5772 0.2474 0.1076 0.266 Uiso 1 1 calc R U .
H4C_14 H 0.6493 0.2714 0.1170 0.266 Uiso 1 1 calc R U .
C5_14 C 0.579(2) 0.354(2) 0.0973(13) 0.187(15) Uani 1 1 d D U .
H5A_14 H 0.6201 0.3559 0.0852 0.281 Uiso 1 1 calc R U .
H5B_14 H 0.5467 0.3348 0.0771 0.281 Uiso 1 1 calc R U .
H5C_14 H 0.5667 0.3907 0.1031 0.281 Uiso 1 1 calc R U .
C6_14 C 0.6351(18) 0.352(2) 0.1678(13) 0.181(14) Uani 1 1 d D U .
H6A_14 H 0.6398 0.3320 0.1947 0.271 Uiso 1 1 calc R U .
H6B_14 H 0.6757 0.3545 0.1554 0.271 Uiso 1 1 calc R U .
H6C_14 H 0.6221 0.3891 0.1732 0.271 Uiso 1 1 calc R U .
C1_15 C 0.1639(15) 0.5259(8) 0.1515(8) 0.065(7) Uani 1 1 d D U .
C2_15 C 0.1605(19) 0.5568(10) 0.1231(8) 0.105(10) Uani 1 1 d D U .
C3_15 C 0.1536(16) 0.5939(10) 0.0854(8) 0.135(9) Uani 1 1 d D U .
C4_15 C 0.2169(17) 0.6125(15) 0.0721(13) 0.150(11) Uani 1 1 d D U .
H4A_15 H 0.2392 0.5805 0.0643 0.225 Uiso 1 1 calc R U .
H4B_15 H 0.2111 0.6369 0.0476 0.225 Uiso 1 1 calc R U .
H4C_15 H 0.2420 0.6324 0.0957 0.225 Uiso 1 1 calc R U .
C5_15 C 0.117(2) 0.5649(13) 0.0471(10) 0.140(11) Uani 1 1 d D U .
H5A_15 H 0.0749 0.5517 0.0543 0.210 Uiso 1 1 calc R U .
H5B_15 H 0.1127 0.5905 0.0233 0.210 Uiso 1 1 calc R U .
H5C_15 H 0.1403 0.5335 0.0390 0.210 Uiso 1 1 calc R U .
C6_15 C 0.121(2) 0.6434(12) 0.0971(13) 0.158(12) Uani 1 1 d D U .
H6A_15 H 0.0789 0.6319 0.1059 0.237 Uiso 1 1 calc R U .
H6B_15 H 0.1464 0.6632 0.1205 0.237 Uiso 1 1 calc R U .
H6C_15 H 0.1154 0.6676 0.0725 0.237 Uiso 1 1 calc R U .
C1_16 C -0.0259(12) 0.4575(8) 0.3595(7) 0.050(6) Uani 1 1 d D U .
C2_16 C -0.049(2) 0.4842(19) 0.3839(12) 0.182(17) Uani 1 1 d D U .
C3_16 C -0.0892(17) 0.5237(15) 0.4036(11) 0.212(16) Uani 1 1 d D U .
C4_16 C -0.124(2) 0.4981(19) 0.4382(13) 0.212(18) Uani 1 1 d D U .
H4A_16 H -0.1502 0.4661 0.4269 0.318 Uiso 1 1 calc R U .
H4B_16 H -0.0926 0.4865 0.4611 0.318 Uiso 1 1 calc R U .
H4C_16 H -0.1504 0.5249 0.4494 0.318 Uiso 1 1 calc R U .
C5_16 C -0.048(2) 0.5727(18) 0.4194(17) 0.226(18) Uani 1 1 d D U .
H5A_16 H -0.0261 0.5886 0.3961 0.340 Uiso 1 1 calc R U .
H5B_16 H -0.0743 0.6000 0.4305 0.340 Uiso 1 1 calc R U .
H5C_16 H -0.0165 0.5616 0.4422 0.340 Uiso 1 1 calc R U .
C6_16 C -0.140(2) 0.544(2) 0.3716(13) 0.229(19) Uani 1 1 d D U .
H6A_16 H -0.1684 0.5126 0.3605 0.344 Uiso 1 1 calc R U .
H6B_16 H -0.1650 0.5701 0.3854 0.344 Uiso 1 1 calc R U .
H6C_16 H -0.1204 0.5620 0.3483 0.344 Uiso 1 1 calc R U .
C1_17 C -0.1036(11) 0.1074(13) 0.3524(7) 0.063(7) Uani 1 1 d D U .
C2_17 C -0.1378(16) 0.0923(18) 0.3766(9) 0.143(14) Uani 1 1 d D U .
C3_17 C -0.1901(15) 0.0754(14) 0.4025(9) 0.179(14) Uani 1 1 d D U .
C4_17 C -0.230(2) 0.0293(18) 0.3801(12) 0.195(16) Uani 1 1 d D U .
H4A_17 H -0.2652 0.0179 0.3970 0.292 Uiso 1 1 calc R U .
H4B_17 H -0.2481 0.0417 0.3522 0.292 Uiso 1 1 calc R U .
H4C_17 H -0.2043 -0.0019 0.3764 0.292 Uiso 1 1 calc R U .
C5_17 C -0.2289(19) 0.1242(16) 0.4085(14) 0.193(16) Uani 1 1 d D U .
H5A_17 H -0.2637 0.1134 0.4256 0.289 Uiso 1 1 calc R U .
H5B_17 H -0.2017 0.1538 0.4231 0.289 Uiso 1 1 calc R U .
H5C_17 H -0.2466 0.1370 0.3807 0.289 Uiso 1 1 calc R U .
C6_17 C -0.165(2) 0.0574(19) 0.4457(10) 0.193(16) Uani 1 1 d D U .
H6A_17 H -0.2008 0.0465 0.4620 0.290 Uiso 1 1 calc R U .
H6B_17 H -0.1389 0.0261 0.4431 0.290 Uiso 1 1 calc R U .
H6C_17 H -0.1393 0.0878 0.4604 0.290 Uiso 1 1 calc R U .
C1_18 C 0.0546(15) 0.0010(9) 0.3637(8) 0.070(8) Uani 1 1 d D U .
C2_18 C 0.0321(19) -0.0272(15) 0.3885(10) 0.128(11) Uani 1 1 d D U .
C3_18 C -0.0032(15) -0.0546(12) 0.4220(9) 0.148(10) Uani 1 1 d D U .
C4_18 C 0.0367(19) -0.0979(15) 0.4418(12) 0.147(12) Uani 1 1 d D U .
H4A_18 H 0.0775 -0.0810 0.4544 0.221 Uiso 1 1 calc R U .
H4B_18 H 0.0146 -0.1166 0.4639 0.221 Uiso 1 1 calc R U .
H4C_18 H 0.0443 -0.1247 0.4200 0.221 Uiso 1 1 calc R U .
C5_18 C -0.0657(17) -0.0775(18) 0.4023(13) 0.168(13) Uani 1 1 d D U .
H5A_18 H -0.0902 -0.0477 0.3898 0.252 Uiso 1 1 calc R U .
H5B_18 H -0.0593 -0.1040 0.3801 0.252 Uiso 1 1 calc R U .
H5C_18 H -0.0891 -0.0959 0.4241 0.252 Uiso 1 1 calc R U .
C6_18 C -0.011(2) -0.0160(16) 0.4585(12) 0.167(13) Uani 1 1 d D U .
H6A_18 H 0.0308 -0.0014 0.4710 0.251 Uiso 1 1 calc R U .
H6B_18 H -0.0363 0.0144 0.4479 0.251 Uiso 1 1 calc R U .
H6C_18 H -0.0330 -0.0360 0.4801 0.251 Uiso 1 1 calc R U .
C1_19 C 0.4374(14) 0.1367(12) 0.3883(8) 0.071(8) Uani 1 1 d D U .
C2_19 C 0.4732(12) 0.1143(11) 0.4111(8) 0.070(7) Uani 1 1 d D U .
C3_19 C 0.5195(10) 0.0860(10) 0.4412(7) 0.087(6) Uani 1 1 d D U .
C4_19 C 0.5854(11) 0.0939(14) 0.4282(9) 0.094(8) Uani 1 1 d D U .
H4A_19 H 0.6149 0.0751 0.4483 0.141 Uiso 1 1 calc R U .
H4B_19 H 0.5863 0.0785 0.3996 0.141 Uiso 1 1 calc R U .
H4C_19 H 0.5981 0.1332 0.4281 0.141 Uiso 1 1 calc R U .
C5_19 C 0.4989(15) 0.0254(10) 0.4428(10) 0.100(8) Uani 1 1 d D U .
H5A_19 H 0.4557 0.0212 0.4514 0.150 Uiso 1 1 calc R U .
H5B_19 H 0.4996 0.0087 0.4147 0.150 Uiso 1 1 calc R U .
H5C_19 H 0.5281 0.0071 0.4635 0.150 Uiso 1 1 calc R U .
C6_19 C 0.5202(15) 0.1105(14) 0.4850(7) 0.099(8) Uani 1 1 d D U .
H6A_19 H 0.4775 0.1059 0.4944 0.148 Uiso 1 1 calc R U .
H6B_19 H 0.5503 0.0918 0.5048 0.148 Uiso 1 1 calc R U .
H6C_19 H 0.5334 0.1497 0.4843 0.148 Uiso 1 1 calc R U .
C1_20 C 0.4729(12) 0.3140(12) 0.3916(7) 0.064(7) Uani 1 1 d D U .
C2_20 C 0.5146(11) 0.3138(12) 0.4190(7) 0.074(7) Uani 1 1 d D U .
C3_20 C 0.5676(11) 0.3105(11) 0.4534(7) 0.091(6) Uani 1 1 d D U .
C4_20 C 0.6082(13) 0.2631(11) 0.4477(10) 0.092(8) Uani 1 1 d D U .
H4A_20 H 0.6422 0.2630 0.4711 0.138 Uiso 1 1 calc R U .
H4B_20 H 0.5820 0.2286 0.4475 0.138 Uiso 1 1 calc R U .
H4C_20 H 0.6270 0.2670 0.4207 0.138 Uiso 1 1 calc R U .
C5_20 C 0.6095(14) 0.3626(12) 0.4533(10) 0.101(8) Uani 1 1 d D U .
H5A_20 H 0.6447 0.3611 0.4759 0.151 Uiso 1 1 calc R U .
H5B_20 H 0.6265 0.3666 0.4258 0.151 Uiso 1 1 calc R U .
H5C_20 H 0.5846 0.3941 0.4584 0.151 Uiso 1 1 calc R U .
C6_20 C 0.5438(16) 0.3049(16) 0.4963(8) 0.113(9) Uani 1 1 d D U .
H6A_20 H 0.5800 0.3029 0.5180 0.169 Uiso 1 1 calc R U .
H6B_20 H 0.5200 0.3369 0.5020 0.169 Uiso 1 1 calc R U .
H6C_20 H 0.5160 0.2714 0.4970 0.169 Uiso 1 1 calc R U .
C1_21 C 0.1642(15) 0.5239(8) 0.3709(7) 0.065(8) Uani 1 1 d D U .
C2_21 C 0.173(2) 0.5591(9) 0.3960(8) 0.136(13) Uani 1 1 d D U .
C3_21 C 0.1768(17) 0.6047(9) 0.4281(8) 0.166(13) Uani 1 1 d D U .
C4_21 C 0.142(2) 0.5879(16) 0.4656(11) 0.187(15) Uani 1 1 d D U .
H4A_21 H 0.0972 0.5793 0.4563 0.281 Uiso 1 1 calc R U .
H4B_21 H 0.1607 0.5553 0.4787 0.281 Uiso 1 1 calc R U .
H4C_21 H 0.1463 0.6180 0.4865 0.281 Uiso 1 1 calc R U .
C5_21 C 0.146(2) 0.6529(12) 0.4072(12) 0.186(15) Uani 1 1 d D U .
H5A_21 H 0.1017 0.6427 0.3978 0.279 Uiso 1 1 calc R U .
H5B_21 H 0.1490 0.6835 0.4275 0.279 Uiso 1 1 calc R U .
H5C_21 H 0.1687 0.6640 0.3826 0.279 Uiso 1 1 calc R U .
C6_21 C 0.2452(18) 0.6176(14) 0.4432(13) 0.185(15) Uani 1 1 d D U .
H6A_21 H 0.2488 0.6474 0.4643 0.278 Uiso 1 1 calc R U .
H6B_21 H 0.2634 0.5848 0.4562 0.278 Uiso 1 1 calc R U .
H6C_21 H 0.2685 0.6289 0.4191 0.278 Uiso 1 1 calc R U .
C1_22 C -0.1019(11) 0.2871(9) 0.1367(7) 0.048(5) Uani 1 1 d D U .
C2_22 C -0.1382(13) 0.2969(14) 0.1081(7) 0.086(8) Uani 1 1 d D U .
C3_22 C -0.1877(12) 0.3075(11) 0.0722(7) 0.100(7) Uani 1 1 d D U .
C4_22 C -0.1620(15) 0.2971(15) 0.0306(7) 0.104(9) Uani 1 1 d D U .
H4A_22 H -0.1504 0.2589 0.0294 0.156 Uiso 1 1 calc R U .
H4B_22 H -0.1945 0.3038 0.0072 0.156 Uiso 1 1 calc R U .
H4C_22 H -0.1243 0.3218 0.0281 0.156 Uiso 1 1 calc R U .
C5_22 C -0.2459(14) 0.2700(15) 0.0759(11) 0.124(10) Uani 1 1 d D U .
H5A_22 H -0.2347 0.2317 0.0749 0.185 Uiso 1 1 calc R U .
H5B_22 H -0.2629 0.2772 0.1030 0.185 Uiso 1 1 calc R U .
H5C_22 H -0.2782 0.2767 0.0524 0.185 Uiso 1 1 calc R U .
C6_22 C -0.2050(18) 0.3656(12) 0.0737(11) 0.128(10) Uani 1 1 d D U .
H6A_22 H -0.2373 0.3722 0.0502 0.193 Uiso 1 1 calc R U .
H6B_22 H -0.2220 0.3727 0.1008 0.193 Uiso 1 1 calc R U .
H6C_22 H -0.1672 0.3901 0.0712 0.193 Uiso 1 1 calc R U .
C1_23 C 0.2638(12) 0.0376(8) 0.1615(6) 0.048(6) Uani 1 1 d D U .
C2_23 C 0.2705(14) 0.0048(8) 0.1355(6) 0.062(6) Uani 1 1 d D U .
C3_23 C 0.2778(12) -0.0387(8) 0.1035(6) 0.084(6) Uani 1 1 d D U .
C4_23 C 0.2917(17) -0.0148(11) 0.0618(7) 0.090(8) Uani 1 1 d D U .
H4A_23 H 0.2572 0.0081 0.0511 0.135 Uiso 1 1 calc R U .
H4B_23 H 0.3318 0.0078 0.0656 0.135 Uiso 1 1 calc R U .
H4C_23 H 0.2952 -0.0445 0.0414 0.135 Uiso 1 1 calc R U .
C5_23 C 0.3301(15) -0.0735(12) 0.1200(9) 0.107(8) Uani 1 1 d D U .
H5A_23 H 0.3350 -0.1022 0.0990 0.160 Uiso 1 1 calc R U .
H5B_23 H 0.3698 -0.0506 0.1251 0.160 Uiso 1 1 calc R U .
H5C_23 H 0.3197 -0.0906 0.1466 0.160 Uiso 1 1 calc R U .
C6_23 C 0.2164(14) -0.0739(12) 0.0960(10) 0.102(8) Uani 1 1 d D U .
H6A_23 H 0.1819 -0.0510 0.0851 0.153 Uiso 1 1 calc R U .
H6B_23 H 0.2211 -0.1028 0.0751 0.153 Uiso 1 1 calc R U .
H6C_23 H 0.2062 -0.0907 0.1228 0.153 Uiso 1 1 calc R U .
C1_24 C 0.3496(13) 0.4479(10) 0.1696(8) 0.062(7) Uani 1 1 d D U .
C2_24 C 0.3832(18) 0.4764(14) 0.1513(9) 0.123(12) Uani 1 1 d D U .
C3_24 C 0.4245(15) 0.5122(12) 0.1256(9) 0.157(12) Uani 1 1 d D U .
C4_24 C 0.441(2) 0.5663(13) 0.1477(12) 0.174(14) Uani 1 1 d D U .
H4A_24 H 0.4617 0.5601 0.1763 0.261 Uiso 1 1 calc R U .
H4B_24 H 0.4707 0.5884 0.1315 0.261 Uiso 1 1 calc R U .
H4C_24 H 0.4026 0.5859 0.1495 0.261 Uiso 1 1 calc R U .
C5_24 C 0.393(2) 0.5180(18) 0.0816(9) 0.164(14) Uani 1 1 d D U .
H5A_24 H 0.4206 0.5415 0.0651 0.246 Uiso 1 1 calc R U .
H5B_24 H 0.3858 0.4817 0.0680 0.246 Uiso 1 1 calc R U .
H5C_24 H 0.3523 0.5346 0.0827 0.246 Uiso 1 1 calc R U .
C6_24 C 0.4880(17) 0.4888(17) 0.1218(14) 0.174(14) Uani 1 1 d D U .
H6A_24 H 0.5101 0.4844 0.1502 0.261 Uiso 1 1 calc R U .
H6B_24 H 0.4814 0.4530 0.1074 0.261 Uiso 1 1 calc R U .
H6C_24 H 0.5137 0.5139 0.1053 0.261 Uiso 1 1 calc R U .
C1_25 C -0.1014(11) 0.2868(10) 0.3482(7) 0.053(6) Uani 1 1 d D U .
C2_25 C -0.1404(11) 0.2948(15) 0.3705(7) 0.088(9) Uani 1 1 d D U .
C3_25 C -0.1879(12) 0.3110(14) 0.3991(8) 0.130(9) Uani 1 1 d D U .
C4_25 C -0.1705(18) 0.2911(18) 0.4437(8) 0.134(11) Uani 1 1 d D U .
H4A_25 H -0.1284 0.3074 0.4545 0.201 Uiso 1 1 calc R U .
H4B_25 H -0.2021 0.3021 0.4621 0.201 Uiso 1 1 calc R U .
H4C_25 H -0.1696 0.2510 0.4434 0.201 Uiso 1 1 calc R U .
C5_25 C -0.191(2) 0.3722(13) 0.4029(13) 0.151(12) Uani 1 1 d D U .
H5A_25 H -0.1495 0.3888 0.4139 0.227 Uiso 1 1 calc R U .
H5B_25 H -0.2040 0.3875 0.3749 0.227 Uiso 1 1 calc R U .
H5C_25 H -0.2226 0.3804 0.4225 0.227 Uiso 1 1 calc R U .
C6_25 C -0.2515(14) 0.287(2) 0.3825(12) 0.166(12) Uani 1 1 d D U .
H6A_25 H -0.2832 0.2970 0.4011 0.249 Uiso 1 1 calc R U .
H6B_25 H -0.2629 0.3001 0.3537 0.249 Uiso 1 1 calc R U .
H6C_25 H -0.2506 0.2464 0.3816 0.249 Uiso 1 1 calc R U .
C1_26 C 0.2625(12) 0.0359(8) 0.3742(6) 0.043(5) Uani 1 1 d D U .
C2_26 C 0.2700(12) 0.0028(8) 0.4004(6) 0.052(5) Uani 1 1 d D U .
C3_26 C 0.2810(10) -0.0395(8) 0.4338(6) 0.066(5) Uani 1 1 d D U .
C4_26 C 0.3353(12) -0.0725(11) 0.4228(8) 0.078(7) Uani 1 1 d D U .
H4A_26 H 0.3434 -0.1007 0.4444 0.117 Uiso 1 1 calc R U .
H4B_26 H 0.3241 -0.0903 0.3950 0.117 Uiso 1 1 calc R U .
H4C_26 H 0.3736 -0.0481 0.4218 0.117 Uiso 1 1 calc R U .
C5_26 C 0.2990(14) -0.0124(11) 0.4762(6) 0.077(7) Uani 1 1 d D U .
H5A_26 H 0.3061 -0.0405 0.4980 0.116 Uiso 1 1 calc R U .
H5B_26 H 0.3380 0.0112 0.4752 0.116 Uiso 1 1 calc R U .
H5C_26 H 0.2646 0.0100 0.4833 0.116 Uiso 1 1 calc R U .
C6_26 C 0.2214(12) -0.0754(10) 0.4372(9) 0.079(7) Uani 1 1 d D U .
H6A_26 H 0.2295 -0.1029 0.4593 0.118 Uiso 1 1 calc R U .
H6B_26 H 0.1875 -0.0527 0.4446 0.118 Uiso 1 1 calc R U .
H6C_26 H 0.2084 -0.0939 0.4099 0.118 Uiso 1 1 calc R U .
C1_27 C 0.3466(11) 0.4500(9) 0.3746(7) 0.051(6) Uani 1 1 d D U .
C2_27 C 0.3766(15) 0.4787(10) 0.3995(8) 0.090(8) Uani 1 1 d D U .
C3_27 C 0.4166(13) 0.5149(9) 0.4312(8) 0.112(8) Uani 1 1 d D U .
C4_27 C 0.3892(18) 0.5114(14) 0.4732(8) 0.119(10) Uani 1 1 d D U .
H4A_27 H 0.4154 0.5352 0.4940 0.179 Uiso 1 1 calc R U .
H4B_27 H 0.3457 0.5236 0.4699 0.179 Uiso 1 1 calc R U .
H4C_27 H 0.3886 0.4734 0.4831 0.179 Uiso 1 1 calc R U .
C5_27 C 0.4840(14) 0.4982(14) 0.4357(11) 0.124(10) Uani 1 1 d D U .
H5A_27 H 0.5097 0.5222 0.4565 0.185 Uiso 1 1 calc R U .
H5B_27 H 0.4850 0.4600 0.4452 0.185 Uiso 1 1 calc R U .
H5C_27 H 0.5014 0.5014 0.4081 0.185 Uiso 1 1 calc R U .
C6_27 C 0.4188(19) 0.5731(9) 0.4152(10) 0.124(10) Uani 1 1 d D U .
H6A_27 H 0.4450 0.5969 0.4359 0.187 Uiso 1 1 calc R U .
H6B_27 H 0.4372 0.5745 0.3880 0.187 Uiso 1 1 calc R U .
H6C_27 H 0.3755 0.5857 0.4113 0.187 Uiso 1 1 calc R U .
Si1 Si 0.1715(3) 0.2583(2) 0.06230(16) 0.0290(11) Uani 1 1 d . . .
W1 W 0.04642(5) 0.34882(3) 0.05368(3) 0.0391(2) Uani 1 1 d . . .
W2 W 0.01549(4) 0.19715(3) 0.05122(3) 0.0358(2) Uani 1 1 d . . .
W3 W 0.13614(4) 0.11469(3) 0.05964(2) 0.03402(19) Uani 1 1 d . . .
W4 W 0.30188(4) 0.17519(3) 0.07381(3) 0.0393(2) Uani 1 1 d . . .
W5 W 0.33075(5) 0.31197(4) 0.07699(3) 0.0417(2) Uani 1 1 d . . .
W6 W 0.19576(5) 0.40294(3) 0.06748(3) 0.0431(2) Uani 1 1 d . . .
W7 W 0.08288(5) 0.26779(3) -0.03906(3) 0.0400(2) Uani 1 1 d . . .
W8 W 0.20552(5) 0.18646(3) -0.02983(3) 0.0392(2) Uani 1 1 d . . .
W9 W 0.23244(5) 0.32370(3) -0.02617(3) 0.0438(2) Uani 1 1 d . . .
Nb1 Nb 0.13229(9) 0.33768(6) 0.15105(5) 0.0313(4) Uani 1 1 d . . .
Nb2 Nb 0.10381(9) 0.18621(6) 0.14807(5) 0.0274(4) Uani 1 1 d . . .
Nb3 Nb 0.26891(9) 0.24721(7) 0.16131(6) 0.0321(4) Uani 1 1 d . . .
O1 O 0.1470(6) 0.3161(4) 0.0778(4) 0.029(3) Uani 1 1 d . . .
O2 O 0.1259(7) 0.2084(4) 0.0749(4) 0.030(3) Uani 1 1 d . . .
O3 O 0.2425(6) 0.2503(5) 0.0854(4) 0.031(3) Uani 1 1 d . . .
O4 O 0.1728(7) 0.2592(5) 0.0111(4) 0.034(3) Uani 1 1 d . . .
O5 O 0.0952(6) 0.2644(5) 0.1554(4) 0.031(3) Uani 1 1 d . . .
O6 O 0.1933(6) 0.1981(5) 0.1625(4) 0.030(3) Uani 1 1 d . . .
O7 O 0.2179(7) 0.3088(5) 0.1659(4) 0.032(3) Uani 1 1 d . . .
O8 O 0.0174(7) 0.2736(6) 0.0618(4) 0.041(3) Uani 1 1 d . . .
O9 O 0.2254(7) 0.1344(5) 0.0774(4) 0.040(3) Uani 1 1 d . . .
O10 O 0.2723(8) 0.3667(5) 0.0839(4) 0.046(4) Uani 1 1 d . . .
O11 O 0.0648(8) 0.3231(6) -0.0011(5) 0.049(4) Uani 1 1 d . . .
O12 O 0.0425(8) 0.2179(6) -0.0043(4) 0.050(4) Uani 1 1 d . . .
O13 O 0.1567(8) 0.1420(5) 0.0060(4) 0.049(4) Uani 1 1 d . . .
O14 O 0.2722(7) 0.1843(6) 0.0135(4) 0.043(4) Uani 1 1 d . . .
O15 O 0.2981(7) 0.3112(6) 0.0177(5) 0.045(4) Uani 1 1 d . . .
O16 O 0.2021(9) 0.3760(6) 0.0110(5) 0.059(5) Uani 1 1 d . . .
O17 O 0.0543(7) 0.3599(4) 0.1140(3) 0.029(3) Uani 1 1 d . . .
O18 O 0.0190(6) 0.1816(5) 0.1108(4) 0.027(3) Uani 1 1 d . . .
O19 O 0.1184(7) 0.1161(5) 0.1172(4) 0.032(3) Uani 1 1 d . . .
O20 O 0.3123(6) 0.1877(5) 0.1337(4) 0.026(3) Uani 1 1 d . . .
O21 O 0.3344(7) 0.2989(5) 0.1352(4) 0.036(3) Uani 1 1 d . . .
O22 O 0.1775(7) 0.4041(5) 0.1252(4) 0.038(3) Uani 1 1 d . . .
O23 O 0.1104(8) 0.4091(5) 0.0507(4) 0.047(4) Uani 1 1 d . . .
O24 O 0.0479(7) 0.1271(5) 0.0437(4) 0.038(3) Uani 1 1 d . . .
O25 O 0.3590(7) 0.2392(6) 0.0691(4) 0.044(4) Uani 1 1 d . . .
O26 O 0.1512(8) 0.3162(5) -0.0543(5) 0.048(4) Uani 1 1 d . . .
O27 O 0.1284(8) 0.2096(6) -0.0596(5) 0.046(4) Uani 1 1 d . . .
O28 O 0.2472(7) 0.2530(6) -0.0492(5) 0.045(4) Uani 1 1 d . . .
O29 O 0.1159(7) 0.3714(5) 0.1985(4) 0.040(3) Uani 1 1 d . . .
O30 O 0.0763(6) 0.1558(5) 0.1943(4) 0.030(3) Uani 1 1 d . . .
O31 O 0.3119(7) 0.2429(6) 0.2130(5) 0.044(4) Uani 1 1 d . . .
O32 O -0.0221(8) 0.3794(5) 0.0419(5) 0.048(4) Uani 1 1 d . . .
O33 O -0.0658(8) 0.1812(7) 0.0390(5) 0.055(4) Uani 1 1 d . . .
O34 O 0.1382(8) 0.0465(5) 0.0536(5) 0.046(4) Uani 1 1 d . . .
O35 O 0.3527(8) 0.1238(6) 0.0711(5) 0.054(4) Uani 1 1 d . . .
O36 O 0.4014(8) 0.3521(6) 0.0760(5) 0.053(4) Uani 1 1 d . . .
O37 O 0.2247(9) 0.4696(6) 0.0624(5) 0.061(5) Uani 1 1 d . . .
O38 O 0.0259(8) 0.2743(5) -0.0812(4) 0.047(4) Uani 1 1 d . . .
O39 O 0.2279(8) 0.1399(6) -0.0658(4) 0.045(4) Uani 1 1 d . . .
O40 O 0.2716(10) 0.3667(6) -0.0588(5) 0.061(5) Uani 1 1 d . . .
Si2 Si 0.1697(3) 0.2580(2) 0.46180(16) 0.0268(11) Uani 1 1 d . . .
W10 W 0.04172(4) 0.34439(3) 0.45209(3) 0.03529(19) Uani 1 1 d . . .
W11 W 0.01593(4) 0.19248(3) 0.45093(3) 0.0367(2) Uani 1 1 d . . .
W12 W 0.14012(5) 0.11369(3) 0.45810(3) 0.0376(2) Uani 1 1 d . . .
W13 W 0.30425(4) 0.17878(3) 0.46932(3) 0.0393(2) Uani 1 1 d . . .
W14 W 0.32752(4) 0.31615(3) 0.46966(3) 0.0382(2) Uani 1 1 d . . .
W15 W 0.18932(4) 0.40306(3) 0.46179(3) 0.0358(2) Uani 1 1 d . . .
W16 W 0.07956(5) 0.26547(3) 0.55042(3) 0.0400(2) Uani 1 1 d . . .
W17 W 0.20372(5) 0.18575(3) 0.55823(3) 0.0406(2) Uani 1 1 d . . .
W18 W 0.22813(5) 0.32321(3) 0.55965(3) 0.0396(2) Uani 1 1 d . . .
Nb4 Nb 0.13198(9) 0.33745(6) 0.36798(5) 0.0295(4) Uani 1 1 d . . .
Nb5 Nb 0.10553(9) 0.18574(6) 0.36610(5) 0.0285(4) Uani 1 1 d . . .
Nb6 Nb 0.26898(9) 0.24939(7) 0.37659(6) 0.0301(4) Uani 1 1 d . . .
O41 O 0.1438(6) 0.3151(5) 0.4428(4) 0.030(3) Uani 1 1 d . . .
O42 O 0.1255(6) 0.2067(4) 0.4416(4) 0.027(3) Uani 1 1 d . . .
O43 O 0.2422(6) 0.2519(5) 0.4488(4) 0.031(3) Uani 1 1 d . . .
O44 O 0.1712(7) 0.2586(5) 0.5143(4) 0.039(3) Uani 1 1 d . . .
O45 O 0.0939(7) 0.2632(5) 0.3579(4) 0.032(3) Uani 1 1 d . . .
O46 O 0.1956(6) 0.1990(5) 0.3644(4) 0.025(3) Uani 1 1 d . . .
O47 O 0.2160(6) 0.3104(5) 0.3651(4) 0.028(3) Uani 1 1 d . . .
O48 O 0.0137(6) 0.2689(5) 0.4400(4) 0.033(3) Uani 1 1 d . . .
O49 O 0.2269(8) 0.1346(5) 0.4533(4) 0.042(4) Uani 1 1 d . . .
O50 O 0.2692(7) 0.3693(5) 0.4556(4) 0.039(3) Uani 1 1 d . . .
O51 O 0.0596(8) 0.3197(5) 0.5098(4) 0.047(4) Uani 1 1 d . . .
O52 O 0.0390(8) 0.2138(5) 0.5096(5) 0.045(4) Uani 1 1 d . . .
O53 O 0.1567(8) 0.1396(5) 0.5162(4) 0.044(4) Uani 1 1 d . . .
O54 O 0.2726(8) 0.1859(6) 0.5238(5) 0.054(4) Uani 1 1 d . . .
O55 O 0.2952(7) 0.3127(6) 0.5238(4) 0.042(4) Uani 1 1 d . . .
O56 O 0.1976(8) 0.3749(5) 0.5186(4) 0.045(4) Uani 1 1 d . . .
O57 O 0.0526(7) 0.3561(5) 0.3939(4) 0.034(3) Uani 1 1 d . . .
O58 O 0.0203(6) 0.1779(5) 0.3917(4) 0.030(3) Uani 1 1 d . . .
O59 O 0.1220(6) 0.1150(5) 0.3976(4) 0.030(3) Uani 1 1 d . . .
O60 O 0.3144(7) 0.1910(6) 0.4100(4) 0.037(3) Uani 1 1 d . . .
O61 O 0.3313(6) 0.3012(5) 0.4114(4) 0.032(3) Uani 1 1 d . . .
O62 O 0.1722(7) 0.4038(5) 0.4011(4) 0.037(3) Uani 1 1 d . . .
O63 O 0.0999(7) 0.4069(5) 0.4656(4) 0.039(3) Uani 1 1 d . . .
O64 O 0.0505(8) 0.1226(5) 0.4633(4) 0.040(4) Uani 1 1 d . . .
O65 O 0.3575(7) 0.2436(6) 0.4814(5) 0.047(4) Uani 1 1 d . . .
O66 O 0.1458(7) 0.3153(5) 0.5787(4) 0.039(3) Uani 1 1 d . . .
O67 O 0.1262(8) 0.2064(6) 0.5776(4) 0.048(4) Uani 1 1 d . . .
O68 O 0.2424(7) 0.2532(6) 0.5844(4) 0.044(4) Uani 1 1 d . . .
O69 O 0.1163(7) 0.3727(5) 0.3179(4) 0.037(3) Uani 1 1 d . . .
O70 O 0.0775(6) 0.1546(5) 0.3164(4) 0.030(3) Uani 1 1 d . . .
O71 O 0.3119(6) 0.2457(5) 0.3312(4) 0.036(3) Uani 1 1 d . . .
O72 O -0.0288(8) 0.3735(6) 0.4553(5) 0.046(4) Uani 1 1 d . . .
O73 O -0.0630(8) 0.1756(6) 0.4531(5) 0.049(4) Uani 1 1 d . . .
O74 O 0.1439(9) 0.0437(6) 0.4649(5) 0.052(4) Uani 1 1 d . . .
O75 O 0.3567(7) 0.1290(6) 0.4794(5) 0.047(4) Uani 1 1 d . . .
O76 O 0.3947(7) 0.3567(6) 0.4814(5) 0.050(4) Uani 1 1 d . . .
O77 O 0.2165(8) 0.4692(5) 0.4711(5) 0.044(4) Uani 1 1 d . . .
O78 O 0.0220(8) 0.2704(6) 0.5836(5) 0.050(4) Uani 1 1 d . . .
O79 O 0.2239(8) 0.1401(6) 0.5972(5) 0.051(4) Uani 1 1 d . . .
O80 O 0.2668(9) 0.3658(6) 0.5986(5) 0.056(5) Uani 1 1 d . . .
C1 C 0.1681(9) 0.2582(7) 0.2620(5) 0.027(4) Uani 1 1 d . . .
O81 O 0.1089(7) 0.2633(5) 0.2573(4) 0.039(3) Uani 1 1 d . . .
O82 O 0.1905(6) 0.2114(5) 0.2626(4) 0.031(3) Uani 1 1 d . . .
O83 O 0.2060(7) 0.3007(5) 0.2646(4) 0.038(3) Uani 1 1 d . . .
N1 N 0.3188(10) 0.2820(8) 0.8305(7) 0.107(6) Uani 1 1 d D U .
C2 C 0.3386(17) 0.2361(11) 0.8597(9) 0.109(8) Uani 1 1 d D U .
H2A H 0.3192 0.2404 0.8867 0.131 Uiso 1 1 calc R U .
H2B H 0.3853 0.2399 0.8665 0.131 Uiso 1 1 calc R U .
C3 C 0.320(2) 0.1786(12) 0.8420(11) 0.120(11) Uani 1 1 d D U .
H3A H 0.2732 0.1736 0.8367 0.143 Uiso 1 1 calc R U .
H3B H 0.3381 0.1743 0.8146 0.143 Uiso 1 1 calc R U .
C4 C 0.3435(19) 0.1360(13) 0.8717(10) 0.116(10) Uani 1 1 d D U .
H4A H 0.3291 0.1425 0.8999 0.139 Uiso 1 1 calc R U .
H4B H 0.3906 0.1387 0.8748 0.139 Uiso 1 1 calc R U .
C5 C 0.320(3) 0.0776(15) 0.8560(15) 0.158(17) Uani 1 1 d D U .
H5A H 0.3360 0.0505 0.8764 0.236 Uiso 1 1 calc R U .
H5B H 0.2729 0.0746 0.8534 0.236 Uiso 1 1 calc R U .
H5C H 0.3345 0.0707 0.8282 0.236 Uiso 1 1 calc R U .
C6 C 0.2498(14) 0.2726(16) 0.8142(9) 0.114(8) Uani 1 1 d D U .
H6A H 0.2426 0.2337 0.8051 0.137 Uiso 1 1 calc R U .
H6B H 0.2421 0.2952 0.7885 0.137 Uiso 1 1 calc R U .
C7 C 0.1993(16) 0.2844(17) 0.8432(11) 0.124(11) Uani 1 1 d D U .
H7A H 0.2086 0.2649 0.8703 0.149 Uiso 1 1 calc R U .
H7B H 0.2022 0.3243 0.8497 0.149 Uiso 1 1 calc R U .
C8 C 0.1329(16) 0.2681(17) 0.8255(13) 0.127(11) Uani 1 1 d D U .
H8A H 0.1235 0.2879 0.7986 0.153 Uiso 1 1 calc R U .
H8B H 0.1035 0.2801 0.8457 0.153 Uiso 1 1 calc R U .
C9 C 0.119(3) 0.206(2) 0.817(2) 0.23(3) Uani 1 1 d D U .
H9A H 0.0748 0.1987 0.8053 0.345 Uiso 1 1 calc R U .
H9B H 0.1472 0.1936 0.7963 0.345 Uiso 1 1 calc R U .
H9C H 0.1272 0.1857 0.8435 0.345 Uiso 1 1 calc R U .
C10 C 0.3573(14) 0.2787(16) 0.7930(9) 0.116(9) Uani 1 1 d D U .
H10A H 0.3408 0.3051 0.7715 0.139 Uiso 1 1 calc R U .
H10B H 0.3487 0.2415 0.7803 0.139 Uiso 1 1 calc R U .
C11 C 0.4301(15) 0.2899(16) 0.8003(11) 0.113(10) Uani 1 1 d D U .
H11A H 0.4404 0.3265 0.8136 0.135 Uiso 1 1 calc R U .
H11B H 0.4486 0.2620 0.8197 0.135 Uiso 1 1 calc R U .
C12 C 0.4577(18) 0.288(2) 0.7587(12) 0.139(14) Uani 1 1 d D U .
H12A H 0.4363 0.3134 0.7387 0.167 Uiso 1 1 calc R U .
H12B H 0.4493 0.2501 0.7465 0.167 Uiso 1 1 calc R U .
C13 C 0.5309(19) 0.302(2) 0.7630(16) 0.157(18) Uani 1 1 d D U .
H13A H 0.5467 0.3004 0.7350 0.235 Uiso 1 1 calc R U .
H13B H 0.5394 0.3399 0.7745 0.235 Uiso 1 1 calc R U .
H13C H 0.5525 0.2765 0.7822 0.235 Uiso 1 1 calc R U .
C14 C 0.3328(18) 0.3354(11) 0.8543(9) 0.107(8) Uani 1 1 d D U .
H14A H 0.3776 0.3364 0.8668 0.129 Uiso 1 1 calc R U .
H14B H 0.3060 0.3349 0.8782 0.129 Uiso 1 1 calc R U .
C15 C 0.323(3) 0.3889(13) 0.8307(12) 0.18(3) Uani 1 1 d D U .
H15A H 0.3521 0.3912 0.8079 0.211 Uiso 1 1 calc R U .
H15B H 0.2791 0.3877 0.8169 0.211 Uiso 1 1 calc R U .
C16 C 0.335(2) 0.4393(14) 0.8572(12) 0.131(14) Uani 1 1 d D U .
H16A H 0.3793 0.4414 0.8702 0.157 Uiso 1 1 calc R U .
H16B H 0.3068 0.4368 0.8805 0.157 Uiso 1 1 calc R U .
C17 C 0.323(5) 0.4924(18) 0.8323(19) 0.32(7) Uani 1 1 d D U .
H17A H 0.3310 0.5241 0.8516 0.484 Uiso 1 1 calc R U .
H17B H 0.3508 0.4957 0.8096 0.484 Uiso 1 1 calc R U .
H17C H 0.2782 0.4911 0.8198 0.484 Uiso 1 1 calc R U .
N2 N 0.388(2) -0.0263(15) -0.0267(16) 0.168(17) Uani 1 1 d D U .
C18 C 0.376(3) 0.0230(16) -0.0274(14) 0.138(17) Uani 1 1 d D U .
C19 C 0.363(2) 0.0801(15) -0.0219(12) 0.123(15) Uani 1 1 d D U .
N3 N -0.251(2) 0.2204(17) 0.5190(14) 0.154(15) Uani 1 1 d D U .
C20 C -0.191(2) 0.2225(17) 0.5255(15) 0.133(15) Uani 1 1 d D U .
C21 C -0.1236(19) 0.2157(15) 0.5371(10) 0.108(12) Uani 1 1 d D U .
N4 N 0.515(3) 0.219(5) 0.019(3) 0.46(7) Uani 1 1 d D U .
C22 C 0.466(2) 0.223(3) -0.007(2) 0.27(4) Uani 1 1 d D U .
C23 C 0.4027(18) 0.2319(13) -0.0265(10) 0.092(10) Uani 1 1 d D U .
N5 N 0.295(3) 0.4932(18) -0.0246(13) 0.22(3) Uani 1 1 d D U .
C24 C 0.332(3) 0.5348(19) -0.0214(18) 0.24(3) Uani 1 1 d D U .
C25 C 0.351(4) 0.592(2) -0.009(2) 0.27(4) Uani 1 1 d D U .
N6 N 0.509(3) 0.119(4) -0.056(3) 0.38(6) Uani 1 1 d D U .
C26 C 0.560(3) 0.131(4) -0.034(2) 0.28(4) Uani 1 1 d D U .
C27 C 0.618(3) 0.155(2) -0.010(2) 0.19(3) Uani 1 1 d D U .

loop_
_atom_site_aniso_label
_atom_site_aniso_U_11
_atom_site_aniso_U_22
_atom_site_aniso_U_33
_atom_site_aniso_U_23
_atom_site_aniso_U_13
_atom_site_aniso_U_12
Ag1 0.0416(10) 0.0329(7) 0.0479(10) 0.0025(6) 0.0019(8) 0.0141(7)
Ag2 0.0317(9) 0.0352(8) 0.0467(9) -0.0001(6) 0.0026(7) 0.0061(6)
Ag3 0.0422(9) 0.0194(6) 0.0417(9) 0.0026(5) 0.0031(7) 0.0075(6)
Ag4 0.0391(9) 0.0269(7) 0.0486(9) 0.0032(6) 0.0054(7) 0.0111(6)
Ag5 0.0389(10) 0.0310(7) 0.0541(10) -0.0029(7) 0.0070(8) -0.0054(7)
Ag6 0.0554(11) 0.0227(7) 0.0512(10) 0.0005(6) 0.0028(8) -0.0016(7)
Ag7 0.0958(17) 0.0457(10) 0.0464(11) 0.0070(8) 0.0050(10) 0.0258(10)
Ag8 0.0638(13) 0.0554(10) 0.0409(10) 0.0018(8) 0.0034(9) 0.0006(9)
Ag9 0.0641(12) 0.0421(9) 0.0359(9) -0.0006(7) 0.0038(8) -0.0012(8)
Ag10 0.0534(12) 0.0730(13) 0.0474(11) -0.0062(9) 0.0073(9) 0.0098(10)
Ag11 0.0527(13) 0.0767(13) 0.0511(11) -0.0061(9) 0.0098(9) 0.0019(10)
Ag12 0.1070(19) 0.0482(10) 0.0483(11) 0.0073(8) 0.0060(11) 0.0118(11)
Ag13 0.0868(16) 0.0520(10) 0.0436(10) -0.0046(8) 0.0053(10) 0.0252(10)
Ag14 0.0636(13) 0.0558(10) 0.0412(10) 0.0009(8) 0.0111(9) -0.0012(9)
Ag15 0.0681(13) 0.0428(9) 0.0364(9) 0.0038(7) 0.0078(9) -0.0035(8)
Ag16 0.0563(13) 0.0685(12) 0.0475(11) -0.0001(9) -0.0021(9) 0.0187(10)
Ag17 0.0557(13) 0.0725(13) 0.0473(11) -0.0075(9) 0.0050(9) 0.0022(10)
Ag18 0.0995(17) 0.0437(10) 0.0473(11) -0.0021(8) 0.0086(11) 0.0126(10)
Ag19 0.0600(15) 0.0537(12) 0.0456(13) 0.0019(9) -0.0091(10) 0.0134(10)
Ag20 0.0599(14) 0.0409(10) 0.0407(11) -0.0072(7) 0.0035(9) 0.0146(9)
Ag21 0.091(4) 0.063(3) 0.094(4) 0.021(2) 0.035(3) 0.001(2)
Ag22 0.0548(15) 0.0580(13) 0.0500(13) 0.0018(9) 0.0162(10) 0.0151(10)
Ag23 0.0634(14) 0.0385(10) 0.0395(11) 0.0129(7) -0.0017(9) 0.0137(8)
Ag24 0.0741(19) 0.0464(13) 0.0778(18) -0.0239(11) -0.0089(14) -0.0016(11)
Ag25 0.1026(18) 0.0474(10) 0.0524(12) 0.0154(8) 0.0001(11) 0.0064(11)
Ag26 0.0605(13) 0.0511(10) 0.0452(10) -0.0030(8) -0.0034(9) 0.0050(9)
Ag27 0.0636(14) 0.0698(13) 0.0608(13) -0.0037(10) 0.0142(11) 0.0039(10)
Ag28 0.0817(15) 0.0461(10) 0.0493(11) -0.0087(8) 0.0045(10) 0.0177(9)
Ag29 0.0691(14) 0.0613(11) 0.0480(11) 0.0094(8) 0.0161(10) -0.0020(10)
Ag30 0.0541(12) 0.0567(11) 0.0553(11) -0.0044(8) -0.0027(9) 0.0017(9)
Ag31 0.0640(13) 0.0462(10) 0.0621(12) 0.0034(8) 0.0120(10) 0.0187(9)
Ag32 0.0571(12) 0.0485(10) 0.0600(12) 0.0083(8) 0.0159(10) 0.0139(9)
Ag33 0.0557(11) 0.0347(8) 0.0461(10) 0.0084(7) 0.0002(8) 0.0089(7)
Ag34 0.0569(12) 0.0511(10) 0.0572(11) 0.0046(8) -0.0002(9) 0.0089(9)
Ag35 0.0729(15) 0.0583(12) 0.0697(14) -0.0106(10) 0.0000(12) -0.0078(10)
Ag36 0.0847(17) 0.0645(13) 0.0747(15) -0.0155(11) -0.0044(13) -0.0004(12)
Ag37 0.0570(13) 0.0549(11) 0.0595(12) -0.0034(9) -0.0071(10) 0.0176(9)
Ag38 0.0598(13) 0.0614(11) 0.0532(11) -0.0003(9) -0.0013(10) 0.0133(9)
Ag39 0.0668(13) 0.0302(8) 0.0473(10) -0.0017(7) 0.0046(9) 0.0089(8)
Ag40 0.0626(13) 0.0433(9) 0.0545(11) -0.0052(8) 0.0027(9) 0.0124(8)
Ag41 0.0633(13) 0.0481(10) 0.0633(12) -0.0010(8) 0.0166(10) -0.0046(9)
Ag42 0.0704(15) 0.0612(12) 0.0694(14) 0.0160(10) 0.0142(11) 0.0031(10)
AX19 0.035(14) 0.068(16) 0.23(4) -0.028(19) -0.024(18) 0.031(11)
AX20 0.033(12) 0.021(8) 0.13(2) -0.003(10) 0.004(11) 0.012(7)
AX21 0.052(3) 0.0240(16) 0.070(3) 0.0027(15) 0.005(2) -0.0113(15)
AX22 0.031(8) 0.044(7) 0.083(11) -0.007(6) 0.003(7) 0.011(5)
AX23 0.04(2) 0.034(16) 0.22(5) 0.02(2) 0.03(3) 0.014(14)
AX24 0.043(7) 0.024(5) 0.081(9) 0.002(5) 0.010(6) -0.013(4)
C1_1 0.067(16) 0.033(9) 0.048(13) 0.007(8) 0.027(12) -0.006(9)
C2_1 0.25(4) 0.073(12) 0.26(4) -0.043(17) -0.03(3) 0.077(19)
C3_1 0.29(4) 0.100(15) 0.29(4) -0.043(18) -0.02(3) 0.11(2)
C4_1 0.29(4) 0.14(3) 0.31(4) -0.04(3) -0.03(3) 0.10(2)
C5_1 0.31(4) 0.104(19) 0.30(4) -0.03(2) -0.03(3) 0.10(2)
C6_1 0.29(4) 0.10(2) 0.29(4) -0.04(2) -0.02(3) 0.10(3)
C1_2 0.094(17) 0.036(10) 0.026(11) -0.015(8) 0.025(11) 0.003(9)
C2_2 0.18(2) 0.116(18) 0.11(2) -0.040(17) 0.052(18) -0.081(19)
C3_2 0.21(2) 0.129(18) 0.16(2) -0.042(17) 0.065(18) -0.107(18)
C4_2 0.22(3) 0.15(3) 0.17(2) -0.041(19) 0.07(2) -0.11(2)
C5_2 0.23(3) 0.137(19) 0.18(3) -0.036(19) 0.07(2) -0.10(2)
C6_2 0.23(3) 0.14(3) 0.17(2) -0.043(18) 0.05(2) -0.11(2)
C1_3 0.037(10) 0.062(14) 0.056(15) -0.008(11) 0.007(9) 0.000(9)
C2_3 0.045(10) 0.24(4) 0.079(19) -0.01(2) 0.004(10) 0.040(12)
C3_3 0.047(11) 0.31(3) 0.128(19) -0.01(2) 0.009(11) 0.051(13)
C4_3 0.055(17) 0.30(4) 0.12(2) -0.01(2) 0.003(13) 0.057(17)
C5_3 0.062(18) 0.32(4) 0.13(2) -0.01(2) 0.010(14) 0.067(18)
C6_3 0.076(18) 0.32(3) 0.18(3) 0.00(2) 0.003(17) 0.034(15)
C1_4 0.059(11) 0.038(11) 0.048(13) 0.003(9) 0.007(9) 0.014(8)
C2_4 0.081(12) 0.116(18) 0.043(12) 0.003(12) 0.006(9) 0.058(12)
C3_4 0.095(13) 0.145(16) 0.080(12) 0.001(11) 0.000(9) 0.082(12)
C4_4 0.091(16) 0.13(2) 0.076(12) 0.009(12) 0.004(10) 0.074(14)
C5_4 0.13(2) 0.143(16) 0.114(19) -0.004(12) 0.007(15) 0.075(13)
C6_4 0.101(16) 0.16(2) 0.088(14) 0.003(14) 0.007(12) 0.081(15)
C1_5 0.041(8) 0.044(11) 0.039(12) -0.002(9) 0.009(8) 0.011(8)
C2_5 0.043(8) 0.097(17) 0.069(15) 0.005(13) 0.005(8) 0.004(8)
C3_5 0.040(9) 0.151(18) 0.110(15) 0.022(13) 0.006(8) 0.012(9)
C4_5 0.031(12) 0.17(2) 0.113(16) 0.031(15) 0.000(10) 0.012(12)
C5_5 0.059(15) 0.16(2) 0.117(15) 0.024(14) 0.000(10) 0.006(14)
C6_5 0.104(19) 0.163(18) 0.17(2) 0.022(14) 0.023(16) 0.036(12)
C1_6 0.046(13) 0.020(6) 0.055(13) 0.001(6) 0.011(11) 0.003(7)
C2_6 0.21(3) 0.019(6) 0.030(11) 0.005(6) 0.008(14) 0.006(7)
C3_6 0.28(3) 0.016(7) 0.067(12) 0.006(7) 0.021(14) 0.005(8)
C4_6 0.30(3) 0.040(12) 0.082(14) -0.002(10) 0.030(17) 0.020(14)
C5_6 0.31(3) 0.042(13) 0.078(13) 0.007(9) 0.017(16) 0.035(14)
C6_6 0.28(3) 0.038(13) 0.099(19) 0.006(12) 0.024(15) -0.006(10)
C1_7 0.030(10) 0.036(9) 0.070(16) -0.014(9) -0.014(10) 0.003(7)
C2_7 0.093(15) 0.081(12) 0.033(11) 0.000(9) 0.002(10) 0.060(12)
C3_7 0.139(15) 0.126(14) 0.076(12) 0.013(10) 0.012(11) 0.107(13)
C4_7 0.16(2) 0.111(16) 0.077(12) 0.018(11) 0.014(12) 0.113(15)
C5_7 0.16(2) 0.133(17) 0.082(14) 0.021(12) 0.012(14) 0.106(16)
C6_7 0.140(15) 0.17(2) 0.12(2) 0.009(15) 0.011(12) 0.095(14)
C1_8 0.062(12) 0.033(10) 0.049(13) -0.002(9) 0.014(9) 0.003(8)
C2_8 0.090(12) 0.091(15) 0.043(13) -0.016(11) 0.020(10) -0.039(10)
C3_8 0.097(13) 0.130(17) 0.094(14) -0.005(12) 0.014(10) -0.050(11)
C4_8 0.079(17) 0.13(2) 0.098(15) 0.003(13) 0.015(12) -0.040(14)
C5_8 0.11(2) 0.13(2) 0.095(15) -0.008(13) 0.007(13) -0.045(14)
C6_8 0.118(17) 0.149(19) 0.12(2) -0.001(15) 0.009(14) -0.026(13)
C1_9 0.060(15) 0.035(8) 0.046(13) 0.006(7) 0.001(11) -0.012(8)
C2_9 0.13(2) 0.048(9) 0.059(14) 0.003(8) 0.010(13) -0.041(11)
C3_9 0.172(19) 0.064(10) 0.100(14) 0.000(9) 0.014(14) -0.075(12)
C4_9 0.18(2) 0.067(13) 0.106(15) -0.006(11) 0.011(15) -0.073(14)
C5_9 0.18(2) 0.063(13) 0.106(15) 0.004(11) 0.014(15) -0.072(14)
C6_9 0.174(18) 0.112(19) 0.14(2) 0.000(16) 0.013(14) -0.061(13)
C1_10 0.072(15) 0.025(9) 0.058(13) 0.010(8) -0.006(11) 0.009(9)
C2_10 0.13(2) 0.102(17) 0.13(2) 0.071(16) 0.009(16) 0.055(16)
C3_10 0.18(2) 0.130(17) 0.157(19) 0.082(16) 0.004(17) 0.092(17)
C4_10 0.20(3) 0.17(2) 0.155(19) 0.077(16) 0.005(17) 0.09(2)
C5_10 0.18(2) 0.16(3) 0.17(3) 0.07(2) 0.009(18) 0.091(18)
C6_10 0.21(3) 0.130(17) 0.17(3) 0.082(17) 0.01(2) 0.080(17)
C1_11 0.044(12) 0.053(13) 0.051(12) 0.000(9) 0.018(9) 0.002(9)
C2_11 0.099(17) 0.11(2) 0.100(16) -0.019(15) -0.025(14) -0.007(15)
C3_11 0.117(17) 0.17(2) 0.128(17) -0.016(15) -0.046(14) -0.025(15)
C4_11 0.12(2) 0.17(2) 0.14(2) -0.018(16) -0.033(19) -0.029(16)
C5_11 0.14(2) 0.19(3) 0.134(16) -0.013(16) -0.046(15) -0.04(2)
C6_11 0.139(19) 0.22(3) 0.17(2) -0.02(2) -0.032(17) 0.004(18)
C1_12 0.047(14) 0.033(9) 0.049(11) 0.002(7) 0.000(10) -0.007(9)
C2_12 0.10(2) 0.080(14) 0.091(15) -0.034(12) -0.015(14) -0.019(14)
C3_12 0.18(2) 0.107(14) 0.140(18) -0.057(13) -0.029(16) -0.033(15)
C4_12 0.19(3) 0.12(2) 0.136(18) -0.053(15) -0.026(18) -0.018(18)
C5_12 0.20(3) 0.110(15) 0.16(2) -0.040(15) -0.02(2) -0.027(16)
C6_12 0.18(2) 0.12(2) 0.17(3) -0.043(19) -0.036(16) -0.035(16)
C1_13 0.032(13) 0.090(19) 0.061(14) -0.010(12) -0.008(10) 0.033(12)
C2_13 0.11(2) 0.21(3) 0.13(2) -0.03(2) 0.042(18) 0.08(2)
C3_13 0.130(19) 0.23(3) 0.16(2) -0.04(2) 0.059(18) 0.09(2)
C4_13 0.135(19) 0.26(4) 0.17(3) -0.04(2) 0.058(18) 0.09(2)
C5_13 0.15(3) 0.25(4) 0.16(2) -0.04(2) 0.060(18) 0.08(3)
C6_13 0.19(3) 0.24(3) 0.21(3) -0.04(2) 0.07(2) 0.08(2)
C1_14 0.054(14) 0.061(15) 0.065(16) 0.001(12) 0.015(11) -0.009(11)
C2_14 0.103(17) 0.14(3) 0.17(3) -0.03(2) 0.085(18) -0.038(16)
C3_14 0.112(17) 0.21(3) 0.19(3) -0.02(2) 0.098(17) -0.030(16)
C4_14 0.14(2) 0.22(3) 0.19(3) -0.03(2) 0.09(2) -0.015(18)
C5_14 0.13(2) 0.23(3) 0.20(3) 0.00(2) 0.093(19) -0.04(2)
C6_14 0.12(2) 0.22(3) 0.20(3) -0.02(2) 0.091(19) -0.046(19)
C1_15 0.09(2) 0.025(9) 0.081(14) 0.003(8) 0.010(13) 0.005(11)
C2_15 0.18(3) 0.040(11) 0.099(14) 0.019(10) 0.015(15) 0.013(14)
C3_15 0.22(3) 0.070(13) 0.117(15) 0.043(11) 0.023(15) 0.027(14)
C4_15 0.22(3) 0.083(19) 0.15(2) 0.046(16) 0.032(17) 0.021(15)
C5_15 0.22(3) 0.075(16) 0.126(16) 0.039(12) 0.014(16) 0.038(17)
C6_15 0.25(3) 0.072(14) 0.16(2) 0.043(13) 0.04(2) 0.036(16)
C1_16 0.063(16) 0.029(10) 0.059(13) -0.002(9) -0.001(11) 0.017(10)
C2_16 0.20(3) 0.24(4) 0.12(2) -0.09(2) -0.013(19) 0.15(3)
C3_16 0.22(3) 0.26(3) 0.16(2) -0.10(2) -0.006(19) 0.16(3)
C4_16 0.21(3) 0.28(4) 0.16(2) -0.10(3) -0.01(2) 0.16(3)
C5_16 0.24(3) 0.27(3) 0.18(3) -0.11(2) -0.01(2) 0.15(3)
C6_16 0.23(3) 0.28(4) 0.19(3) -0.09(3) -0.02(2) 0.16(3)
C1_17 0.039(13) 0.11(2) 0.039(12) -0.011(12) -0.010(9) -0.008(13)
C2_17 0.13(2) 0.22(3) 0.068(15) -0.067(16) 0.039(15) -0.11(2)
C3_17 0.17(2) 0.25(3) 0.110(16) -0.083(17) 0.076(16) -0.13(2)
C4_17 0.19(3) 0.27(3) 0.12(2) -0.08(2) 0.074(19) -0.15(2)
C5_17 0.17(3) 0.26(3) 0.15(2) -0.082(19) 0.087(19) -0.13(2)
C6_17 0.20(3) 0.25(3) 0.113(16) -0.075(18) 0.067(17) -0.14(2)
C1_18 0.11(2) 0.031(11) 0.066(14) 0.005(9) 0.001(14) -0.018(12)
C2_18 0.16(3) 0.10(2) 0.116(18) 0.051(15) 0.020(17) -0.033(18)
C3_18 0.18(2) 0.12(2) 0.138(18) 0.063(14) 0.039(17) -0.030(17)
C4_18 0.19(3) 0.12(2) 0.12(2) 0.060(16) 0.042(19) -0.026(19)
C5_18 0.19(2) 0.14(3) 0.17(2) 0.062(19) 0.029(18) -0.038(18)
C6_18 0.20(3) 0.15(2) 0.15(2) 0.044(17) 0.04(2) -0.02(2)
C1_19 0.081(17) 0.076(16) 0.056(13) -0.007(11) -0.016(12) 0.039(14)
C2_19 0.063(12) 0.080(14) 0.065(12) 0.019(10) -0.009(10) 0.020(10)
C3_19 0.074(11) 0.100(13) 0.083(11) 0.035(10) -0.020(10) 0.025(10)
C4_19 0.077(11) 0.116(19) 0.087(16) 0.038(13) -0.018(10) 0.024(11)
C5_19 0.091(17) 0.101(12) 0.105(18) 0.035(11) -0.018(14) 0.022(10)
C6_19 0.079(17) 0.125(18) 0.088(11) 0.025(11) -0.015(11) 0.008(14)
C1_20 0.062(13) 0.075(17) 0.053(12) 0.004(11) 0.003(10) -0.010(12)
C2_20 0.064(12) 0.098(17) 0.060(11) -0.017(11) 0.001(9) 0.011(11)
C3_20 0.073(13) 0.125(16) 0.072(11) -0.014(11) -0.010(9) 0.009(10)
C4_20 0.064(14) 0.116(16) 0.093(17) -0.005(12) 0.000(12) 0.000(11)
C5_20 0.082(15) 0.127(16) 0.090(17) -0.013(12) -0.010(12) 0.005(11)
C6_20 0.100(18) 0.16(2) 0.082(12) -0.001(12) 0.004(11) 0.024(15)
C1_21 0.11(2) 0.027(9) 0.058(13) 0.002(8) 0.006(13) 0.003(11)
C2_21 0.27(4) 0.040(10) 0.084(14) -0.016(10) -0.078(18) 0.069(15)
C3_21 0.32(3) 0.061(12) 0.106(15) -0.040(11) -0.089(18) 0.087(16)
C4_21 0.33(4) 0.10(2) 0.117(17) -0.031(14) -0.08(2) 0.09(2)
C5_21 0.33(4) 0.069(14) 0.14(2) -0.029(14) -0.09(2) 0.087(18)
C6_21 0.32(3) 0.072(17) 0.15(2) -0.053(16) -0.096(19) 0.080(16)
C1_22 0.054(13) 0.040(11) 0.051(11) 0.002(9) 0.002(9) 0.013(10)
C2_22 0.083(14) 0.13(2) 0.054(10) -0.011(10) -0.005(10) 0.061(13)
C3_22 0.088(13) 0.151(19) 0.062(10) 0.000(11) -0.017(10) 0.058(12)
C4_22 0.099(18) 0.15(2) 0.067(11) 0.003(12) -0.013(11) 0.053(16)
C5_22 0.104(15) 0.18(2) 0.086(18) -0.004(15) -0.010(12) 0.041(14)
C6_22 0.12(2) 0.157(18) 0.105(19) -0.004(12) -0.022(15) 0.070(14)
C1_23 0.063(16) 0.048(10) 0.036(9) 0.004(7) 0.004(9) 0.027(10)
C2_23 0.100(17) 0.050(9) 0.041(9) 0.004(7) 0.016(10) 0.024(10)
C3_23 0.140(17) 0.057(10) 0.060(10) -0.011(8) 0.026(10) 0.026(9)
C4_23 0.14(2) 0.070(13) 0.059(10) -0.013(9) 0.022(11) 0.009(13)
C5_23 0.163(19) 0.088(14) 0.077(15) -0.010(11) 0.025(13) 0.050(13)
C6_23 0.150(17) 0.076(14) 0.084(16) -0.013(11) 0.026(12) 0.013(11)
C1_24 0.067(17) 0.050(13) 0.064(14) -0.003(10) 0.007(12) -0.033(12)
C2_24 0.15(2) 0.13(2) 0.079(16) -0.005(14) 0.025(16) -0.104(19)
C3_24 0.18(2) 0.17(2) 0.117(16) 0.026(14) 0.039(16) -0.112(19)
C4_24 0.21(3) 0.16(2) 0.14(2) 0.022(16) 0.04(2) -0.12(2)
C5_24 0.20(3) 0.17(3) 0.117(16) 0.027(16) 0.036(17) -0.11(2)
C6_24 0.19(2) 0.20(3) 0.13(2) 0.038(19) 0.050(18) -0.10(2)
C1_25 0.063(13) 0.060(14) 0.038(11) 0.003(10) 0.011(10) 0.019(11)
C2_25 0.055(13) 0.18(3) 0.034(11) -0.020(13) 0.002(9) 0.027(13)
C3_25 0.098(14) 0.22(3) 0.082(13) -0.024(14) 0.048(12) 0.043(15)
C4_25 0.12(2) 0.21(3) 0.084(13) -0.027(15) 0.046(12) 0.033(19)
C5_25 0.12(2) 0.22(2) 0.12(2) -0.023(15) 0.047(18) 0.045(16)
C6_25 0.105(14) 0.28(3) 0.12(2) -0.04(2) 0.043(13) 0.024(16)
C1_26 0.062(15) 0.038(8) 0.032(9) -0.003(6) 0.003(9) 0.023(9)
C2_26 0.076(14) 0.040(8) 0.039(8) 0.002(6) -0.002(8) 0.017(8)
C3_26 0.089(13) 0.056(9) 0.055(9) 0.018(7) -0.002(8) 0.024(8)
C4_26 0.102(14) 0.067(12) 0.069(13) 0.020(10) 0.008(11) 0.033(10)
C5_26 0.097(17) 0.079(13) 0.056(9) 0.013(8) -0.004(9) 0.029(11)
C6_26 0.099(13) 0.063(11) 0.075(14) 0.017(10) 0.004(10) 0.017(9)
C1_27 0.041(13) 0.049(11) 0.063(12) -0.013(9) 0.014(10) -0.014(9)
C2_27 0.122(19) 0.053(12) 0.082(13) -0.005(10) -0.026(13) -0.031(12)
C3_27 0.150(18) 0.074(12) 0.096(13) -0.016(10) -0.039(13) -0.042(12)
C4_27 0.17(2) 0.076(17) 0.099(13) -0.012(11) -0.031(14) -0.031(16)
C5_27 0.150(18) 0.095(17) 0.11(2) -0.016(14) -0.043(14) -0.037(13)
C6_27 0.17(2) 0.073(12) 0.113(18) -0.013(11) -0.045(17) -0.048(13)
Si1 0.033(3) 0.031(3) 0.023(3) -0.0044(19) 0.003(2) 0.001(2)
W1 0.0524(6) 0.0308(4) 0.0347(5) 0.0075(3) 0.0001(4) 0.0133(4)
W2 0.0388(5) 0.0339(4) 0.0334(4) 0.0072(3) -0.0026(4) 0.0012(3)
W3 0.0495(5) 0.0219(3) 0.0307(4) 0.0000(3) 0.0033(4) 0.0035(3)
W4 0.0415(5) 0.0361(4) 0.0412(5) -0.0053(3) 0.0047(4) 0.0088(4)
W5 0.0424(6) 0.0397(4) 0.0429(5) -0.0004(4) 0.0093(4) -0.0071(4)
W6 0.0636(7) 0.0230(4) 0.0436(5) 0.0054(3) 0.0115(4) -0.0005(4)
W7 0.0559(6) 0.0320(4) 0.0317(4) 0.0060(3) 0.0013(4) 0.0040(4)
W8 0.0530(6) 0.0326(4) 0.0331(5) -0.0003(3) 0.0093(4) 0.0026(4)
W9 0.0606(6) 0.0335(4) 0.0379(5) 0.0055(3) 0.0117(4) -0.0032(4)
Nb1 0.0443(12) 0.0195(7) 0.0307(9) 0.0031(6) 0.0028(8) 0.0080(7)
Nb2 0.0343(10) 0.0201(7) 0.0279(9) 0.0026(6) 0.0019(8) 0.0043(7)
Nb3 0.0335(11) 0.0282(8) 0.0350(10) -0.0009(7) 0.0044(8) 0.0042(7)
O1 0.035(8) 0.017(5) 0.035(7) 0.008(5) -0.003(6) 0.003(5)
O2 0.051(9) 0.012(5) 0.026(7) 0.000(4) -0.004(6) 0.011(5)
O3 0.030(8) 0.021(6) 0.045(8) 0.005(5) 0.021(6) 0.007(5)
O4 0.051(9) 0.024(6) 0.028(7) 0.008(5) 0.009(6) 0.000(6)
O5 0.031(8) 0.035(7) 0.027(7) -0.010(5) 0.004(6) -0.005(6)
O6 0.036(8) 0.018(6) 0.037(7) -0.006(5) -0.006(6) 0.011(5)
O7 0.050(9) 0.024(6) 0.023(7) 0.006(5) 0.005(6) -0.003(6)
O8 0.038(9) 0.042(8) 0.043(8) 0.008(6) -0.002(7) 0.009(6)
O9 0.058(10) 0.011(5) 0.049(8) 0.000(5) -0.002(7) 0.008(6)
O10 0.082(12) 0.025(7) 0.034(8) 0.010(5) 0.025(8) -0.004(7)
O11 0.055(10) 0.046(8) 0.048(9) 0.030(7) 0.004(8) 0.013(7)
O12 0.079(12) 0.036(8) 0.033(8) -0.002(6) 0.002(8) 0.003(8)
O13 0.085(12) 0.023(6) 0.032(8) -0.004(5) -0.017(8) -0.004(7)
O14 0.039(9) 0.053(9) 0.040(8) 0.000(7) 0.017(7) 0.002(7)
O15 0.045(9) 0.041(8) 0.053(9) -0.008(7) 0.037(8) -0.001(7)
O16 0.086(13) 0.039(8) 0.054(10) 0.026(7) 0.016(9) 0.014(8)
O17 0.052(9) 0.019(6) 0.016(6) -0.002(4) 0.003(6) 0.013(5)
O18 0.033(8) 0.027(6) 0.024(6) 0.015(5) 0.016(6) 0.002(5)
O19 0.042(8) 0.024(6) 0.030(7) 0.005(5) 0.001(6) 0.000(6)
O20 0.021(7) 0.039(7) 0.018(6) -0.004(5) 0.004(5) 0.005(5)
O21 0.039(8) 0.031(7) 0.038(8) 0.005(5) 0.003(6) 0.004(6)
O22 0.064(10) 0.019(6) 0.032(7) 0.001(5) 0.009(7) 0.008(6)
O23 0.096(13) 0.025(6) 0.022(7) -0.009(5) 0.029(8) -0.009(7)
O24 0.055(10) 0.026(6) 0.029(7) 0.000(5) -0.009(7) 0.004(6)
O25 0.043(9) 0.062(9) 0.033(8) 0.007(7) 0.019(7) 0.018(7)
O26 0.073(12) 0.024(7) 0.052(9) 0.013(6) 0.025(8) 0.007(7)
O27 0.057(10) 0.035(7) 0.043(9) -0.003(6) -0.010(7) 0.005(7)
O28 0.042(9) 0.039(8) 0.052(9) 0.009(7) -0.001(7) -0.012(7)
O29 0.048(9) 0.024(6) 0.050(9) 0.000(6) 0.013(7) 0.014(6)
O30 0.033(8) 0.025(6) 0.030(7) 0.005(5) -0.003(6) 0.000(5)
O31 0.028(8) 0.038(8) 0.067(10) -0.008(7) 0.009(7) 0.004(6)
O32 0.068(11) 0.029(7) 0.050(9) 0.017(6) 0.014(8) 0.012(7)
O33 0.043(10) 0.053(9) 0.069(11) 0.020(8) 0.004(8) -0.003(8)
O34 0.071(11) 0.020(6) 0.047(9) 0.004(6) 0.008(8) -0.003(7)
O35 0.068(12) 0.047(9) 0.046(9) -0.005(7) -0.017(8) 0.025(8)
O36 0.047(10) 0.041(8) 0.067(11) -0.004(7) 0.001(8) -0.022(7)
O37 0.087(14) 0.034(8) 0.065(11) 0.008(7) 0.020(10) 0.010(8)
O38 0.069(11) 0.029(7) 0.040(8) 0.010(6) -0.012(8) 0.008(7)
O39 0.068(11) 0.035(7) 0.033(8) 0.001(6) 0.018(7) 0.003(7)
O40 0.102(15) 0.035(8) 0.048(10) 0.015(7) 0.026(9) -0.009(9)
Si2 0.026(3) 0.030(2) 0.025(3) -0.0036(19) 0.005(2) 0.002(2)
W10 0.0413(5) 0.0318(4) 0.0349(4) -0.0015(3) 0.0090(4) 0.0112(3)
W11 0.0422(5) 0.0344(4) 0.0345(5) -0.0019(3) 0.0110(4) -0.0011(4)
W12 0.0576(6) 0.0243(4) 0.0316(4) 0.0029(3) 0.0060(4) 0.0051(4)
W13 0.0454(6) 0.0367(4) 0.0368(5) 0.0046(3) 0.0013(4) 0.0153(4)
W14 0.0366(5) 0.0388(4) 0.0386(5) -0.0046(3) 0.0003(4) 0.0019(4)
W15 0.0475(5) 0.0237(4) 0.0359(5) -0.0037(3) 0.0018(4) 0.0037(3)
W16 0.0535(6) 0.0366(4) 0.0314(4) -0.0007(3) 0.0110(4) 0.0049(4)
W17 0.0585(6) 0.0334(4) 0.0303(4) 0.0044(3) 0.0027(4) 0.0092(4)
W18 0.0538(6) 0.0340(4) 0.0306(4) -0.0034(3) 0.0006(4) 0.0065(4)
Nb4 0.0377(11) 0.0211(7) 0.0307(9) 0.0002(6) 0.0032(8) 0.0089(7)
Nb5 0.0354(11) 0.0215(7) 0.0291(9) 0.0008(6) 0.0044(8) 0.0030(7)
Nb6 0.0309(10) 0.0277(8) 0.0325(10) -0.0003(7) 0.0041(8) 0.0063(7)
O41 0.033(8) 0.025(6) 0.031(7) -0.008(5) 0.004(6) 0.005(5)
O42 0.030(7) 0.020(6) 0.030(7) 0.005(5) -0.002(6) 0.006(5)
O43 0.022(7) 0.032(7) 0.039(8) 0.001(5) 0.004(6) 0.013(5)
O44 0.060(10) 0.036(7) 0.025(7) 0.011(5) 0.017(7) 0.012(7)
O45 0.042(9) 0.046(8) 0.009(6) 0.001(5) 0.011(6) -0.004(6)
O46 0.019(7) 0.030(6) 0.028(7) 0.005(5) 0.004(5) 0.011(5)
O47 0.026(7) 0.026(6) 0.032(7) -0.002(5) 0.008(6) -0.007(5)
O48 0.032(8) 0.044(7) 0.027(7) 0.005(5) 0.011(6) 0.012(6)
O49 0.082(12) 0.015(6) 0.031(7) -0.003(5) 0.002(7) 0.020(6)
O50 0.036(9) 0.032(7) 0.047(9) -0.001(6) -0.001(7) -0.008(6)
O51 0.076(12) 0.027(7) 0.039(8) -0.007(6) 0.000(8) 0.011(7)
O52 0.068(11) 0.025(7) 0.045(9) 0.001(6) 0.024(8) -0.001(7)
O53 0.071(11) 0.026(7) 0.034(8) 0.002(5) 0.005(7) -0.002(7)
O54 0.065(11) 0.053(9) 0.041(9) -0.002(7) -0.018(8) 0.032(8)
O55 0.051(10) 0.053(9) 0.020(7) -0.009(6) -0.007(6) 0.012(7)
O56 0.069(11) 0.028(7) 0.038(8) -0.012(6) 0.008(8) -0.002(7)
O57 0.057(10) 0.035(7) 0.014(6) 0.005(5) 0.012(6) 0.015(6)
O58 0.035(8) 0.029(6) 0.029(7) -0.005(5) 0.020(6) -0.003(5)
O59 0.033(8) 0.031(6) 0.026(7) -0.003(5) 0.004(6) 0.000(5)
O60 0.043(9) 0.050(8) 0.022(7) 0.010(6) 0.017(6) 0.018(7)
O61 0.031(8) 0.037(7) 0.028(7) -0.001(5) 0.013(6) -0.007(6)
O62 0.044(9) 0.033(7) 0.031(7) -0.003(5) -0.012(6) 0.011(6)
O63 0.049(9) 0.040(7) 0.029(7) -0.011(6) 0.003(6) 0.025(7)
O64 0.069(11) 0.020(6) 0.030(7) 0.002(5) 0.005(7) -0.005(6)
O65 0.034(9) 0.054(9) 0.049(9) -0.008(7) -0.016(7) 0.010(7)
O66 0.045(9) 0.024(6) 0.047(9) -0.002(6) 0.001(7) 0.001(6)
O67 0.077(12) 0.037(8) 0.032(8) 0.010(6) 0.017(8) 0.005(7)
O68 0.053(10) 0.036(7) 0.042(8) -0.010(6) 0.003(7) 0.005(7)
O69 0.045(9) 0.024(6) 0.041(8) -0.006(5) -0.001(7) 0.011(6)
O70 0.033(8) 0.018(6) 0.037(7) -0.008(5) -0.003(6) -0.001(5)
O71 0.028(8) 0.038(7) 0.043(8) -0.012(6) 0.006(6) 0.006(6)
O72 0.055(10) 0.033(7) 0.054(9) 0.000(6) 0.018(8) 0.013(7)
O73 0.050(10) 0.044(8) 0.049(9) -0.005(7) 0.001(8) -0.012(7)
O74 0.091(13) 0.029(7) 0.040(9) 0.001(6) 0.020(8) 0.012(8)
O75 0.049(10) 0.047(8) 0.050(9) 0.011(7) 0.011(8) 0.016(7)
O76 0.043(10) 0.044(8) 0.064(10) -0.006(7) 0.003(8) 0.005(7)
O77 0.058(10) 0.030(7) 0.044(9) -0.006(6) 0.003(7) -0.003(7)
O78 0.069(11) 0.033(7) 0.048(9) 0.001(6) 0.005(8) 0.010(7)
O79 0.062(11) 0.042(8) 0.050(9) 0.008(7) 0.014(8) 0.003(7)
O80 0.094(14) 0.042(8) 0.032(8) -0.012(6) -0.009(8) 0.018(8)
C1 0.033(12) 0.036(10) 0.012(8) -0.005(7) 0.005(8) 0.010(8)
O81 0.054(10) 0.027(7) 0.039(8) 0.006(5) 0.012(7) 0.010(6)
O82 0.026(7) 0.029(6) 0.036(7) -0.002(5) -0.008(6) 0.001(5)
O83 0.052(10) 0.022(6) 0.040(8) 0.004(5) 0.009(7) -0.010(6)
N1 0.126(13) 0.119(12) 0.074(12) 0.012(8) 0.018(10) -0.011(10)
C2 0.119(19) 0.124(13) 0.086(14) 0.018(9) 0.025(12) -0.007(11)
C3 0.14(3) 0.123(13) 0.101(18) 0.011(10) 0.054(17) -0.017(12)
C4 0.13(3) 0.129(15) 0.099(19) 0.021(12) 0.084(17) 0.000(14)
C5 0.21(5) 0.131(16) 0.14(3) 0.015(14) 0.07(3) -0.016(16)
C6 0.127(13) 0.14(2) 0.078(15) 0.019(12) 0.017(10) -0.011(11)
C7 0.139(15) 0.13(3) 0.105(19) 0.018(17) 0.033(13) -0.016(14)
C8 0.134(16) 0.15(3) 0.10(2) 0.01(2) 0.034(14) -0.023(15)
C9 0.21(4) 0.16(3) 0.31(8) -0.03(3) 0.02(4) -0.04(2)
C10 0.135(15) 0.13(2) 0.089(13) 0.004(11) 0.029(11) -0.016(12)
C11 0.131(15) 0.08(2) 0.126(19) -0.008(16) 0.036(13) -0.008(13)
C12 0.15(2) 0.13(4) 0.14(2) -0.019(19) 0.056(17) -0.025(18)
C13 0.15(2) 0.13(4) 0.19(4) -0.05(3) 0.07(2) -0.03(2)
C14 0.13(2) 0.124(12) 0.068(14) 0.012(9) 0.014(13) -0.004(11)
C15 0.31(7) 0.120(14) 0.085(19) 0.010(11) -0.03(2) -0.001(14)
C16 0.16(4) 0.125(15) 0.11(2) -0.004(13) 0.01(2) -0.016(16)
C17 0.67(19) 0.130(19) 0.15(4) -0.004(18) -0.08(6) 0.03(3)
N2 0.17(4) 0.12(2) 0.22(5) -0.03(2) 0.06(4) 0.02(2)
C18 0.18(5) 0.12(2) 0.12(3) -0.040(19) 0.01(3) 0.02(2)
C19 0.19(5) 0.11(2) 0.07(2) -0.027(18) 0.03(3) 0.02(2)
N3 0.18(3) 0.14(3) 0.15(3) 0.06(3) 0.03(2) 0.06(2)
C20 0.18(3) 0.09(2) 0.14(3) -0.03(2) 0.03(2) 0.07(2)
C21 0.18(3) 0.09(2) 0.07(2) 0.002(17) 0.05(2) 0.06(2)
N4 0.20(4) 0.8(2) 0.41(9) 0.26(10) -0.10(5) 0.01(6)
C22 0.15(3) 0.31(8) 0.32(7) 0.22(6) -0.04(3) -0.04(3)
C23 0.13(3) 0.07(2) 0.065(19) 0.033(15) 0.015(18) -0.02(2)
N5 0.41(7) 0.13(3) 0.11(3) -0.03(3) 0.04(4) -0.11(4)
C24 0.40(7) 0.12(3) 0.15(4) 0.05(3) -0.06(4) -0.10(4)
C25 0.41(10) 0.12(3) 0.23(6) 0.04(3) -0.15(6) -0.07(4)
N6 0.28(6) 0.50(12) 0.34(10) -0.23(9) -0.08(5) 0.08(6)
C26 0.25(6) 0.42(9) 0.16(6) -0.13(6) 0.00(4) 0.04(5)
C27 0.25(6) 0.14(4) 0.19(6) -0.04(4) -0.06(4) 0.11(4)

loop_
_atom_type_symbol
_atom_type_description
_atom_type_scat_dispersion_real
_atom_type_scat_dispersion_imag
_atom_type_scat_source
C C 0.0029 0.0015 'International Tables Vol C Tables 4.2.6.8 and 6.1.1.4'
H H 0.0000 0.0000 'International Tables Vol C Tables 4.2.6.8 and 6.1.1.4'
Ag Ag -0.9431 1.0464 'International Tables Vol C Tables 4.2.6.8 and 6.1.1.4'
N N 0.0056 0.0031 'International Tables Vol C Tables 4.2.6.8 and 6.1.1.4'
Nb Nb -2.4192 0.5906 'International Tables Vol C Tables 4.2.6.8 and 6.1.1.4'
O O 0.0101 0.0057 'International Tables Vol C Tables 4.2.6.8 and 6.1.1.4'
Si Si 0.0784 0.0668 'International Tables Vol C Tables 4.2.6.8 and 6.1.1.4'
W W -0.6574 6.5597 'International Tables Vol C Tables 4.2.6.8 and 6.1.1.4'

loop_
_geom_angle_atom_site_label_1
_geom_angle_atom_site_label_2
_geom_angle_atom_site_label_3
_geom_angle
C1_4 Ag1 O81 145.6(7)
C1_4 Ag1 O69 114.0(7)
O81 Ag1 O69 88.4(5)
C1_4 Ag1 O29 113.6(7)
O81 Ag1 O29 86.6(5)
O69 Ag1 O29 98.7(5)
C1_4 Ag1 Ag22 55.9(6)
O81 Ag1 Ag22 95.3(4)
O69 Ag1 Ag22 102.3(3)
O29 Ag1 Ag22 158.9(3)
C1_4 Ag1 Ag19 56.0(6)
O81 Ag1 Ag19 94.5(4)
O69 Ag1 Ag19 161.4(3)
O29 Ag1 Ag19 99.8(3)
Ag22 Ag1 Ag19 59.08(7)
C1_4 Ag1 Ag7 57.7(6)
O81 Ag1 Ag7 144.5(4)
O69 Ag1 Ag7 104.3(3)
O29 Ag1 Ag7 59.0(3)
Ag22 Ag1 Ag7 113.55(8)
Ag19 Ag1 Ag7 83.85(7)
C1_4 Ag1 Ag13 57.3(6)
O81 Ag1 Ag13 146.9(4)
O69 Ag1 Ag13 59.5(3)
O29 Ag1 Ag13 104.9(3)
Ag22 Ag1 Ag13 84.93(8)
Ag19 Ag1 Ag13 113.35(8)
Ag7 Ag1 Ag13 60.36(6)
C1_4 Ag1 Ag2 102.3(6)
O81 Ag1 Ag2 43.3(4)
O69 Ag1 Ag2 114.9(3)
O29 Ag1 Ag2 113.9(3)
Ag22 Ag1 Ag2 57.61(6)
Ag19 Ag1 Ag2 58.26(6)
Ag7 Ag1 Ag2 140.72(8)
Ag13 Ag1 Ag2 141.14(8)
C1_4 Ag1 C1 162.1(7)
O81 Ag1 C1 16.6(5)
O69 Ag1 C1 77.1(4)
O29 Ag1 C1 76.6(4)
Ag22 Ag1 C1 109.3(3)
Ag19 Ag1 C1 109.0(3)
Ag7 Ag1 C1 135.5(3)
Ag13 Ag1 C1 136.5(3)
Ag2 Ag1 C1 59.8(3)
C1_4 Ag1 Ag6 138.1(6)
O81 Ag1 Ag6 76.3(4)
O69 Ag1 Ag6 50.7(3)
O29 Ag1 Ag6 49.5(3)
Ag22 Ag1 Ag6 151.16(8)
Ag19 Ag1 Ag6 147.78(8)
Ag7 Ag1 Ag6 86.35(7)
Ag13 Ag1 Ag6 87.69(7)
Ag2 Ag1 Ag6 119.52(6)
C1 Ag1 Ag6 59.7(3)
C1_4 Ag1 C2_4 2.6(9)
O81 Ag1 C2_4 148.1(7)
O69 Ag1 C2_4 112.8(6)
O29 Ag1 C2_4 111.9(6)
Ag22 Ag1 C2_4 58.2(6)
Ag19 Ag1 C2_4 57.9(5)
Ag7 Ag1 C2_4 55.4(5)
Ag13 Ag1 C2_4 55.5(5)
Ag2 Ag1 C2_4 104.9(6)
C1 Ag1 C2_4 164.7(7)
Ag6 Ag1 C2_4 135.5(6)
C1_5 Ag2 O81 145.4(7)
C1_5 Ag2 O70 114.4(7)
O81 Ag2 O70 89.0(4)
C1_5 Ag2 O30 111.9(6)
O81 Ag2 O30 87.6(4)
O70 Ag2 O30 98.7(4)
C1_5 Ag2 Ag22 56.9(6)
O81 Ag2 Ag22 94.5(4)
O70 Ag2 Ag22 102.8(3)
O30 Ag2 Ag22 158.4(3)
C1_5 Ag2 Ag19 56.4(6)
O81 Ag2 Ag19 93.1(4)
O70 Ag2 Ag19 160.6(3)
O30 Ag2 Ag19 100.6(3)
Ag22 Ag2 Ag19 57.83(7)
C1_5 Ag2 Ag14 55.5(6)
O81 Ag2 Ag14 148.3(4)
O70 Ag2 Ag14 61.1(3)
O30 Ag2 Ag14 105.7(3)
Ag22 Ag2 Ag14 83.47(7)
Ag19 Ag2 Ag14 111.78(8)
C1_5 Ag2 Ag8 55.2(6)
O81 Ag2 Ag8 145.1(4)
O70 Ag2 Ag8 105.8(3)
O30 Ag2 Ag8 59.3(3)
Ag22 Ag2 Ag8 112.11(8)
Ag19 Ag2 Ag8 83.20(7)
Ag14 Ag2 Ag8 60.85(6)
C1_5 Ag2 Ag1 101.7(6)
O81 Ag2 Ag1 43.8(4)
O70 Ag2 Ag1 115.7(3)
O30 Ag2 Ag1 115.1(3)
Ag22 Ag2 Ag1 56.24(6)
Ag19 Ag2 Ag1 56.20(6)
Ag14 Ag2 Ag1 138.78(7)
Ag8 Ag2 Ag1 138.34(7)
C1_5 Ag2 C1 162.1(7)
O81 Ag2 C1 16.7(5)
O70 Ag2 C1 77.6(4)
O30 Ag2 C1 77.6(4)
Ag22 Ag2 C1 108.8(3)
Ag19 Ag2 C1 107.9(3)
Ag14 Ag2 C1 138.6(3)
Ag8 Ag2 C1 136.8(3)
Ag1 Ag2 C1 60.5(3)
C1_5 Ag2 Ag3 138.0(6)
O81 Ag2 Ag3 76.5(4)
O70 Ag2 Ag3 50.5(3)
O30 Ag2 Ag3 50.0(3)
Ag22 Ag2 Ag3 151.18(8)
Ag19 Ag2 Ag3 148.40(8)
Ag14 Ag2 Ag3 90.16(6)
Ag8 Ag2 Ag3 88.62(6)
Ag1 Ag2 Ag3 120.30(6)
C1 Ag2 Ag3 59.8(3)
C1_5 Ag2 C2_5 1.1(8)
O81 Ag2 C2_5 146.5(6)
O70 Ag2 C2_5 114.0(6)
O30 Ag2 C2_5 111.0(6)
Ag22 Ag2 C2_5 58.0(5)
Ag19 Ag2 C2_5 57.1(5)
Ag14 Ag2 C2_5 54.8(5)
Ag8 Ag2 C2_5 54.2(5)
Ag1 Ag2 C2_5 102.7(5)
C1 Ag2 C2_5 163.2(6)
Ag3 Ag2 C2_5 136.9(5)
C1_6 Ag3 O82 144.6(7)
C1_6 Ag3 O30 116.4(7)
O82 Ag3 O30 88.0(4)
C1_6 Ag3 O70 111.2(6)
O82 Ag3 O70 87.9(4)
O30 Ag3 O70 99.0(4)
C1_6 Ag3 Ag23 52.2(6)
O82 Ag3 Ag23 96.7(3)
O30 Ag3 Ag23 161.0(3)
O70 Ag3 Ag23 99.6(3)
C1_6 Ag3 Ag20 56.0(6)
O82 Ag3 Ag20 95.8(3)
O30 Ag3 Ag20 101.9(3)
O70 Ag3 Ag20 158.9(3)
Ag23 Ag3 Ag20 59.35(6)
C1_6 Ag3 Ag9 60.2(6)
O82 Ag3 Ag9 146.2(3)
O30 Ag3 Ag9 59.0(3)
O70 Ag3 Ag9 103.2(3)
Ag23 Ag3 Ag9 112.31(6)
Ag20 Ag3 Ag9 85.10(6)
C1_6 Ag3 Ag15 57.9(6)
O82 Ag3 Ag15 144.6(4)
O30 Ag3 Ag15 103.5(3)
O70 Ag3 Ag15 57.4(3)
Ag23 Ag3 Ag15 83.32(6)
Ag20 Ag3 Ag15 113.85(7)
Ag9 Ag3 Ag15 59.73(5)
C1_6 Ag3 Ag4 99.9(6)
O82 Ag3 Ag4 44.7(3)
O30 Ag3 Ag4 116.7(3)
O70 Ag3 Ag4 114.3(3)
Ag23 Ag3 Ag4 58.10(5)
Ag20 Ag3 Ag4 57.99(6)
Ag9 Ag3 Ag4 142.15(7)
Ag15 Ag3 Ag4 139.78(7)
C1_6 Ag3 C1 161.2(7)
O82 Ag3 C1 16.7(5)
O30 Ag3 C1 77.4(4)
O70 Ag3 C1 77.1(4)
Ag23 Ag3 C1 110.8(3)
Ag20 Ag3 C1 110.5(3)
Ag9 Ag3 C1 136.1(3)
Ag15 Ag3 C1 134.3(3)
Ag4 Ag3 C1 61.5(4)
C1_6 Ag3 Ag2 139.2(6)
O82 Ag3 Ag2 75.9(3)
O30 Ag3 Ag2 50.5(3)
O70 Ag3 Ag2 50.3(3)
Ag23 Ag3 Ag2 148.55(7)
Ag20 Ag3 Ag2 150.66(7)
Ag9 Ag3 Ag2 86.84(6)
Ag15 Ag3 Ag2 85.75(6)
Ag4 Ag3 Ag2 120.62(5)
C1 Ag3 Ag2 59.2(4)
C1_6 Ag3 C2_6 5.6(9)
O82 Ag3 C2_6 149.8(7)
O30 Ag3 C2_6 111.4(5)
O70 Ag3 C2_6 110.4(6)
Ag23 Ag3 C2_6 57.7(5)
Ag20 Ag3 C2_6 58.6(6)
Ag9 Ag3 C2_6 54.7(5)
Ag15 Ag3 C2_6 55.3(6)
Ag4 Ag3 C2_6 105.0(6)
C1 Ag3 C2_6 166.5(7)
Ag2 Ag3 C2_6 134.3(6)
C1_7 Ag4 O82 143.1(7)
C1_7 Ag4 O31 115.2(8)
O82 Ag4 O31 85.8(5)
C1_7 Ag4 O71 117.6(7)
O82 Ag4 O71 87.1(4)
O31 Ag4 O71 97.1(5)
C1_7 Ag4 Ag20 53.0(6)
O82 Ag4 Ag20 95.3(3)
O31 Ag4 Ag20 100.3(3)
O71 Ag4 Ag20 162.6(3)
C1_7 Ag4 Ag23 53.7(7)
O82 Ag4 Ag23 95.9(3)
O31 Ag4 Ag23 159.1(3)
O71 Ag4 Ag23 103.7(3)
Ag20 Ag4 Ag23 58.88(6)
C1_7 Ag4 Ag16 58.6(6)
O82 Ag4 Ag16 147.6(3)
O31 Ag4 Ag16 105.9(3)
O71 Ag4 Ag16 61.9(3)
Ag20 Ag4 Ag16 111.59(7)
Ag23 Ag4 Ag16 83.67(7)
C1_7 Ag4 Ag10 58.1(7)
O82 Ag4 Ag10 143.9(3)
O31 Ag4 Ag10 60.0(3)
O71 Ag4 Ag10 107.2(3)
Ag20 Ag4 Ag10 80.85(7)
Ag23 Ag4 Ag10 111.79(7)
Ag16 Ag4 Ag10 61.77(6)
C1_7 Ag4 Ag3 98.5(6)
O82 Ag4 Ag3 44.7(3)
O31 Ag4 Ag3 113.7(3)
O71 Ag4 Ag3 115.8(3)
Ag20 Ag4 Ag3 57.45(6)
Ag23 Ag4 Ag3 57.33(5)
Ag16 Ag4 Ag3 140.10(7)
Ag10 Ag4 Ag3 136.96(7)
C1_7 Ag4 C1 158.7(7)
O82 Ag4 C1 15.6(5)
O31 Ag4 C1 76.5(4)
O71 Ag4 C1 76.2(4)
Ag20 Ag4 C1 109.0(3)
Ag23 Ag4 C1 109.1(3)
Ag16 Ag4 C1 138.1(3)
Ag10 Ag4 C1 136.5(3)
Ag3 Ag4 C1 60.2(3)
C1_7 Ag4 C2_7 4.0(8)
O82 Ag4 C2_7 147.1(6)
O31 Ag4 C2_7 113.3(6)
O71 Ag4 C2_7 115.0(5)
Ag20 Ag4 C2_7 56.4(5)
Ag23 Ag4 C2_7 56.7(5)
Ag16 Ag4 C2_7 55.2(5)
Ag10 Ag4 C2_7 55.2(5)
Ag3 Ag4 C2_7 102.5(6)
C1 Ag4 C2_7 162.7(7)
C1_7 Ag4 Ag5 142.6(6)
O82 Ag4 Ag5 74.2(3)
O31 Ag4 Ag5 48.9(3)
O71 Ag4 Ag5 49.9(3)
Ag20 Ag4 Ag5 147.16(7)
Ag23 Ag4 Ag5 151.29(7)
Ag16 Ag4 Ag5 90.71(7)
Ag10 Ag4 Ag5 89.72(6)
Ag3 Ag4 Ag5 118.85(6)
C1 Ag4 Ag5 58.6(3)
C2_7 Ag4 Ag5 138.6(6)
C1_8 Ag5 O83 149.3(7)
C1_8 Ag5 O31 113.3(7)
O83 Ag5 O31 88.4(5)
C1_8 Ag5 O71 111.4(7)
O83 Ag5 O71 86.7(4)
O31 Ag5 O71 95.1(4)
C1_8 Ag5 Ag21 56.2(6)
O83 Ag5 Ag21 98.0(3)
O31 Ag5 Ag21 106.2(4)
O71 Ag5 Ag21 158.3(3)
C1_8 Ag5 Ag24 55.5(6)
O83 Ag5 Ag24 96.6(3)
O31 Ag5 Ag24 159.0(4)
O71 Ag5 Ag24 105.5(3)
Ag21 Ag5 Ag24 52.94(12)
C1_8 Ag5 Ag11 56.5(6)
O83 Ag5 Ag11 145.9(4)
O31 Ag5 Ag11 58.4(3)
O71 Ag5 Ag11 102.7(3)
Ag21 Ag5 Ag11 85.29(12)
Ag24 Ag5 Ag11 111.74(9)
C1_8 Ag5 Ag17 56.6(6)
O83 Ag5 Ag17 143.1(3)
O31 Ag5 Ag17 101.4(3)
O71 Ag5 Ag17 57.2(3)
Ag21 Ag5 Ag17 112.81(13)
Ag24 Ag5 Ag17 86.85(8)
Ag11 Ag5 Ag17 60.31(6)
C1_8 Ag5 Ag6 104.8(6)
O83 Ag5 Ag6 44.5(3)
O31 Ag5 Ag6 117.0(3)
O71 Ag5 Ag6 115.4(3)
Ag21 Ag5 Ag6 58.48(11)
Ag24 Ag5 Ag6 57.44(7)
Ag11 Ag5 Ag6 141.79(8)
Ag17 Ag5 Ag6 141.67(7)
C1_8 Ag5 C1 165.8(7)
O83 Ag5 C1 16.6(4)
O31 Ag5 C1 76.8(4)
O71 Ag5 C1 76.3(4)
Ag21 Ag5 C1 112.4(3)
Ag24 Ag5 C1 111.6(3)
Ag11 Ag5 C1 135.1(3)
Ag17 Ag5 C1 133.3(3)
Ag6 Ag5 C1 61.1(3)
C1_8 Ag5 AX21 81.0(6)
O83 Ag5 AX21 83.7(3)
O31 Ag5 AX21 76.2(4)
O71 Ag5 AX21 167.1(3)
Ag21 Ag5 AX21 33.05(13)
Ag24 Ag5 AX21 84.07(9)
Ag11 Ag5 AX21 80.97(9)
Ag17 Ag5 AX21 133.20(10)
Ag6 Ag5 AX21 62.23(9)
C1 Ag5 AX21 92.3(3)
C1_8 Ag5 C2_8 0.8(8)
O83 Ag5 C2_8 149.9(7)
O31 Ag5 C2_8 112.5(6)
O71 Ag5 C2_8 111.5(6)
Ag21 Ag5 C2_8 56.4(6)
Ag24 Ag5 C2_8 56.2(5)
Ag11 Ag5 C2_8 55.7(5)
Ag17 Ag5 C2_8 56.5(5)
Ag6 Ag5 C2_8 105.4(6)
C1 Ag5 C2_8 166.4(6)
AX21 Ag5 C2_8 80.9(5)
C1_9 Ag6 O83 148.7(8)
C1_9 Ag6 O29 113.5(7)
O83 Ag6 O29 87.2(5)
C1_9 Ag6 O69 113.2(7)
O83 Ag6 O69 85.9(4)
O29 Ag6 O69 96.4(4)
C1_9 Ag6 Ag24 56.1(7)
O83 Ag6 Ag24 95.8(4)
O29 Ag6 Ag24 157.5(3)
O69 Ag6 Ag24 106.0(3)
C1_9 Ag6 Ag21 57.2(7)
O83 Ag6 Ag21 95.7(4)
O29 Ag6 Ag21 105.7(3)
O69 Ag6 Ag21 157.9(3)
Ag24 Ag6 Ag21 51.89(12)
C1_9 Ag6 Ag18 54.7(7)
O83 Ag6 Ag18 144.6(4)
O29 Ag6 Ag18 105.6(3)
O69 Ag6 Ag18 60.3(3)
Ag24 Ag6 Ag18 84.68(8)
Ag21 Ag6 Ag18 111.55(11)
C1_9 Ag6 Ag12 53.8(6)
O83 Ag6 Ag12 147.5(4)
O29 Ag6 Ag12 61.6(3)
O69 Ag6 Ag12 105.2(3)
Ag24 Ag6 Ag12 109.67(8)
Ag21 Ag6 Ag12 85.09(11)
Ag18 Ag6 Ag12 60.58(6)
C1_9 Ag6 Ag5 104.3(7)
O83 Ag6 Ag5 44.5(4)
O29 Ag6 Ag5 115.1(3)
O69 Ag6 Ag5 114.9(3)
Ag24 Ag6 Ag5 56.56(6)
Ag21 Ag6 Ag5 56.09(10)
Ag18 Ag6 Ag5 139.21(8)
Ag12 Ag6 Ag5 139.73(8)
C1_9 Ag6 C1 164.9(8)
O83 Ag6 C1 16.2(5)
O29 Ag6 C1 76.2(4)
O69 Ag6 C1 75.8(4)
Ag24 Ag6 C1 110.4(3)
Ag21 Ag6 C1 109.9(3)
Ag18 Ag6 C1 136.1(3)
Ag12 Ag6 C1 137.7(3)
Ag5 Ag6 C1 60.6(3)
C1_9 Ag6 Ag1 135.9(7)
O83 Ag6 Ag1 75.4(4)
O29 Ag6 Ag1 49.2(3)
O69 Ag6 Ag1 48.5(3)
Ag24 Ag6 Ag1 152.80(9)
Ag21 Ag6 Ag1 152.94(12)
Ag18 Ag6 Ag1 88.15(7)
Ag12 Ag6 Ag1 89.20(7)
Ag5 Ag6 Ag1 119.86(6)
C1 Ag6 Ag1 59.3(4)
C1_9 Ag6 C2_9 1.4(9)
O83 Ag6 C2_9 147.5(7)
O29 Ag6 C2_9 114.8(6)
O69 Ag6 C2_9 113.3(6)
Ag24 Ag6 C2_9 54.7(6)
Ag21 Ag6 C2_9 56.6(6)
Ag18 Ag6 C2_9 55.2(6)
Ag12 Ag6 C2_9 55.2(6)
Ag5 Ag6 C2_9 103.1(6)
C1 Ag6 C2_9 163.6(7)
Ag1 Ag6 C2_9 137.1(6)
C1_10 Ag7 C1_1 127.7(7)
C1_10 Ag7 C1_4 121.6(8)
C1_1 Ag7 C1_4 102.1(7)
C1_10 Ag7 O29 110.1(7)
C1_1 Ag7 O29 94.2(6)
C1_4 Ag7 O29 92.2(5)
C1_10 Ag7 Ag31 49.3(5)
C1_1 Ag7 Ag31 177.0(5)
C1_4 Ag7 Ag31 80.4(5)
O29 Ag7 Ag31 87.2(3)
C1_10 Ag7 C2_4 105.9(8)
C1_1 Ag7 C2_4 104.3(8)
C1_4 Ag7 C2_4 23.3(4)
O29 Ag7 C2_4 114.8(5)
Ag31 Ag7 C2_4 77.4(5)
C1_10 Ag7 Ag25 47.5(7)
C1_1 Ag7 Ag25 101.3(5)
C1_4 Ag7 Ag25 153.9(5)
O29 Ag7 Ag25 74.7(3)
Ag31 Ag7 Ag25 76.55(8)
C2_4 Ag7 Ag25 151.7(5)
C1_10 Ag7 C2_1 111.6(10)
C1_1 Ag7 C2_1 19.3(9)
C1_4 Ag7 C2_1 108.3(12)
O29 Ag7 C2_1 111.6(9)
Ag31 Ag7 C2_1 158.3(8)
C2_4 Ag7 C2_1 102.6(12)
Ag25 Ag7 C2_1 97.6(11)
C1_10 Ag7 Ag12 104.3(7)
C1_1 Ag7 Ag12 50.1(6)
C1_4 Ag7 Ag12 132.6(5)
O29 Ag7 Ag12 59.2(3)
Ag31 Ag7 Ag12 129.01(9)
C2_4 Ag7 Ag12 149.1(5)
Ag25 Ag7 Ag12 59.16(7)
C2_1 Ag7 Ag12 59.5(10)
C1_10 Ag7 Ag1 140.3(5)
C1_1 Ag7 Ag1 91.0(5)
C1_4 Ag7 Ag1 43.4(4)
O29 Ag7 Ag1 50.9(3)
Ag31 Ag7 Ag1 91.94(7)
C2_4 Ag7 Ag1 66.6(4)
Ag25 Ag7 Ag1 125.01(9)
C2_1 Ag7 Ag1 108.1(9)
Ag12 Ag7 Ag1 93.68(8)
C1_10 Ag7 Ag13 151.6(6)
C1_1 Ag7 Ag13 48.2(5)
C1_4 Ag7 Ag13 54.0(5)
O29 Ag7 Ag13 98.3(3)
Ag31 Ag7 Ag13 134.16(10)
C2_4 Ag7 Ag13 58.9(5)
Ag25 Ag7 Ag13 148.83(11)
C2_1 Ag7 Ag13 56.1(11)
Ag12 Ag7 Ag13 90.86(8)
Ag1 Ag7 Ag13 59.87(6)
C1_10 Ag7 C2_10 11.5(9)
C1_1 Ag7 C2_10 119.0(9)
C1_4 Ag7 C2_10 122.5(8)
O29 Ag7 C2_10 120.5(7)
Ag31 Ag7 C2_10 58.1(7)
C2_4 Ag7 C2_10 103.5(8)
Ag25 Ag7 C2_10 52.5(7)
C2_1 Ag7 C2_10 101.7(11)
Ag12 Ag7 C2_10 104.8(7)
Ag1 Ag7 C2_10 150.0(7)
Ag13 Ag7 C2_10 141.1(6)
C1_11 Ag8 C1_2 131.8(7)
C1_11 Ag8 C1_5 120.4(8)
C1_2 Ag8 C1_5 100.5(6)
C1_11 Ag8 O30 109.1(6)
C1_2 Ag8 O30 92.4(6)
C1_5 Ag8 O30 92.2(5)
C1_11 Ag8 C2_5 104.4(8)
C1_2 Ag8 C2_5 104.2(7)
C1_5 Ag8 C2_5 23.9(5)
O30 Ag8 C2_5 115.3(5)
C1_11 Ag8 C2_2 113.1(9)
C1_2 Ag8 C2_2 22.5(7)
C1_5 Ag8 C2_2 107.5(9)
O30 Ag8 C2_2 112.9(8)
C2_5 Ag8 C2_2 101.8(10)
C1_11 Ag8 Ag26 49.0(6)
C1_2 Ag8 Ag26 102.1(5)
C1_5 Ag8 Ag26 153.6(5)
O30 Ag8 Ag26 73.4(3)
C2_5 Ag8 Ag26 151.8(5)
C2_2 Ag8 Ag26 98.6(7)
C1_11 Ag8 Ag32 48.1(6)
C1_2 Ag8 Ag32 179.2(6)
C1_5 Ag8 Ag32 79.9(5)
O30 Ag8 Ag32 87.0(2)
C2_5 Ag8 Ag32 76.4(5)
C2_2 Ag8 Ag32 157.9(7)
Ag26 Ag8 Ag32 77.33(7)
C1_11 Ag8 Ag9 108.7(6)
C1_2 Ag8 Ag9 49.1(5)
C1_5 Ag8 Ag9 128.8(4)
O30 Ag8 Ag9 56.8(2)
C2_5 Ag8 Ag9 146.8(5)
C2_2 Ag8 Ag9 61.5(8)
Ag26 Ag8 Ag9 61.20(6)
Ag32 Ag8 Ag9 130.19(8)
C1_11 Ag8 Ag2 137.8(6)
C1_2 Ag8 Ag2 89.3(5)
C1_5 Ag8 Ag2 42.7(4)
O30 Ag8 Ag2 51.3(3)
C2_5 Ag8 Ag2 66.6(5)
C2_2 Ag8 Ag2 109.1(6)
Ag26 Ag8 Ag2 124.07(9)
Ag32 Ag8 Ag2 90.64(7)
Ag9 Ag8 Ag2 90.82(7)
C1_11 Ag8 Ag14 152.2(6)
C1_2 Ag8 Ag14 48.4(4)
C1_5 Ag8 Ag14 52.5(5)
O30 Ag8 Ag14 98.4(3)
C2_5 Ag8 Ag14 58.1(5)
C2_2 Ag8 Ag14 57.1(7)
Ag26 Ag8 Ag14 149.81(9)
Ag32 Ag8 Ag14 132.11(8)
Ag9 Ag8 Ag14 89.73(7)
Ag2 Ag8 Ag14 59.39(6)
C1_11 Ag8 Ag19 94.5(6)
C1_2 Ag8 Ag19 133.2(4)
C1_5 Ag8 Ag19 37.4(5)
O30 Ag8 Ag19 75.1(2)
C2_5 Ag8 Ag19 48.2(5)
C2_2 Ag8 Ag19 144.8(7)
Ag26 Ag8 Ag19 116.27(7)
Ag32 Ag8 Ag19 47.04(5)
Ag9 Ag8 Ag19 130.99(8)
Ag2 Ag8 Ag19 47.54(5)
Ag14 Ag8 Ag19 88.29(6)
C1_12 Ag9 C1_2 128.8(8)
C1_12 Ag9 C1_6 120.0(7)
C1_2 Ag9 C1_6 102.9(8)
C1_12 Ag9 O30 108.8(6)
C1_2 Ag9 O30 94.3(6)
C1_6 Ag9 O30 93.1(4)
C1_12 Ag9 Ag33 48.6(6)
C1_2 Ag9 Ag33 177.4(5)
C1_6 Ag9 Ag33 79.1(5)
O30 Ag9 Ag33 87.2(3)
C1_12 Ag9 C2_6 104.6(7)
C1_2 Ag9 C2_6 104.8(8)
C1_6 Ag9 C2_6 23.7(4)
O30 Ag9 C2_6 116.1(5)
Ag33 Ag9 C2_6 76.4(6)
C1_12 Ag9 Ag8 105.5(6)
C1_2 Ag9 Ag8 50.5(6)
C1_6 Ag9 Ag8 132.6(4)
O30 Ag9 Ag8 57.9(3)
Ag33 Ag9 Ag8 129.21(7)
C2_6 Ag9 Ag8 149.5(5)
C1_12 Ag9 Ag15 152.9(5)
C1_2 Ag9 Ag15 48.7(6)
C1_6 Ag9 Ag15 54.3(5)
O30 Ag9 Ag15 98.2(3)
Ag33 Ag9 Ag15 133.21(9)
C2_6 Ag9 Ag15 59.5(5)
Ag8 Ag9 Ag15 90.68(7)
C1_12 Ag9 Ag26 49.3(6)
C1_2 Ag9 Ag26 100.6(6)
C1_6 Ag9 Ag26 153.2(4)
O30 Ag9 Ag26 72.4(3)
Ag33 Ag9 Ag26 77.83(7)
C2_6 Ag9 Ag26 152.2(5)
Ag8 Ag9 Ag26 58.15(6)
Ag15 Ag9 Ag26 148.03(9)
C1_12 Ag9 C2_2 110.6(8)
C1_2 Ag9 C2_2 19.9(7)
C1_6 Ag9 C2_2 112.3(9)
O30 Ag9 C2_2 110.5(8)
Ag33 Ag9 C2_2 157.7(6)
C2_6 Ag9 C2_2 106.0(11)
Ag8 Ag9 C2_2 57.7(9)
Ag15 Ag9 C2_2 59.9(7)
Ag26 Ag9 C2_2 94.1(8)
C1_12 Ag9 Ag3 137.6(6)
C1_2 Ag9 Ag3 92.5(5)
C1_6 Ag9 Ag3 43.4(3)
O30 Ag9 Ag3 51.5(3)
Ag33 Ag9 Ag3 90.06(7)
C2_6 Ag9 Ag3 67.1(4)
Ag8 Ag9 Ag3 93.66(6)
Ag15 Ag9 Ag3 60.25(5)
Ag26 Ag9 Ag3 123.17(7)
C2_2 Ag9 Ag3 111.5(6)
C1_12 Ag9 C2_12 9.1(8)
C1_2 Ag9 C2_12 120.0(8)
C1_6 Ag9 C2_12 125.2(7)
O30 Ag9 C2_12 114.1(6)
Ag33 Ag9 C2_12 57.4(6)
C2_6 Ag9 C2_12 107.2(7)
Ag8 Ag9 C2_12 101.7(6)
Ag15 Ag9 C2_12 147.3(6)
Ag26 Ag9 C2_12 48.8(6)
C2_2 Ag9 C2_12 101.6(8)
Ag3 Ag9 C2_12 146.7(6)
C1_13 Ag10 C1_3 129.3(9)
C1_13 Ag10 C1_7 120.8(9)
C1_3 Ag10 C1_7 101.5(8)
C1_13 Ag10 O31 114.4(7)
C1_3 Ag10 O31 88.6(6)
C1_7 Ag10 O31 92.0(5)
C1_13 Ag10 C2_3 109.1(9)
C1_3 Ag10 C2_3 22.6(6)
C1_7 Ag10 C2_3 110.9(9)
O31 Ag10 C2_3 108.3(8)
C1_13 Ag10 Ag34 48.9(7)
C1_3 Ag10 Ag34 177.8(6)
C1_7 Ag10 Ag34 80.7(5)
O31 Ag10 Ag34 91.2(3)
C2_3 Ag10 Ag34 156.4(5)
C1_13 Ag10 C2_7 105.0(9)
C1_3 Ag10 C2_7 104.2(8)
C1_7 Ag10 C2_7 23.4(4)
O31 Ag10 C2_7 115.2(5)
C2_3 Ag10 C2_7 104.3(10)
Ag34 Ag10 C2_7 77.9(5)
C1_13 Ag10 Ag27 51.0(8)
C1_3 Ag10 Ag27 99.6(6)
C1_7 Ag10 Ag27 154.7(5)
O31 Ag10 Ag27 74.7(3)
C2_3 Ag10 Ag27 93.9(8)
Ag34 Ag10 Ag27 78.21(7)
C2_7 Ag10 Ag27 154.3(4)
C1_13 Ag10 Ag4 142.7(7)
C1_3 Ag10 Ag4 87.1(5)
C1_7 Ag10 Ag4 43.6(4)
O31 Ag10 Ag4 50.4(3)
C2_3 Ag10 Ag4 108.1(5)
Ag34 Ag10 Ag4 94.46(8)
C2_7 Ag10 Ag4 66.9(4)
Ag27 Ag10 Ag4 124.56(9)
C1_13 Ag10 Ag11 108.4(8)
C1_3 Ag10 Ag11 48.1(6)
C1_7 Ag10 Ag11 129.5(4)
O31 Ag10 Ag11 55.1(3)
C2_3 Ag10 Ag11 58.6(8)
Ag34 Ag10 Ag11 130.26(9)
C2_7 Ag10 Ag11 146.0(4)
Ag27 Ag10 Ag11 59.48(7)
Ag4 Ag10 Ag11 89.64(7)
C1_13 Ag10 Ag16 149.7(6)
C1_3 Ag10 Ag16 48.3(6)
C1_7 Ag10 Ag16 53.7(5)
O31 Ag10 Ag16 95.9(3)
C2_3 Ag10 Ag16 58.8(7)
Ag34 Ag10 Ag16 133.96(9)
C2_7 Ag10 Ag16 57.9(5)
Ag27 Ag10 Ag16 147.34(10)
Ag4 Ag10 Ag16 58.39(6)
Ag11 Ag10 Ag16 89.24(7)
C1_13 Ag10 C2_13 6.1(9)
C1_3 Ag10 C2_13 124.9(10)
C1_7 Ag10 C2_13 121.3(10)
O31 Ag10 C2_13 119.9(8)
C2_3 Ag10 C2_13 104.0(9)
Ag34 Ag10 C2_13 53.5(8)
C2_7 Ag10 C2_13 103.6(9)
Ag27 Ag10 C2_13 53.6(8)
Ag4 Ag10 C2_13 147.9(8)
Ag11 Ag10 C2_13 108.8(9)
Ag16 Ag10 C2_13 144.1(7)
C1_14 Ag11 C1_3 127.3(9)
C1_14 Ag11 C1_8 119.5(8)
C1_3 Ag11 C1_8 101.6(8)
C1_14 Ag11 O31 114.3(8)
C1_3 Ag11 O31 91.8(6)
C1_8 Ag11 O31 94.8(5)
C1_14 Ag11 Ag35 48.6(7)
C1_3 Ag11 Ag35 174.4(5)
C1_8 Ag11 Ag35 79.4(5)
O31 Ag11 Ag35 93.6(3)
C1_14 Ag11 C2_3 107.1(9)
C1_3 Ag11 C2_3 21.7(7)
C1_8 Ag11 C2_3 111.1(9)
O31 Ag11 C2_3 109.6(8)
Ag35 Ag11 C2_3 152.9(6)
C1_14 Ag11 C2_8 102.5(8)
C1_3 Ag11 C2_8 104.4(8)
C1_8 Ag11 C2_8 23.0(5)
O31 Ag11 C2_8 117.2(5)
Ag35 Ag11 C2_8 74.3(5)
C2_3 Ag11 C2_8 105.3(10)
C1_14 Ag11 Ag27 50.8(7)
C1_3 Ag11 Ag27 100.0(6)
C1_8 Ag11 Ag27 156.3(5)
O31 Ag11 Ag27 75.0(3)
Ag35 Ag11 Ag27 79.97(8)
C2_3 Ag11 Ag27 92.6(7)
C2_8 Ag11 Ag27 152.0(5)
C1_14 Ag11 Ag5 140.5(7)
C1_3 Ag11 Ag5 91.9(5)
C1_8 Ag11 Ag5 44.1(4)
O31 Ag11 Ag5 51.9(3)
Ag35 Ag11 Ag5 92.61(8)
C2_3 Ag11 Ag5 112.4(6)
C2_8 Ag11 Ag5 67.0(4)
Ag27 Ag11 Ag5 125.87(9)
C1_14 Ag11 Ag17 149.1(7)
C1_3 Ag11 Ag17 47.6(6)
C1_8 Ag11 Ag17 54.0(5)
O31 Ag11 Ag17 96.5(3)
Ag35 Ag11 Ag17 132.93(10)
C2_3 Ag11 Ag17 59.7(6)
C2_8 Ag11 Ag17 60.1(5)
Ag27 Ag11 Ag17 146.95(10)
Ag5 Ag11 Ag17 60.22(6)
C1_14 Ag11 Ag10 106.3(7)
C1_3 Ag11 Ag10 50.1(6)
C1_8 Ag11 Ag10 133.6(5)
O31 Ag11 Ag10 57.3(3)
Ag35 Ag11 Ag10 132.70(9)
C2_3 Ag11 Ag10 57.9(8)
C2_8 Ag11 Ag10 149.9(5)
Ag27 Ag11 Ag10 58.11(7)
Ag5 Ag11 Ag10 95.01(8)
Ag17 Ag11 Ag10 90.16(8)
C1_14 Ag11 C2_14 9.4(11)
C1_3 Ag11 C2_14 118.6(10)
C1_8 Ag11 C2_14 122.8(8)
O31 Ag11 C2_14 120.8(8)
Ag35 Ag11 C2_14 57.1(8)
C2_3 Ag11 C2_14 97.9(10)
C2_8 Ag11 C2_14 103.5(8)
Ag27 Ag11 C2_14 51.8(7)
Ag5 Ag11 C2_14 149.5(8)
Ag17 Ag11 C2_14 142.0(7)
Ag10 Ag11 C2_14 103.6(7)
C1_15 Ag12 C1_1 131.4(9)
C1_15 Ag12 C1_9 120.5(10)
C1_1 Ag12 C1_9 101.2(8)
C1_15 Ag12 O29 110.2(7)
C1_1 Ag12 O29 89.9(5)
C1_9 Ag12 O29 92.9(5)
C1_15 Ag12 Ag36 48.1(8)
C1_1 Ag12 Ag36 179.1(5)
C1_9 Ag12 Ag36 79.0(6)
O29 Ag12 Ag36 91.0(3)
C1_15 Ag12 C2_9 104.9(9)
C1_1 Ag12 C2_9 105.3(8)
C1_9 Ag12 C2_9 22.9(5)
O29 Ag12 C2_9 115.1(6)
Ag36 Ag12 C2_9 74.5(6)
C1_15 Ag12 Ag25 50.1(8)
C1_1 Ag12 Ag25 99.7(6)
C1_9 Ag12 Ag25 154.9(6)
O29 Ag12 Ag25 73.3(3)
Ag36 Ag12 Ag25 80.35(9)
C2_9 Ag12 Ag25 153.4(5)
C1_15 Ag12 C2_1 115.2(12)
C1_1 Ag12 C2_1 20.6(9)
C1_9 Ag12 C2_1 106.2(12)
O29 Ag12 C2_1 109.3(9)
Ag36 Ag12 C2_1 158.5(9)
C2_9 Ag12 C2_1 102.0(12)
Ag25 Ag12 C2_1 98.2(10)
C1_15 Ag12 Ag6 137.5(7)
C1_1 Ag12 Ag6 89.6(5)
C1_9 Ag12 Ag6 43.9(4)
O29 Ag12 Ag6 50.3(3)
Ag36 Ag12 Ag6 91.09(9)
C2_9 Ag12 Ag6 66.7(4)
Ag25 Ag12 Ag6 122.91(8)
C2_1 Ag12 Ag6 107.2(9)
C1_15 Ag12 Ag7 108.0(8)
C1_1 Ag12 Ag7 48.0(6)
C1_9 Ag12 Ag7 129.5(4)
O29 Ag12 Ag7 55.8(3)
Ag36 Ag12 Ag7 132.48(9)
C2_9 Ag12 Ag7 146.8(5)
Ag25 Ag12 Ag7 59.41(7)
C2_1 Ag12 Ag7 60.2(10)
Ag6 Ag12 Ag7 90.77(7)
C1_15 Ag12 Ag18 153.1(6)
C1_1 Ag12 Ag18 49.1(6)
C1_9 Ag12 Ag18 52.4(6)
O29 Ag12 Ag18 96.4(3)
Ag36 Ag12 Ag18 131.01(11)
C2_9 Ag12 Ag18 58.5(5)
Ag25 Ag12 Ag18 147.91(12)
C2_1 Ag12 Ag18 55.7(10)
Ag6 Ag12 Ag18 59.55(6)
Ag7 Ag12 Ag18 89.43(8)
C1_15 Ag12 C2_15 6.7(10)
C1_1 Ag12 C2_15 125.1(9)
C1_9 Ag12 C2_15 124.2(9)
O29 Ag12 C2_15 114.3(6)
Ag36 Ag12 C2_15 54.3(7)
C2_9 Ag12 C2_15 106.8(8)
Ag25 Ag12 C2_15 49.7(6)
C2_1 Ag12 C2_15 108.6(11)
Ag6 Ag12 C2_15 144.2(6)
Ag7 Ag12 C2_15 105.6(7)
Ag18 Ag12 C2_15 149.2(5)
C1_16 Ag13 C1_1 128.8(8)
C1_16 Ag13 C1_4 121.9(8)
C1_1 Ag13 C1_4 102.0(8)
C1_16 Ag13 O69 109.4(6)
C1_1 Ag13 O69 92.9(7)
C1_4 Ag13 O69 91.7(5)
C1_16 Ag13 C2_1 107.9(10)
C1_1 Ag13 C2_1 22.7(8)
C1_4 Ag13 C2_1 113.8(11)
O69 Ag13 C2_1 110.8(10)
C1_16 Ag13 Ag37 49.4(6)
C1_1 Ag13 Ag37 178.1(5)
C1_4 Ag13 Ag37 79.3(5)
O69 Ag13 Ag37 88.4(3)
C2_1 Ag13 Ag37 155.5(8)
C1_16 Ag13 C2_4 107.3(8)
C1_1 Ag13 C2_4 103.8(8)
C1_4 Ag13 C2_4 23.2(4)
O69 Ag13 C2_4 114.5(5)
C2_1 Ag13 C2_4 106.7(12)
Ag37 Ag13 C2_4 76.9(6)
C1_16 Ag13 Ag28 48.7(7)
C1_1 Ag13 Ag28 100.8(6)
C1_4 Ag13 Ag28 152.9(5)
O69 Ag13 Ag28 72.7(3)
C2_1 Ag13 Ag28 92.7(10)
Ag37 Ag13 Ag28 78.30(7)
C2_4 Ag13 Ag28 153.8(5)
C1_16 Ag13 Ag1 139.1(5)
C1_1 Ag13 Ag1 90.6(5)
C1_4 Ag13 Ag1 43.4(4)
O69 Ag13 Ag1 50.2(3)
C2_1 Ag13 Ag1 112.6(8)
Ag37 Ag13 Ag1 91.27(7)
C2_4 Ag13 Ag1 66.5(4)
Ag28 Ag13 Ag1 122.34(8)
C1_16 Ag13 Ag18 105.3(7)
C1_1 Ag13 Ag18 49.4(7)
C1_4 Ag13 Ag18 130.8(5)
O69 Ag13 Ag18 57.9(3)
C2_1 Ag13 Ag18 57.1(10)
Ag37 Ag13 Ag18 130.67(9)
C2_4 Ag13 Ag18 147.0(5)
Ag28 Ag13 Ag18 58.88(7)
Ag1 Ag13 Ag18 91.98(8)
C1_16 Ag13 Ag7 153.8(6)
C1_1 Ag13 Ag7 47.8(6)
C1_4 Ag13 Ag7 54.3(5)
O69 Ag13 Ag7 96.8(3)
C2_1 Ag13 Ag7 61.5(9)
Ag37 Ag13 Ag7 133.35(10)
C2_4 Ag13 Ag7 58.7(5)
Ag28 Ag13 Ag7 147.33(11)
Ag1 Ag13 Ag7 59.76(6)
Ag18 Ag13 Ag7 89.11(8)
C1_16 Ag13 Ag22 98.0(6)
C1_1 Ag13 Ag22 132.8(5)
C1_4 Ag13 Ag22 36.2(5)
O69 Ag13 Ag22 73.8(3)
C2_1 Ag13 Ag22 149.5(10)
Ag37 Ag13 Ag22 48.86(6)
C2_4 Ag13 Ag22 48.7(5)
Ag28 Ag13 Ag22 116.85(7)
Ag1 Ag13 Ag22 46.01(5)
Ag18 Ag13 Ag22 130.95(7)
Ag7 Ag13 Ag22 88.19(7)
C1_17 Ag14 C1_2 131.2(9)
C1_17 Ag14 C1_5 120.1(9)
C1_2 Ag14 C1_5 101.2(7)
C1_17 Ag14 O70 110.9(7)
C1_2 Ag14 O70 90.7(6)
C1_5 Ag14 O70 92.3(5)
C1_17 Ag14 C2_2 111.8(10)
C1_2 Ag14 C2_2 23.0(7)
C1_5 Ag14 C2_2 108.7(10)
O70 Ag14 C2_2 111.5(8)
C1_17 Ag14 C2_5 104.6(9)
C1_2 Ag14 C2_5 104.1(8)
C1_5 Ag14 C2_5 23.6(5)
O70 Ag14 C2_5 115.4(5)
C2_2 Ag14 C2_5 102.2(11)
C1_17 Ag14 Ag38 49.0(8)
C1_2 Ag14 Ag38 176.0(6)
C1_5 Ag14 Ag38 80.9(5)
O70 Ag14 Ag38 85.7(2)
C2_2 Ag14 Ag38 159.3(6)
C2_5 Ag14 Ag38 79.2(6)
C1_17 Ag14 Ag29 51.2(7)
C1_2 Ag14 Ag29 100.9(6)
C1_5 Ag14 Ag29 152.9(5)
O70 Ag14 Ag29 72.0(3)
C2_2 Ag14 Ag29 97.6(9)
C2_5 Ag14 Ag29 153.7(5)
Ag38 Ag14 Ag29 76.18(7)
C1_17 Ag14 Ag15 110.1(8)
C1_2 Ag14 Ag15 48.4(6)
C1_5 Ag14 Ag15 127.6(4)
O70 Ag14 Ag15 54.8(2)
C2_2 Ag14 Ag15 61.4(9)
C2_5 Ag14 Ag15 145.1(5)
Ag38 Ag14 Ag15 127.60(8)
Ag29 Ag14 Ag15 60.72(7)
C1_17 Ag14 Ag2 137.7(8)
C1_2 Ag14 Ag2 90.0(5)
C1_5 Ag14 Ag2 42.8(4)
O70 Ag14 Ag2 50.9(3)
C2_2 Ag14 Ag2 110.5(6)
C2_5 Ag14 Ag2 66.4(4)
Ag38 Ag14 Ag2 89.19(7)
Ag29 Ag14 Ag2 121.94(9)
Ag15 Ag14 Ag2 89.57(7)
C1_17 Ag14 Ag8 151.6(6)
C1_2 Ag14 Ag8 49.1(6)
C1_5 Ag14 Ag8 52.4(5)
O70 Ag14 Ag8 97.3(3)
C2_2 Ag14 Ag8 58.4(8)
C2_5 Ag14 Ag8 57.4(5)
Ag38 Ag14 Ag8 133.27(9)
Ag29 Ag14 Ag8 148.91(9)
Ag15 Ag14 Ag8 89.00(7)
Ag2 Ag14 Ag8 59.76(6)
C1_17 Ag14 Ag22 94.6(8)
C1_2 Ag14 Ag22 133.8(5)
C1_5 Ag14 Ag22 37.7(5)
O70 Ag14 Ag22 75.6(2)
C2_2 Ag14 Ag22 146.3(8)
C2_5 Ag14 Ag22 49.0(6)
Ag38 Ag14 Ag22 46.99(6)
Ag29 Ag14 Ag22 115.54(7)
Ag15 Ag14 Ag22 129.54(8)
Ag2 Ag14 Ag22 47.15(5)
Ag8 Ag14 Ag22 88.43(6)
C1_18 Ag15 C1_2 126.0(9)
C1_18 Ag15 C1_6 119.3(10)
C1_2 Ag15 C1_6 105.7(7)
C1_18 Ag15 O70 109.3(7)
C1_2 Ag15 O70 95.5(5)
C1_6 Ag15 O70 93.0(4)
C1_18 Ag15 Ag39 49.5(8)
C1_2 Ag15 Ag39 175.1(5)
C1_6 Ag15 Ag39 77.0(5)
O70 Ag15 Ag39 88.3(3)
C1_18 Ag15 C2_6 106.1(9)
C1_2 Ag15 C2_6 104.0(7)
C1_6 Ag15 C2_6 23.3(4)
O70 Ag15 C2_6 116.2(5)
Ag39 Ag15 C2_6 76.8(5)
C1_18 Ag15 C2_2 107.8(10)
C1_2 Ag15 C2_2 19.9(8)
C1_6 Ag15 C2_2 114.8(8)
O70 Ag15 C2_2 111.6(8)
Ag39 Ag15 C2_2 155.2(7)
C2_6 Ag15 C2_2 105.3(9)
C1_18 Ag15 Ag29 48.8(8)
C1_2 Ag15 Ag29 99.6(5)
C1_6 Ag15 Ag29 152.1(5)
O70 Ag15 Ag29 72.8(3)
Ag39 Ag15 Ag29 78.65(7)
C2_6 Ag15 Ag29 153.4(4)
C2_2 Ag15 Ag29 92.8(7)
C1_18 Ag15 Ag9 151.2(6)
C1_2 Ag15 Ag9 49.1(5)
C1_6 Ag15 Ag9 56.7(5)
O70 Ag15 Ag9 99.5(3)
Ag39 Ag15 Ag9 133.25(9)
C2_6 Ag15 Ag9 58.3(5)
C2_2 Ag15 Ag9 60.2(6)
Ag29 Ag15 Ag9 147.71(9)
C1_18 Ag15 Ag14 104.3(8)
C1_2 Ag15 Ag14 49.6(5)
C1_6 Ag15 Ag14 134.7(4)
O70 Ag15 Ag14 59.6(3)
Ag39 Ag15 Ag14 131.14(8)
C2_6 Ag15 Ag14 148.4(4)
C2_2 Ag15 Ag14 56.7(8)
Ag29 Ag15 Ag14 58.13(6)
Ag9 Ag15 Ag14 90.57(7)
C1_18 Ag15 Ag3 140.4(7)
C1_2 Ag15 Ag3 92.6(5)
C1_6 Ag15 Ag3 43.7(3)
O70 Ag15 Ag3 52.3(3)
Ag39 Ag15 Ag3 92.09(7)
C2_6 Ag15 Ag3 66.5(4)
C2_2 Ag15 Ag3 111.6(6)
Ag29 Ag15 Ag3 124.61(7)
Ag9 Ag15 Ag3 60.02(5)
Ag14 Ag15 Ag3 94.51(6)
C1_18 Ag15 Ag23 97.4(8)
C1_2 Ag15 Ag23 135.7(5)
C1_6 Ag15 Ag23 34.6(5)
O70 Ag15 Ag23 75.1(3)
Ag39 Ag15 Ag23 48.28(5)
C2_6 Ag15 Ag23 48.9(5)
C2_2 Ag15 Ag23 149.0(7)
Ag29 Ag15 Ag23 117.57(7)
Ag9 Ag15 Ag23 89.14(6)
Ag14 Ag15 Ag23 133.98(7)
Ag3 Ag15 Ag23 47.19(5)
C1_19 Ag16 C1_3 132.0(10)
C1_19 Ag16 C1_7 117.7(10)
C1_3 Ag16 C1_7 103.5(8)
C1_19 Ag16 O71 110.8(7)
C1_3 Ag16 O71 89.0(6)
C1_7 Ag16 O71 93.4(5)
C1_19 Ag16 C2_7 102.9(9)
C1_3 Ag16 C2_7 106.2(8)
C1_7 Ag16 C2_7 23.6(4)
O71 Ag16 C2_7 116.6(5)
C1_19 Ag16 Ag30 50.5(7)
C1_3 Ag16 Ag30 100.4(6)
C1_7 Ag16 Ag30 152.2(6)
O71 Ag16 Ag30 72.9(3)
C2_7 Ag16 Ag30 151.7(5)
C1_19 Ag16 Ag40 47.3(9)
C1_3 Ag16 Ag40 175.7(6)
C1_7 Ag16 Ag40 79.4(6)
O71 Ag16 Ag40 87.6(3)
C2_7 Ag16 Ag40 77.8(5)
Ag30 Ag16 Ag40 76.05(7)
C1_19 Ag16 C2_3 114.1(10)
C1_3 Ag16 C2_3 21.5(7)
C1_7 Ag16 C2_3 110.1(9)
O71 Ag16 C2_3 108.6(8)
C2_7 Ag16 C2_3 103.8(9)
Ag30 Ag16 C2_3 97.3(7)
Ag40 Ag16 C2_3 160.1(6)
C1_19 Ag16 Ag4 137.5(9)
C1_3 Ag16 Ag4 89.2(5)
C1_7 Ag16 Ag4 44.2(4)
O71 Ag16 Ag4 51.0(3)
C2_7 Ag16 Ag4 67.7(4)
Ag30 Ag16 Ag4 122.96(8)
Ag40 Ag16 Ag4 90.79(8)
C2_3 Ag16 Ag4 108.3(6)
C1_19 Ag16 Ag17 109.9(8)
C1_3 Ag16 Ag17 47.4(6)
C1_7 Ag16 Ag17 130.0(4)
O71 Ag16 Ag17 54.6(3)
C2_7 Ag16 Ag17 147.0(4)
Ag30 Ag16 Ag17 60.96(7)
Ag40 Ag16 Ag17 128.34(8)
C2_3 Ag16 Ag17 59.4(8)
Ag4 Ag16 Ag17 89.82(7)
C1_19 Ag16 Ag10 151.3(7)
C1_3 Ag16 Ag10 49.8(6)
C1_7 Ag16 Ag10 54.1(6)
O71 Ag16 Ag10 97.6(3)
C2_7 Ag16 Ag10 58.5(5)
Ag30 Ag16 Ag10 149.58(10)
Ag40 Ag16 Ag10 133.41(9)
C2_3 Ag16 Ag10 57.6(6)
Ag4 Ag16 Ag10 59.84(6)
Ag17 Ag16 Ag10 89.71(8)
C1_19 Ag16 C2_19 9.9(9)
C1_3 Ag16 C2_19 125.8(7)
C1_7 Ag16 C2_19 117.5(7)
O71 Ag16 C2_19 120.3(6)
C2_7 Ag16 C2_19 99.6(6)
Ag30 Ag16 C2_19 55.9(5)
Ag40 Ag16 C2_19 54.2(5)
C2_3 Ag16 C2_19 106.4(8)
Ag4 Ag16 C2_19 145.0(5)
Ag17 Ag16 C2_19 112.1(5)
Ag10 Ag16 C2_19 142.1(5)
C1_20 Ag17 C1_3 128.2(10)
C1_20 Ag17 C1_8 120.2(9)
C1_3 Ag17 C1_8 102.6(8)
C1_20 Ag17 O71 108.6(8)
C1_3 Ag17 O71 94.3(6)
C1_8 Ag17 O71 94.7(5)
C1_20 Ag17 Ag41 49.9(8)
C1_3 Ag17 Ag41 176.9(5)
C1_8 Ag17 Ag41 77.7(5)
O71 Ag17 Ag41 88.7(3)
C1_20 Ag17 C2_3 110.8(9)
C1_3 Ag17 C2_3 20.3(7)
C1_8 Ag17 C2_3 109.3(9)
O71 Ag17 C2_3 112.2(8)
Ag41 Ag17 C2_3 156.7(6)
C1_20 Ag17 C2_8 105.2(8)
C1_3 Ag17 C2_8 104.5(8)
C1_8 Ag17 C2_8 22.5(5)
O71 Ag17 C2_8 116.5(5)
Ag41 Ag17 C2_8 74.5(5)
C2_3 Ag17 C2_8 103.2(10)
C1_20 Ag17 Ag5 138.4(8)
C1_3 Ag17 Ag5 92.4(6)
C1_8 Ag17 Ag5 43.7(4)
O71 Ag17 Ag5 52.8(3)
Ag41 Ag17 Ag5 89.88(8)
C2_3 Ag17 Ag5 110.7(6)
C2_8 Ag17 Ag5 66.2(4)
C1_20 Ag17 Ag30 49.1(7)
C1_3 Ag17 Ag30 99.1(7)
C1_8 Ag17 Ag30 155.9(5)
O71 Ag17 Ag30 73.3(3)
Ag41 Ag17 Ag30 81.15(7)
C2_3 Ag17 Ag30 94.7(8)
C2_8 Ag17 Ag30 153.2(5)
Ag5 Ag17 Ag30 125.53(9)
C1_20 Ag17 Ag11 152.6(7)
C1_3 Ag17 Ag11 49.2(6)
C1_8 Ag17 Ag11 53.4(5)
O71 Ag17 Ag11 98.7(3)
Ag41 Ag17 Ag11 130.88(10)
C2_3 Ag17 Ag11 58.5(7)
C2_8 Ag17 Ag11 58.7(5)
Ag5 Ag17 Ag11 59.47(6)
Ag30 Ag17 Ag11 147.49(9)
C1_20 Ag17 Ag16 104.8(7)
C1_3 Ag17 Ag16 49.4(6)
C1_8 Ag17 Ag16 133.8(5)
O71 Ag17 Ag16 59.2(3)
Ag41 Ag17 Ag16 132.39(9)
C2_3 Ag17 Ag16 58.7(9)
C2_8 Ag17 Ag16 149.2(5)
Ag5 Ag17 Ag16 95.42(7)
Ag30 Ag17 Ag16 57.61(6)
Ag11 Ag17 Ag16 90.89(8)
C1_20 Ag17 C2_20 9.5(9)
C1_3 Ag17 C2_20 119.2(7)
C1_8 Ag17 C2_20 125.0(7)
O71 Ag17 C2_20 114.5(6)
Ag41 Ag17 C2_20 58.7(5)
C2_3 Ag17 C2_20 101.4(7)
C2_8 Ag17 C2_20 107.3(7)
Ag5 Ag17 C2_20 147.9(5)
Ag30 Ag17 C2_20 48.8(5)
Ag11 Ag17 C2_20 146.3(5)
Ag16 Ag17 C2_20 101.1(5)
C1_21 Ag18 C1_1 130.4(10)
C1_21 Ag18 C1_9 121.8(10)
C1_1 Ag18 C1_9 101.0(7)
C1_21 Ag18 C2_1 109.8(11)
C1_1 Ag18 C2_1 23.4(8)
C1_9 Ag18 C2_1 111.0(12)
C1_21 Ag18 O69 108.2(7)
C1_1 Ag18 O69 90.7(5)
C1_9 Ag18 O69 94.4(5)
C2_1 Ag18 O69 110.2(10)
C1_21 Ag18 Ag42 50.0(8)
C1_1 Ag18 Ag42 176.5(5)
C1_9 Ag18 Ag42 80.5(5)
C2_1 Ag18 Ag42 158.6(7)
O69 Ag18 Ag42 86.0(3)
C1_21 Ag18 C2_9 105.4(9)
C1_1 Ag18 C2_9 106.0(8)
C1_9 Ag18 C2_9 23.1(5)
C2_1 Ag18 C2_9 106.6(13)
O69 Ag18 C2_9 116.4(6)
Ag42 Ag18 C2_9 76.6(6)
C1_21 Ag18 Ag28 48.2(8)
C1_1 Ag18 Ag28 100.3(5)
C1_9 Ag18 Ag28 155.0(5)
C2_1 Ag18 Ag28 93.7(11)
O69 Ag18 Ag28 72.3(3)
Ag42 Ag18 Ag28 77.57(8)
C2_9 Ag18 Ag28 151.9(5)
C1_21 Ag18 Ag6 137.6(7)
C1_1 Ag18 Ag6 90.2(5)
C1_9 Ag18 Ag6 43.9(4)
C2_1 Ag18 Ag6 112.3(8)
O69 Ag18 Ag6 51.8(3)
Ag42 Ag18 Ag6 88.66(8)
C2_9 Ag18 Ag6 66.9(4)
Ag28 Ag18 Ag6 123.26(8)
C1_21 Ag18 Ag13 105.9(8)
C1_1 Ag18 Ag13 48.2(5)
C1_9 Ag18 Ag13 130.5(4)
C2_1 Ag18 Ag13 58.1(11)
O69 Ag18 Ag13 56.3(3)
Ag42 Ag18 Ag13 128.55(9)
C2_9 Ag18 Ag13 148.4(5)
Ag28 Ag18 Ag13 59.50(7)
Ag6 Ag18 Ag13 92.16(7)
C1_21 Ag18 Ag12 153.4(6)
C1_1 Ag18 Ag12 49.6(5)
C1_9 Ag18 Ag12 51.7(5)
C2_1 Ag18 Ag12 61.4(10)
O69 Ag18 Ag12 98.3(3)
Ag42 Ag18 Ag12 132.08(11)
C2_9 Ag18 Ag12 58.7(5)
Ag28 Ag18 Ag12 149.18(11)
Ag6 Ag18 Ag12 59.88(6)
Ag13 Ag18 Ag12 90.59(8)
C1_21 Ag18 C2_21 7.8(8)
C1_1 Ag18 C2_21 126.5(8)
C1_9 Ag18 C2_21 120.5(10)
C2_1 Ag18 C2_21 104.7(9)
O69 Ag18 C2_21 115.8(6)
Ag42 Ag18 C2_21 54.4(6)
C2_9 Ag18 C2_21 102.0(9)
Ag28 Ag18 C2_21 53.0(8)
Ag6 Ag18 C2_21 143.0(5)
Ag13 Ag18 C2_21 108.5(8)
Ag12 Ag18 C2_21 145.9(6)
AX19 Ag19 C1_22 66.5(11)
AX19 Ag19 C1_4 121.8(10)
C1_22 Ag19 C1_4 118.6(7)
AX19 Ag19 C1_5 113.8(10)
C1_22 Ag19 C1_5 121.5(8)
C1_4 Ag19 C1_5 109.3(7)
AX19 Ag19 Ag22 141.2(10)
C1_22 Ag19 Ag22 152.3(6)
C1_4 Ag19 Ag22 54.1(5)
C1_5 Ag19 Ag22 55.3(5)
AX19 Ag19 Ag1 89.5(9)
C1_22 Ag19 Ag1 137.9(6)
C1_4 Ag19 Ag1 45.7(5)
C1_5 Ag19 Ag1 99.5(5)
Ag22 Ag19 Ag1 60.24(7)
AX19 Ag19 Ag32 58.2(9)
C1_22 Ag19 Ag32 48.8(6)
C1_4 Ag19 Ag32 167.3(5)
C1_5 Ag19 Ag32 80.3(5)
Ag22 Ag19 Ag32 135.24(10)
Ag1 Ag19 Ag32 142.89(10)
AX19 Ag19 Ag2 86.0(10)
C1_22 Ag19 Ag2 140.0(6)
C1_4 Ag19 Ag2 100.3(5)
C1_5 Ag19 Ag2 43.8(4)
Ag22 Ag19 Ag2 60.47(7)
Ag1 Ag19 Ag2 65.54(6)
Ag32 Ag19 Ag2 92.34(7)
AX19 Ag19 C2_5 124.2(10)
C1_22 Ag19 C2_5 104.9(8)
C1_4 Ag19 C2_5 110.7(8)
C1_5 Ag19 C2_5 22.5(5)
Ag22 Ag19 C2_5 62.1(5)
Ag1 Ag19 C2_5 117.2(5)
Ag32 Ag19 C2_5 74.9(5)
Ag2 Ag19 C2_5 66.3(4)
AX19 Ag19 Ag31 63.7(9)
C1_22 Ag19 Ag31 46.8(6)
C1_4 Ag19 Ag31 80.4(5)
C1_5 Ag19 Ag31 168.2(5)
Ag22 Ag19 Ag31 134.41(9)
Ag1 Ag19 Ag31 92.04(8)
Ag32 Ag19 Ag31 89.15(8)
Ag2 Ag19 Ag31 142.99(10)
C2_5 Ag19 Ag31 148.3(4)
AX19 Ag19 C2_4 131.3(11)
C1_22 Ag19 C2_4 102.1(7)
C1_4 Ag19 C2_4 21.8(5)
C1_5 Ag19 C2_4 112.0(7)
Ag22 Ag19 C2_4 61.9(5)
Ag1 Ag19 C2_4 67.4(5)
Ag32 Ag19 C2_4 147.2(4)
Ag2 Ag19 C2_4 117.9(4)
C2_5 Ag19 C2_4 104.5(8)
Ag31 Ag19 C2_4 74.5(5)
AX19 Ag19 C2_22 72.4(11)
C1_22 Ag19 C2_22 6.0(8)
C1_4 Ag19 C2_22 114.5(7)
C1_5 Ag19 C2_22 121.4(8)
Ag22 Ag19 C2_22 146.5(5)
Ag1 Ag19 C2_22 138.9(6)
Ag32 Ag19 C2_22 52.8(5)
Ag2 Ag19 C2_22 144.8(5)
C2_5 Ag19 C2_22 103.2(8)
Ag31 Ag19 C2_22 46.9(6)
C2_4 Ag19 C2_22 97.1(6)
AX20 Ag20 C1_23 65.3(8)
AX20 Ag20 C1_7 120.6(9)
C1_23 Ag20 C1_7 123.0(9)
AX20 Ag20 C1_6 121.8(8)
C1_23 Ag20 C1_6 119.9(8)
C1_7 Ag20 C1_6 103.7(8)
AX20 Ag20 Ag23 143.8(7)
C1_23 Ag20 Ag23 150.8(5)
C1_7 Ag20 Ag23 53.1(6)
C1_6 Ag20 Ag23 50.7(5)
AX20 Ag20 Ag3 89.5(7)
C1_23 Ag20 Ag3 138.0(6)
C1_7 Ag20 Ag3 98.6(5)
C1_6 Ag20 Ag3 45.7(4)
Ag23 Ag20 Ag3 60.25(6)
AX20 Ag20 Ag34 60.0(6)
C1_23 Ag20 Ag34 47.9(7)
C1_7 Ag20 Ag34 83.9(6)
C1_6 Ag20 Ag34 167.2(4)
Ag23 Ag20 Ag34 136.62(9)
Ag3 Ag20 Ag34 144.32(8)
AX20 Ag20 Ag4 89.7(6)
C1_23 Ag20 Ag4 141.8(7)
C1_7 Ag20 Ag4 45.4(4)
C1_6 Ag20 Ag4 97.5(4)
Ag23 Ag20 Ag4 60.62(6)
Ag3 Ag20 Ag4 64.55(6)
Ag34 Ag20 Ag4 95.13(8)
AX20 Ag20 C2_7 129.1(8)
C1_23 Ag20 C2_7 105.5(7)
C1_7 Ag20 C2_7 22.0(5)
C1_6 Ag20 C2_7 106.3(7)
Ag23 Ag20 C2_7 61.0(5)
Ag3 Ag20 C2_7 116.4(4)
Ag34 Ag20 C2_7 76.9(5)
Ag4 Ag20 C2_7 67.4(4)
AX20 Ag20 Ag33 61.2(6)
C1_23 Ag20 Ag33 48.6(7)
C1_7 Ag20 Ag33 171.0(5)
C1_6 Ag20 Ag33 80.9(5)
Ag23 Ag20 Ag33 131.57(9)
Ag3 Ag20 Ag33 90.25(7)
Ag34 Ag20 Ag33 90.17(7)
Ag4 Ag20 Ag33 142.41(8)
C2_7 Ag20 Ag33 149.4(4)
AX20 Ag20 C2_6 127.8(8)
C1_23 Ag20 C2_6 102.1(8)
C1_7 Ag20 C2_6 108.7(8)
C1_6 Ag20 C2_6 21.3(5)
Ag23 Ag20 C2_6 60.6(4)
Ag3 Ag20 C2_6 66.4(5)
Ag34 Ag20 C2_6 146.4(4)
Ag4 Ag20 C2_6 116.1(4)
C2_7 Ag20 C2_6 102.9(8)
Ag33 Ag20 C2_6 72.9(5)
AX20 Ag20 C2_23 70.8(8)
C1_23 Ag20 C2_23 5.7(7)
C1_7 Ag20 C2_23 122.6(7)
C1_6 Ag20 C2_23 115.9(6)
Ag23 Ag20 C2_23 145.2(4)
Ag3 Ag20 C2_23 138.9(5)
Ag34 Ag20 C2_23 51.6(5)
Ag4 Ag20 C2_23 146.4(5)
C2_7 Ag20 C2_23 103.7(6)
Ag33 Ag20 C2_23 48.7(5)
C2_6 Ag20 C2_23 97.3(6)
AX21 Ag21 C1_24 65.2(6)
AX21 Ag21 C1_8 115.7(5)
C1_24 Ag21 C1_8 117.0(10)
AX21 Ag21 C1_9 113.5(6)
C1_24 Ag21 C1_9 120.0(9)
C1_8 Ag21 C1_9 115.6(8)
AX21 Ag21 Ag24 141.8(3)
C1_24 Ag21 Ag24 153.0(6)
C1_8 Ag21 Ag24 57.7(5)
C1_9 Ag21 Ag24 57.8(5)
AX21 Ag21 Ag5 85.1(2)
C1_24 Ag21 Ag5 135.1(8)
C1_8 Ag21 Ag5 46.3(4)
C1_9 Ag21 Ag5 102.1(4)
Ag24 Ag21 Ag5 63.59(12)
AX21 Ag21 C2_8 126.4(6)
C1_24 Ag21 C2_8 101.4(9)
C1_8 Ag21 C2_8 22.7(5)
C1_9 Ag21 C2_8 117.3(7)
Ag24 Ag21 C2_8 63.9(5)
Ag5 Ag21 C2_8 69.0(5)
AX21 Ag21 Ag6 84.9(2)
C1_24 Ag21 Ag6 137.5(8)
C1_8 Ag21 Ag6 102.6(5)
C1_9 Ag21 Ag6 44.8(4)
Ag24 Ag21 Ag6 63.12(12)
Ag5 Ag21 Ag6 65.43(10)
C2_8 Ag21 Ag6 120.9(5)
AX21 Ag21 C2_9 126.1(6)
C1_24 Ag21 C2_9 105.6(9)
C1_8 Ag21 C2_9 115.1(8)
C1_9 Ag21 C2_9 22.7(5)
Ag24 Ag21 C2_9 61.9(5)
Ag5 Ag21 C2_9 119.2(5)
C2_8 Ag21 C2_9 107.4(8)
Ag6 Ag21 C2_9 67.5(4)
AX21 Ag21 Ag36 62.14(19)
C1_24 Ag21 Ag36 49.1(8)
C1_8 Ag21 Ag36 166.1(5)
C1_9 Ag21 Ag36 76.3(5)
Ag24 Ag21 Ag36 133.3(2)
Ag5 Ag21 Ag36 141.8(2)
C2_8 Ag21 Ag36 146.2(5)
Ag6 Ag21 Ag36 90.97(16)
C2_9 Ag21 Ag36 72.6(5)
AX21 Ag21 Ag35 62.3(2)
C1_24 Ag21 Ag35 45.0(8)
C1_8 Ag21 Ag35 78.0(5)
C1_9 Ag21 Ag35 164.9(5)
Ag24 Ag21 Ag35 135.1(2)
Ag5 Ag21 Ag35 92.14(15)
C2_8 Ag21 Ag35 72.3(5)
Ag6 Ag21 Ag35 142.26(19)
C2_9 Ag21 Ag35 146.9(4)
Ag36 Ag21 Ag35 89.52(14)
AX21 Ag21 C2_24 75.3(6)
C1_24 Ag21 C2_24 10.2(8)
C1_8 Ag21 C2_24 112.4(9)
C1_9 Ag21 C2_24 118.3(9)
Ag24 Ag21 C2_24 142.8(6)
Ag5 Ag21 C2_24 139.4(8)
C2_8 Ag21 C2_24 94.5(9)
Ag6 Ag21 C2_24 144.5(8)
C2_9 Ag21 C2_24 100.9(9)
Ag36 Ag21 C2_24 53.7(8)
Ag35 Ag21 C2_24 47.2(8)
AX22 Ag22 C1_25 65.3(8)
AX22 Ag22 C1_4 119.0(7)
C1_25 Ag22 C1_4 117.1(8)
AX22 Ag22 C1_5 116.8(6)
C1_25 Ag22 C1_5 122.6(9)
C1_4 Ag22 C1_5 109.9(7)
AX22 Ag22 Ag19 142.1(5)
C1_25 Ag22 Ag19 152.5(7)
C1_4 Ag22 Ag19 54.6(5)
C1_5 Ag22 Ag19 55.4(5)
AX22 Ag22 Ag1 88.1(5)
C1_25 Ag22 Ag1 136.2(7)
C1_4 Ag22 Ag1 45.9(5)
C1_5 Ag22 Ag1 100.0(5)
Ag19 Ag22 Ag1 60.68(7)
AX22 Ag22 Ag38 58.2(5)
C1_25 Ag22 Ag38 49.6(6)
C1_4 Ag22 Ag38 166.7(5)
C1_5 Ag22 Ag38 81.4(5)
Ag19 Ag22 Ag38 136.59(10)
Ag1 Ag22 Ag38 141.17(10)
AX22 Ag22 Ag2 87.2(4)
C1_25 Ag22 Ag2 139.7(6)
C1_4 Ag22 Ag2 101.7(5)
C1_5 Ag22 Ag2 44.2(4)
Ag19 Ag22 Ag2 61.70(7)
Ag1 Ag22 Ag2 66.15(6)
Ag38 Ag22 Ag2 91.32(8)
AX22 Ag22 C2_5 127.8(7)
C1_25 Ag22 C2_5 107.0(8)
C1_4 Ag22 C2_5 110.2(8)
C1_5 Ag22 C2_5 22.1(5)
Ag19 Ag22 C2_5 61.1(5)
Ag1 Ag22 C2_5 116.8(5)
Ag38 Ag22 C2_5 77.5(5)
Ag2 Ag22 C2_5 66.4(4)
AX22 Ag22 C2_4 128.5(7)
C1_25 Ag22 C2_4 101.7(8)
C1_4 Ag22 C2_4 21.5(6)
C1_5 Ag22 C2_4 111.8(7)
Ag19 Ag22 C2_4 61.5(5)
Ag1 Ag22 C2_4 67.4(5)
Ag38 Ag22 C2_4 148.1(5)
Ag2 Ag22 C2_4 118.7(4)
C2_5 Ag22 C2_4 103.6(8)
AX22 Ag22 Ag37 61.8(4)
C1_25 Ag22 Ag37 46.0(7)
C1_4 Ag22 Ag37 78.9(5)
C1_5 Ag22 Ag37 168.6(5)
Ag19 Ag22 Ag37 133.34(10)
Ag1 Ag22 Ag37 91.32(8)
Ag38 Ag22 Ag37 89.05(8)
Ag2 Ag22 Ag37 142.86(10)
C2_5 Ag22 Ag37 148.9(4)
C2_4 Ag22 Ag37 73.7(5)
AX22 Ag22 C2_25 72.2(6)
C1_25 Ag22 C2_25 7.0(8)
C1_4 Ag22 C2_25 113.6(8)
C1_5 Ag22 C2_25 121.2(8)
Ag19 Ag22 C2_25 145.6(5)
Ag1 Ag22 C2_25 138.8(6)
Ag38 Ag22 C2_25 53.2(6)
Ag2 Ag22 C2_25 144.4(6)
C2_5 Ag22 C2_25 103.7(7)
C2_4 Ag22 C2_25 96.7(7)
Ag37 Ag22 C2_25 47.5(6)
AX23 Ag23 C1_26 63.7(13)
AX23 Ag23 C1_6 122.7(12)
C1_26 Ag23 C1_6 119.1(8)
AX23 Ag23 C1_7 117.4(11)
C1_26 Ag23 C1_7 121.5(8)
C1_6 Ag23 C1_7 107.4(7)
AX23 Ag23 Ag20 144.1(12)
C1_26 Ag23 Ag20 152.1(5)
C1_6 Ag23 Ag20 55.3(5)
C1_7 Ag23 Ag20 52.3(5)
AX23 Ag23 Ag40 55.0(12)
C1_26 Ag23 Ag40 49.0(6)
C1_6 Ag23 Ag40 168.1(5)
C1_7 Ag23 Ag40 82.3(5)
Ag20 Ag23 Ag40 134.52(10)
AX23 Ag23 Ag3 92.1(12)
C1_26 Ag23 Ag3 139.5(6)
C1_6 Ag23 Ag3 46.3(4)
C1_7 Ag23 Ag3 98.1(5)
Ag20 Ag23 Ag3 60.40(6)
Ag40 Ag23 Ag3 140.75(8)
AX23 Ag23 Ag4 87.9(11)
C1_26 Ag23 Ag4 139.0(6)
C1_6 Ag23 Ag4 100.8(4)
C1_7 Ag23 Ag4 45.3(4)
Ag20 Ag23 Ag4 60.50(6)
Ag40 Ag23 Ag4 90.89(7)
Ag3 Ag23 Ag4 64.56(5)
AX23 Ag23 Ag39 62.2(10)
C1_26 Ag23 Ag39 48.0(6)
C1_6 Ag23 Ag39 79.8(5)
C1_7 Ag23 Ag39 169.4(5)
Ag20 Ag23 Ag39 134.94(9)
Ag40 Ag23 Ag39 89.67(7)
Ag3 Ag23 Ag39 92.58(8)
Ag4 Ag23 Ag39 142.39(8)
AX23 Ag23 C2_7 125.2(12)
C1_26 Ag23 C2_7 104.5(7)
C1_6 Ag23 C2_7 109.8(7)
C1_7 Ag23 C2_7 22.0(5)
Ag20 Ag23 C2_7 60.4(4)
Ag40 Ag23 C2_7 76.6(5)
Ag3 Ag23 C2_7 116.0(4)
Ag4 Ag23 C2_7 67.1(4)
Ag39 Ag23 C2_7 148.5(4)
AX23 Ag23 C2_6 131.0(12)
C1_26 Ag23 C2_6 103.6(7)
C1_6 Ag23 C2_6 20.7(6)
C1_7 Ag23 C2_6 109.4(8)
Ag20 Ag23 C2_6 62.2(5)
Ag40 Ag23 C2_6 149.8(4)
Ag3 Ag23 C2_6 67.0(5)
Ag4 Ag23 C2_6 117.4(4)
Ag39 Ag23 C2_6 74.5(5)
C2_7 Ag23 C2_6 103.6(8)
AX23 Ag23 Ag16 79.5(10)
C1_26 Ag23 Ag16 95.3(6)
C1_6 Ag23 Ag16 144.2(5)
C1_7 Ag23 Ag16 39.7(5)
Ag20 Ag23 Ag16 89.87(7)
Ag40 Ag23 Ag16 47.30(6)
Ag3 Ag23 Ag16 112.42(6)
Ag4 Ag23 Ag16 48.36(5)
Ag39 Ag23 Ag16 135.08(7)
C2_7 Ag23 Ag16 47.1(5)
C2_6 Ag23 Ag16 148.9(6)
AX24 Ag24 C1_27 62.7(7)
AX24 Ag24 C1_8 113.7(6)
C1_27 Ag24 C1_8 116.0(9)
AX24 Ag24 C1_9 112.5(6)
C1_27 Ag24 C1_9 119.2(9)
C1_8 Ag24 C1_9 119.3(8)
AX24 Ag24 Ag21 141.5(4)
C1_27 Ag24 Ag21 155.7(6)
C1_8 Ag24 Ag21 58.7(6)
C1_9 Ag24 Ag21 60.6(6)
AX24 Ag24 C2_9 124.3(7)
C1_27 Ag24 C2_9 104.1(8)
C1_8 Ag24 C2_9 119.8(8)
C1_9 Ag24 C2_9 23.8(5)
Ag21 Ag24 C2_9 66.1(6)
AX24 Ag24 Ag5 84.3(3)
C1_27 Ag24 Ag5 132.7(7)
C1_8 Ag24 Ag5 46.4(4)
C1_9 Ag24 Ag5 103.8(5)
Ag21 Ag24 Ag5 63.48(12)
C2_9 Ag24 Ag5 122.8(5)
AX24 Ag24 Ag6 83.5(4)
C1_27 Ag24 Ag6 134.6(6)
C1_8 Ag24 Ag6 104.7(5)
C1_9 Ag24 Ag6 45.8(4)
Ag21 Ag24 Ag6 64.99(13)
C2_9 Ag24 Ag6 69.5(4)
Ag5 Ag24 Ag6 66.00(7)
AX24 Ag24 C2_8 125.0(7)
C1_27 Ag24 C2_8 101.8(8)
C1_8 Ag24 C2_8 22.7(5)
C1_9 Ag24 C2_8 120.1(8)
Ag21 Ag24 C2_8 64.3(5)
C2_9 Ag24 C2_8 110.5(8)
Ag5 Ag24 C2_8 69.1(5)
Ag6 Ag24 C2_8 122.8(4)
AX24 Ag24 Ag42 55.0(3)
C1_27 Ag24 Ag42 46.9(6)
C1_8 Ag24 Ag42 161.3(6)
C1_9 Ag24 Ag42 79.3(6)
Ag21 Ag24 Ag42 139.84(16)
C2_9 Ag24 Ag42 76.3(6)
Ag5 Ag24 Ag42 135.30(12)
Ag6 Ag24 Ag42 89.50(10)
C2_8 Ag24 Ag42 147.6(4)
AX24 Ag24 Ag41 59.2(4)
C1_27 Ag24 Ag41 46.0(7)
C1_8 Ag24 Ag41 75.9(6)
C1_9 Ag24 Ag41 164.5(6)
Ag21 Ag24 Ag41 134.49(16)
C2_9 Ag24 Ag41 147.8(4)
Ag5 Ag24 Ag41 88.78(9)
Ag6 Ag24 Ag41 137.37(11)
C2_8 Ag24 Ag41 72.5(5)
Ag42 Ag24 Ag41 85.40(9)
AX24 Ag24 C2_27 71.9(6)
C1_27 Ag24 C2_27 9.2(8)
C1_8 Ag24 C2_27 113.0(8)
C1_9 Ag24 C2_27 117.3(7)
Ag21 Ag24 C2_27 146.5(5)
C2_9 Ag24 C2_27 99.5(7)
Ag5 Ag24 C2_27 137.7(5)
Ag6 Ag24 C2_27 140.8(6)
C2_8 Ag24 C2_27 96.4(8)
Ag42 Ag24 C2_27 51.4(6)
Ag41 Ag24 C2_27 49.1(5)
C1_10 Ag25 C1_15 142.7(9)
C1_10 Ag25 C2_15 141.9(9)
C1_15 Ag25 C2_15 26.2(6)
C1_10 Ag25 C2_10 23.7(7)
C1_15 Ag25 C2_10 136.8(10)
C2_15 Ag25 C2_10 123.4(10)
C1_10 Ag25 O17 76.9(6)
C1_15 Ag25 O17 129.3(7)
C2_15 Ag25 O17 141.1(8)
C2_10 Ag25 O17 92.5(8)
C1_10 Ag25 O22 131.9(5)
C1_15 Ag25 O22 73.1(7)
C2_15 Ag25 O22 85.4(8)
C2_10 Ag25 O22 149.8(8)
O17 Ag25 O22 57.4(4)
C1_10 Ag25 Ag12 106.9(6)
C1_15 Ag25 Ag12 46.8(5)
C2_15 Ag25 Ag12 71.9(5)
C2_10 Ag25 Ag12 120.6(8)
O17 Ag25 Ag12 104.5(2)
O22 Ag25 Ag12 74.0(3)
C1_10 Ag25 Ag7 47.9(5)
C1_15 Ag25 Ag7 106.8(6)
C2_15 Ag25 Ag7 127.7(6)
C2_10 Ag25 Ag7 68.8(6)
O17 Ag25 Ag7 76.2(2)
O22 Ag25 Ag7 102.4(3)
Ag12 Ag25 Ag7 61.43(8)
C1_10 Ag25 O23 112.7(7)
C1_15 Ag25 O23 104.6(8)
C2_15 Ag25 O23 96.0(8)
C2_10 Ag25 O23 110.3(9)
O17 Ag25 O23 53.5(3)
O22 Ag25 O23 52.0(4)
Ag12 Ag25 O23 125.7(3)
Ag7 Ag25 O23 129.7(2)
C1_10 Ag25 Ag31 34.8(5)
C1_15 Ag25 Ag31 154.2(5)
C2_15 Ag25 Ag31 176.7(8)
C2_10 Ag25 Ag31 53.7(6)
O17 Ag25 Ag31 42.3(3)
O22 Ag25 Ag31 97.8(3)
Ag12 Ag25 Ag31 107.71(8)
Ag7 Ag25 Ag31 50.56(6)
O23 Ag25 Ag31 86.9(3)
C1_10 Ag25 Nb1 99.0(4)
C1_15 Ag25 Nb1 97.6(6)
C2_15 Ag25 Nb1 116.5(7)
C2_10 Ag25 Nb1 120.1(6)
O17 Ag25 Nb1 33.0(3)
O22 Ag25 Nb1 33.5(3)
Ag12 Ag25 Nb1 74.80(6)
Ag7 Ag25 Nb1 73.73(6)
O23 Ag25 Nb1 63.9(3)
Ag31 Ag25 Nb1 66.34(5)
C1_10 Ag25 Ag36 154.5(5)
C1_15 Ag25 Ag36 31.1(6)
C2_15 Ag25 Ag36 48.9(7)
C2_10 Ag25 Ag36 166.8(8)
O17 Ag25 Ag36 98.4(3)
O22 Ag25 Ag36 42.0(3)
Ag12 Ag25 Ag36 49.34(7)
Ag7 Ag25 Ag36 106.59(8)
O23 Ag25 Ag36 82.3(3)
Ag31 Ag25 Ag36 133.45(7)
Nb1 Ag25 Ag36 68.27(6)
C1_11 Ag26 C1_12 143.1(8)
C1_11 Ag26 C2_12 139.1(9)
C1_12 Ag26 C2_12 26.4(5)
C1_11 Ag26 C2_11 24.1(7)
C1_12 Ag26 C2_11 142.3(9)
C2_12 Ag26 C2_11 124.5(10)
C1_11 Ag26 O18 75.2(6)
C1_12 Ag26 O18 130.1(6)
C2_12 Ag26 O18 145.7(8)
C2_11 Ag26 O18 86.6(8)
C1_11 Ag26 O19 131.0(6)
C1_12 Ag26 O19 74.6(6)
C2_12 Ag26 O19 89.2(7)
C2_11 Ag26 O19 143.1(8)
O18 Ag26 O19 57.4(4)
C1_11 Ag26 Ag8 48.6(5)
C1_12 Ag26 Ag8 105.0(5)
C2_12 Ag26 Ag8 123.1(7)
C2_11 Ag26 Ag8 71.4(7)
O18 Ag26 Ag8 77.2(2)
O19 Ag26 Ag8 104.8(3)
C1_11 Ag26 Ag9 107.7(6)
C1_12 Ag26 Ag9 46.3(5)
C2_12 Ag26 Ag9 70.7(6)
C2_11 Ag26 Ag9 126.1(7)
O18 Ag26 Ag9 104.3(3)
O19 Ag26 Ag9 75.8(2)
Ag8 Ag26 Ag9 60.65(6)
C1_11 Ag26 O24 108.3(6)
C1_12 Ag26 O24 108.6(6)
C2_12 Ag26 O24 102.4(8)
C2_11 Ag26 O24 100.6(8)
O18 Ag26 O24 52.9(3)
O19 Ag26 O24 52.7(3)
Ag8 Ag26 O24 130.1(2)
Ag9 Ag26 O24 128.4(3)
C1_11 Ag26 Nb2 98.7(6)
C1_12 Ag26 Nb2 97.2(5)
C2_12 Ag26 Nb2 118.7(6)
C2_11 Ag26 Nb2 116.8(7)
O18 Ag26 Nb2 33.9(3)
O19 Ag26 Nb2 33.6(3)
Ag8 Ag26 Nb2 75.16(6)
Ag9 Ag26 Nb2 74.08(6)
O24 Ag26 Nb2 65.0(2)
C1_11 Ag26 Ag32 33.9(6)
C1_12 Ag26 Ag32 153.1(5)
C2_12 Ag26 Ag32 172.5(8)
C2_11 Ag26 Ag32 50.6(7)
O18 Ag26 Ag32 41.5(3)
O19 Ag26 Ag32 97.3(2)
Ag8 Ag26 Ag32 51.47(6)
Ag9 Ag26 Ag32 107.07(7)
O24 Ag26 Ag32 84.6(2)
Nb2 Ag26 Ag32 66.54(5)
C1_11 Ag26 Ag33 154.2(5)
C1_12 Ag26 Ag33 33.1(5)
C2_12 Ag26 Ag33 52.8(6)
C2_11 Ag26 Ag33 174.6(8)
O18 Ag26 Ag33 97.3(3)
O19 Ag26 Ag33 41.7(2)
Ag8 Ag26 Ag33 105.87(7)
Ag9 Ag26 Ag33 49.40(5)
O24 Ag26 Ag33 84.8(3)
Nb2 Ag26 Ag33 66.08(5)
Ag32 Ag26 Ag33 131.49(7)
C1_13 Ag27 C1_14 140.9(9)
C1_13 Ag27 C2_14 135.5(11)
C1_14 Ag27 C2_14 24.6(6)
C1_13 Ag27 O20 77.3(6)
C1_14 Ag27 O20 130.2(7)
C2_14 Ag27 O20 147.1(9)
C1_13 Ag27 C2_13 23.4(8)
C1_14 Ag27 C2_13 140.5(11)
C2_14 Ag27 C2_13 123.2(12)
O20 Ag27 C2_13 88.1(9)
C1_13 Ag27 O21 132.9(6)
C1_14 Ag27 O21 74.5(7)
C2_14 Ag27 O21 90.0(9)
O20 Ag27 O21 57.5(4)
C2_13 Ag27 O21 145.0(9)
C1_13 Ag27 Ag10 47.0(5)
C1_14 Ag27 Ag10 107.1(6)
C2_14 Ag27 Ag10 122.6(9)
O20 Ag27 Ag10 74.8(2)
C2_13 Ag27 Ag10 69.7(7)
O21 Ag27 Ag10 103.7(3)
C1_13 Ag27 Ag11 107.4(6)
C1_14 Ag27 Ag11 47.3(6)
C2_14 Ag27 Ag11 69.8(7)
O20 Ag27 Ag11 101.6(2)
C2_13 Ag27 Ag11 126.0(8)
O21 Ag27 Ag11 72.8(3)
Ag10 Ag27 Ag11 62.42(7)
C1_13 Ag27 O25 110.8(7)
C1_14 Ag27 O25 108.2(8)
C2_14 Ag27 O25 104.2(10)
O20 Ag27 O25 54.4(4)
C2_13 Ag27 O25 102.3(9)
O21 Ag27 O25 53.9(4)
Ag10 Ag27 O25 129.0(3)
Ag11 Ag27 O25 126.6(3)
C1_13 Ag27 Nb3 99.8(6)
C1_14 Ag27 Nb3 98.4(6)
C2_14 Ag27 Nb3 119.6(7)
O20 Ag27 Nb3 32.7(2)
C2_13 Ag27 Nb3 117.0(9)
O21 Ag27 Nb3 33.9(3)
Ag10 Ag27 Nb3 73.94(7)
Ag11 Ag27 Nb3 72.33(7)
O25 Ag27 Nb3 65.6(3)
C1_13 Ag27 Ag34 34.4(6)
C1_14 Ag27 Ag34 155.7(6)
C2_14 Ag27 Ag34 169.5(10)
O20 Ag27 Ag34 42.9(2)
C2_13 Ag27 Ag34 49.0(8)
O21 Ag27 Ag34 99.4(3)
Ag10 Ag27 Ag34 50.62(6)
Ag11 Ag27 Ag34 108.39(8)
O25 Ag27 Ag34 85.3(3)
Nb3 Ag27 Ag34 68.17(6)
C1_13 Ag27 W4 84.0(6)
C1_14 Ag27 W4 134.2(7)
C2_14 Ag27 W4 134.7(10)
O20 Ag27 W4 29.1(2)
C2_13 Ag27 W4 83.4(9)
O21 Ag27 W4 63.5(3)
Ag10 Ag27 W4 100.08(7)
Ag11 Ag27 W4 127.15(8)
O25 Ag27 W4 30.5(3)
Nb3 Ag27 W4 54.83(4)
Ag34 Ag27 W4 55.03(5)
C1_21 Ag28 C1_16 142.0(9)
C1_21 Ag28 C2_16 139.5(13)
C1_16 Ag28 C2_16 25.4(7)
C1_21 Ag28 O62 76.5(7)
C1_16 Ag28 O62 130.9(6)
C2_16 Ag28 O62 143.9(12)
C1_21 Ag28 C2_21 23.2(8)
C1_16 Ag28 C2_21 141.8(8)
C2_16 Ag28 C2_21 126.1(12)
O62 Ag28 C2_21 86.4(7)
C1_21 Ag28 O57 131.9(7)
C1_16 Ag28 O57 75.3(6)
C2_16 Ag28 O57 87.9(11)
O62 Ag28 O57 57.2(4)
C2_21 Ag28 O57 142.9(6)
C1_21 Ag28 Ag18 47.1(5)
C1_16 Ag28 Ag18 106.6(6)
C2_16 Ag28 Ag18 125.0(9)
O62 Ag28 Ag18 77.7(3)
C2_21 Ag28 Ag18 69.3(7)
O57 Ag28 Ag18 105.5(2)
C1_21 Ag28 Ag13 107.0(6)
C1_16 Ag28 Ag13 47.3(5)
C2_16 Ag28 Ag13 71.3(7)
O62 Ag28 Ag13 104.6(3)
C2_21 Ag28 Ag13 125.3(6)
O57 Ag28 Ag13 75.6(2)
Ag18 Ag28 Ag13 61.62(7)
C1_21 Ag28 O63 111.3(7)
C1_16 Ag28 O63 106.6(7)
C2_16 Ag28 O63 98.7(11)
O62 Ag28 O63 54.4(4)
C2_21 Ag28 O63 102.3(6)
O57 Ag28 O63 52.6(3)
Ag18 Ag28 O63 132.0(3)
Ag13 Ag28 O63 127.9(3)
C1_21 Ag28 Nb4 99.2(6)
C1_16 Ag28 Nb4 98.9(5)
C2_16 Ag28 Nb4 118.2(10)
O62 Ag28 Nb4 33.3(3)
C2_21 Ag28 Nb4 115.8(7)
O57 Ag28 Nb4 33.6(3)
Ag18 Ag28 Nb4 76.06(6)
Ag13 Ag28 Nb4 74.90(6)
O63 Ag28 Nb4 65.4(2)
C1_21 Ag28 Ag42 34.8(7)
C1_16 Ag28 Ag42 153.8(5)
C2_16 Ag28 Ag42 173.8(11)
O62 Ag28 Ag42 42.0(3)
C2_21 Ag28 Ag42 50.0(7)
O57 Ag28 Ag42 97.4(3)
Ag18 Ag28 Ag42 50.38(7)
Ag13 Ag28 Ag42 106.67(8)
O63 Ag28 Ag42 87.1(3)
Nb4 Ag28 Ag42 66.12(6)
C1_21 Ag28 Ag37 154.3(5)
C1_16 Ag28 Ag37 33.7(5)
C2_16 Ag28 Ag37 51.6(10)
O62 Ag28 Ag37 97.5(3)
C2_21 Ag28 Ag37 174.2(5)
O57 Ag28 Ag37 41.8(3)
Ag18 Ag28 Ag37 107.31(7)
Ag13 Ag28 Ag37 49.66(6)
O63 Ag28 Ag37 83.4(3)
Nb4 Ag28 Ag37 66.97(5)
Ag42 Ag28 Ag37 131.78(7)
C1_18 Ag29 C1_17 141.5(10)
C1_18 Ag29 C2_18 26.7(6)
C1_17 Ag29 C2_18 137.1(11)
C1_18 Ag29 O58 130.1(7)
C1_17 Ag29 O58 78.5(8)
C2_18 Ag29 O58 144.3(9)
C1_18 Ag29 C2_17 141.4(10)
C1_17 Ag29 C2_17 23.5(7)
C2_18 Ag29 C2_17 123.5(11)
O58 Ag29 C2_17 87.9(8)
C1_18 Ag29 O59 74.0(7)
C1_17 Ag29 O59 134.0(7)
C2_18 Ag29 O59 88.3(9)
O58 Ag29 O59 57.5(4)
C2_17 Ag29 O59 144.6(8)
C1_18 Ag29 Ag14 106.1(6)
C1_17 Ag29 Ag14 48.1(5)
C2_18 Ag29 Ag14 124.7(8)
O58 Ag29 Ag14 78.7(3)
C2_17 Ag29 Ag14 70.9(7)
O59 Ag29 Ag14 105.6(2)
C1_18 Ag29 Ag15 47.7(5)
C1_17 Ag29 Ag15 107.5(6)
C2_18 Ag29 Ag15 72.9(6)
O58 Ag29 Ag15 103.5(3)
C2_17 Ag29 Ag15 126.7(6)
O59 Ag29 Ag15 73.9(2)
Ag14 Ag29 Ag15 61.14(6)
C1_18 Ag29 O64 105.7(8)
C1_17 Ag29 O64 112.5(7)
C2_18 Ag29 O64 98.3(9)
O58 Ag29 O64 54.4(4)
C2_17 Ag29 O64 102.5(7)
O59 Ag29 O64 53.1(4)
Ag14 Ag29 O64 133.1(2)
Ag15 Ag29 O64 126.7(3)
C1_18 Ag29 C6_18 73.4(8)
C1_17 Ag29 C6_18 118.0(10)
C2_18 Ag29 C6_18 48.2(7)
O58 Ag29 C6_18 120.2(7)
C2_17 Ag29 C6_18 94.6(11)
O59 Ag29 C6_18 96.9(9)
Ag14 Ag29 C6_18 156.6(8)
Ag15 Ag29 C6_18 120.9(7)
O64 Ag29 C6_18 66.9(7)
C1_18 Ag29 Ag38 154.4(5)
C1_17 Ag29 Ag38 36.4(7)
C2_18 Ag29 Ag38 173.4(9)
O58 Ag29 Ag38 42.4(3)
C2_17 Ag29 Ag38 51.1(8)
O59 Ag29 Ag38 98.1(2)
Ag14 Ag29 Ag38 51.72(6)
Ag15 Ag29 Ag38 106.92(7)
O64 Ag29 Ag38 87.1(3)
C6_18 Ag29 Ag38 132.1(7)
C1_18 Ag29 Nb5 97.9(6)
C1_17 Ag29 Nb5 101.2(7)
C2_18 Ag29 Nb5 118.9(8)
O58 Ag29 Nb5 33.6(3)
C2_17 Ag29 Nb5 117.6(8)
O59 Ag29 Nb5 33.6(2)
Ag14 Ag29 Nb5 76.45(6)
Ag15 Ag29 Nb5 73.25(6)
O64 Ag29 Nb5 65.8(2)
C6_18 Ag29 Nb5 127.0(8)
Ag38 Ag29 Nb5 66.81(6)
C1_19 Ag30 C1_20 143.8(11)
C1_19 Ag30 C2_20 139.1(10)
C1_20 Ag30 C2_20 26.6(5)
C1_19 Ag30 O60 78.0(8)
C1_20 Ag30 O60 126.9(7)
C2_20 Ag30 O60 142.9(6)
C1_19 Ag30 C2_19 21.8(6)
C1_20 Ag30 C2_19 141.7(9)
C2_20 Ag30 C2_19 124.6(8)
O60 Ag30 C2_19 90.0(6)
C1_19 Ag30 Ag16 48.0(6)
C1_20 Ag30 Ag16 106.3(6)
C2_20 Ag30 Ag16 124.0(6)
O60 Ag30 Ag16 78.2(3)
C2_19 Ag30 Ag16 67.9(5)
C1_19 Ag30 O61 132.8(8)
C1_20 Ag30 O61 71.6(7)
C2_20 Ag30 O61 87.2(6)
O60 Ag30 O61 56.7(4)
C2_19 Ag30 O61 146.5(6)
Ag16 Ag30 O61 105.1(3)
C1_19 Ag30 Ag17 107.9(6)
C1_20 Ag30 Ag17 46.9(6)
C2_20 Ag30 Ag17 71.2(5)
O60 Ag30 Ag17 102.5(3)
C2_19 Ag30 Ag17 123.3(5)
Ag16 Ag30 Ag17 61.43(7)
O61 Ag30 Ag17 73.4(2)
C1_19 Ag30 O65 112.5(9)
C1_20 Ag30 O65 103.6(8)
C2_20 Ag30 O65 98.3(7)
O60 Ag30 O65 54.5(4)
C2_19 Ag30 O65 106.9(6)
Ag16 Ag30 O65 132.7(3)
O61 Ag30 O65 52.3(4)
Ag17 Ag30 O65 125.4(3)
C1_19 Ag30 Ag40 34.7(8)
C1_20 Ag30 Ag40 154.3(5)
C2_20 Ag30 Ag40 173.6(6)
O60 Ag30 Ag40 43.4(3)
C2_19 Ag30 Ag40 50.2(5)
Ag16 Ag30 Ag40 51.99(6)
O61 Ag30 Ag40 98.7(2)
Ag17 Ag30 Ag40 107.87(7)
O65 Ag30 Ag40 87.4(3)
C1_19 Ag30 Nb6 100.2(7)
C1_20 Ag30 Nb6 95.5(6)
C2_20 Ag30 Nb6 117.3(5)
O60 Ag30 Nb6 32.8(3)
C2_19 Ag30 Nb6 118.0(5)
Ag16 Ag30 Nb6 76.03(6)
O61 Ag30 Nb6 33.5(2)
Ag17 Ag30 Nb6 72.83(6)
O65 Ag30 Nb6 65.3(3)
Ag40 Ag30 Nb6 67.77(5)
C1_19 Ag30 W13 84.7(8)
C1_20 Ag30 W13 130.5(7)
C2_20 Ag30 W13 129.0(6)
O60 Ag30 W13 30.0(3)
C2_19 Ag30 W13 86.1(6)
Ag16 Ag30 W13 104.16(7)
O61 Ag30 W13 63.2(2)
Ag17 Ag30 W13 128.70(8)
O65 Ag30 W13 30.7(3)
Ag40 Ag30 W13 56.71(5)
Nb6 Ag30 W13 55.91(4)
C1_22 Ag31 C1_10 164.5(9)
C1_22 Ag31 O17 109.8(7)
C1_10 Ag31 O17 85.7(7)
C1_22 Ag31 C2_22 27.3(6)
C1_10 Ag31 C2_22 143.4(8)
O17 Ag31 C2_22 117.6(7)
C1_22 Ag31 AX19 51.7(7)
C1_10 Ag31 AX19 140.3(8)
O17 Ag31 AX19 68.3(8)
C2_22 Ag31 AX19 76.3(8)
C1_22 Ag31 Ag7 130.6(5)
C1_10 Ag31 Ag7 49.5(5)
O17 Ag31 Ag7 84.2(3)
C2_22 Ag31 Ag7 151.0(6)
AX19 Ag31 Ag7 96.8(7)
C1_22 Ag31 C2_10 149.4(9)
C1_10 Ag31 C2_10 19.3(8)
O17 Ag31 C2_10 95.6(7)
C2_22 Ag31 C2_10 124.5(9)
AX19 Ag31 C2_10 158.9(9)
Ag7 Ag31 C2_10 67.1(7)
C1_22 Ag31 Ag19 46.7(5)
C1_10 Ag31 Ag19 133.5(6)
O17 Ag31 Ag19 100.2(3)
C2_22 Ag31 Ag19 73.1(6)
AX19 Ag31 Ag19 35.5(8)
Ag7 Ag31 Ag19 84.93(8)
C2_10 Ag31 Ag19 146.2(7)
C1_22 Ag31 O32 103.1(6)
C1_10 Ag31 O32 84.3(7)
O17 Ag31 O32 57.3(4)
C2_22 Ag31 O32 86.0(7)
AX19 Ag31 O32 104.2(9)
Ag7 Ag31 O32 122.9(3)
C2_10 Ag31 O32 76.0(8)
Ag19 Ag31 O32 137.4(3)
C1_22 Ag31 W1 100.5(6)
C1_10 Ag31 W1 92.4(7)
O17 Ag31 W1 31.0(3)
C2_22 Ag31 W1 95.4(6)
AX19 Ag31 W1 80.6(8)
Ag7 Ag31 W1 111.34(8)
C2_10 Ag31 W1 92.4(7)
Ag19 Ag31 W1 116.07(7)
O32 Ag31 W1 28.4(3)
C1_22 Ag31 Ag25 160.9(6)
C1_10 Ag31 Ag25 34.6(7)
O17 Ag31 Ag25 51.2(3)
C2_22 Ag31 Ag25 155.8(6)
AX19 Ag31 Ag25 111.5(6)
Ag7 Ag31 Ag25 52.90(6)
C2_10 Ag31 Ag25 48.2(7)
Ag19 Ag31 Ag25 126.92(8)
O32 Ag31 Ag25 70.0(3)
W1 Ag31 Ag25 64.66(5)
C1_22 Ag31 Ag32 19.5(6)
C1_10 Ag31 Ag32 175.5(6)
O17 Ag31 Ag32 90.6(3)
C2_22 Ag31 Ag32 40.9(5)
AX19 Ag31 Ag32 35.4(6)
Ag7 Ag31 Ag32 127.64(7)
C2_10 Ag31 Ag32 164.7(7)
Ag19 Ag31 Ag32 44.79(5)
O32 Ag31 Ag32 95.9(3)
W1 Ag31 Ag32 85.69(5)
Ag25 Ag31 Ag32 141.40(7)
C1_11 Ag32 C1_22 163.3(9)
C1_11 Ag32 O18 83.6(6)
C1_22 Ag32 O18 112.9(7)
C1_11 Ag32 AX19 138.4(8)
C1_22 Ag32 AX19 54.9(7)
O18 Ag32 AX19 69.2(7)
C1_11 Ag32 C2_22 146.2(8)
C1_22 Ag32 C2_22 23.4(6)
O18 Ag32 C2_22 117.9(7)
AX19 Ag32 C2_22 75.3(8)
C1_11 Ag32 C2_11 22.1(7)
C1_22 Ag32 C2_11 146.9(8)
O18 Ag32 C2_11 91.7(8)
AX19 Ag32 C2_11 157.9(8)
C2_22 Ag32 C2_11 125.2(8)
C1_11 Ag32 Ag19 133.1(6)
C1_22 Ag32 Ag19 47.7(5)
O18 Ag32 Ag19 102.8(3)
AX19 Ag32 Ag19 36.8(9)
C2_22 Ag32 Ag19 70.6(5)
C2_11 Ag32 Ag19 149.9(7)
C1_11 Ag32 Ag8 48.5(5)
C1_22 Ag32 Ag8 132.4(5)
O18 Ag32 Ag8 82.8(3)
AX19 Ag32 Ag8 95.8(8)
C2_22 Ag32 Ag8 151.1(5)
C2_11 Ag32 Ag8 69.9(6)
Ag19 Ag32 Ag8 85.80(7)
C1_11 Ag32 O33 82.9(6)
C1_22 Ag32 O33 103.6(6)
O18 Ag32 O33 58.8(4)
AX19 Ag32 O33 107.0(10)
C2_22 Ag32 O33 86.9(6)
C2_11 Ag32 O33 69.7(8)
Ag19 Ag32 O33 140.3(3)
Ag8 Ag32 O33 121.9(3)
C1_11 Ag32 W2 91.8(6)
C1_22 Ag32 W2 101.5(6)
O18 Ag32 W2 31.7(3)
AX19 Ag32 W2 81.4(9)
C2_22 Ag32 W2 95.2(6)
C2_11 Ag32 W2 87.9(8)
Ag19 Ag32 W2 118.05(8)
Ag8 Ag32 W2 110.83(7)
O33 Ag32 W2 29.9(3)
C1_11 Ag32 Ag26 34.4(6)
C1_22 Ag32 Ag26 162.2(6)
O18 Ag32 Ag26 49.5(3)
AX19 Ag32 Ag26 109.6(5)
C2_22 Ag32 Ag26 157.7(5)
C2_11 Ag32 Ag26 48.3(7)
Ag19 Ag32 Ag26 126.76(8)
Ag8 Ag32 Ag26 51.20(5)
O33 Ag32 Ag26 70.8(3)
W2 Ag32 Ag26 64.97(5)
C1_11 Ag32 Ag31 177.3(6)
C1_22 Ag32 Ag31 19.1(6)
O18 Ag32 Ag31 94.1(3)
AX19 Ag32 Ag31 39.0(6)
C2_22 Ag32 Ag31 36.3(6)
C2_11 Ag32 Ag31 159.9(6)
Ag19 Ag32 Ag31 46.05(5)
Ag8 Ag32 Ag31 129.94(8)
O33 Ag32 Ag31 97.1(3)
W2 Ag32 Ag31 86.96(5)
Ag26 Ag32 Ag31 143.11(7)
C1_12 Ag33 C1_23 163.9(8)
C1_12 Ag33 O19 85.3(6)
C1_23 Ag33 O19 110.6(6)
C1_12 Ag33 C2_23 142.8(7)
C1_23 Ag33 C2_23 26.6(5)
O19 Ag33 C2_23 117.4(6)
C1_12 Ag33 AX20 141.8(7)
C1_23 Ag33 AX20 52.0(6)
O19 Ag33 AX20 68.2(5)
C2_23 Ag33 AX20 75.4(6)
C1_12 Ag33 Ag9 49.0(5)
C1_23 Ag33 Ag9 132.4(5)
O19 Ag33 Ag9 84.6(3)
C2_23 Ag33 Ag9 152.0(5)
AX20 Ag33 Ag9 99.6(5)
C1_12 Ag33 Ag20 135.2(5)
C1_23 Ag33 Ag20 46.5(4)
O19 Ag33 Ag20 101.2(3)
C2_23 Ag33 Ag20 72.3(4)
AX20 Ag33 Ag20 36.9(5)
Ag9 Ag33 Ag20 87.08(7)
C1_12 Ag33 C2_12 19.1(7)
C1_23 Ag33 C2_12 151.2(8)
O19 Ag33 C2_12 89.2(7)
C2_23 Ag33 C2_12 125.5(8)
AX20 Ag33 C2_12 155.6(7)
Ag9 Ag33 C2_12 68.0(6)
Ag20 Ag33 C2_12 152.1(6)
C1_12 Ag33 O34 85.4(6)
C1_23 Ag33 O34 100.7(6)
O19 Ag33 O34 57.3(4)
C2_23 Ag33 O34 83.8(6)
AX20 Ag33 O34 101.4(6)
Ag9 Ag33 O34 124.0(3)
Ag20 Ag33 O34 135.4(3)
C2_12 Ag33 O34 71.8(7)
C1_12 Ag33 W3 92.7(6)
C1_23 Ag33 W3 99.7(6)
O19 Ag33 W3 30.9(3)
C2_23 Ag33 W3 94.4(5)
AX20 Ag33 W3 78.8(5)
Ag9 Ag33 W3 111.88(6)
Ag20 Ag33 W3 115.59(6)
C2_12 Ag33 W3 86.5(7)
O34 Ag33 W3 28.4(2)
C1_12 Ag33 Ag26 35.3(5)
C1_23 Ag33 Ag26 160.8(5)
O19 Ag33 Ag26 50.3(3)
C2_23 Ag33 Ag26 154.9(5)
AX20 Ag33 Ag26 111.4(4)
Ag9 Ag33 Ag26 52.77(5)
Ag20 Ag33 Ag26 127.99(7)
C2_12 Ag33 Ag26 44.3(6)
O34 Ag33 Ag26 71.3(3)
W3 Ag33 Ag26 64.70(4)
C1_12 Ag33 Ag3 94.9(5)
C1_23 Ag33 Ag3 90.6(4)
O19 Ag33 Ag3 79.9(3)
C2_23 Ag33 Ag3 116.8(5)
AX20 Ag33 Ag3 54.8(5)
Ag9 Ag33 Ag3 46.38(5)
Ag20 Ag33 Ag3 44.52(5)
C2_12 Ag33 Ag3 114.0(6)
O34 Ag33 Ag3 137.1(3)
W3 Ag33 Ag3 109.17(4)
Ag26 Ag33 Ag3 84.55(5)
C1_23 Ag34 C1_13 164.0(9)
C1_23 Ag34 O20 110.3(6)
C1_13 Ag34 O20 85.2(7)
C1_23 Ag34 AX20 53.2(6)
C1_13 Ag34 AX20 136.4(7)
O20 Ag34 AX20 64.6(5)
C1_23 Ag34 C2_23 24.4(6)
C1_13 Ag34 C2_23 149.5(8)
O20 Ag34 C2_23 117.7(6)
AX20 Ag34 C2_23 74.0(6)
C1_23 Ag34 C2_13 150.6(10)
C1_13 Ag34 C2_13 22.9(8)
O20 Ag34 C2_13 94.1(10)
AX20 Ag34 C2_13 156.1(9)
C2_23 Ag34 C2_13 128.4(9)
C1_23 Ag34 Ag10 129.0(5)
C1_13 Ag34 Ag10 47.7(5)
O20 Ag34 Ag10 79.4(3)
AX20 Ag34 Ag10 94.1(5)
C2_23 Ag34 Ag10 149.7(4)
C2_13 Ag34 Ag10 70.2(7)
C1_23 Ag34 O35 105.2(6)
C1_13 Ag34 O35 85.9(7)
O20 Ag34 O35 60.2(4)
AX20 Ag34 O35 103.3(7)
C2_23 Ag34 O35 88.7(6)
C2_13 Ag34 O35 72.4(9)
Ag10 Ag34 O35 121.4(3)
C1_23 Ag34 Ag20 47.0(5)
C1_13 Ag34 Ag20 129.2(6)
O20 Ag34 Ag20 97.2(3)
AX20 Ag34 Ag20 37.3(6)
C2_23 Ag34 Ag20 70.9(4)
C2_13 Ag34 Ag20 148.0(8)
Ag10 Ag34 Ag20 82.69(8)
O35 Ag34 Ag20 138.6(3)
C1_23 Ag34 W4 101.7(5)
C1_13 Ag34 W4 93.7(7)
O20 Ag34 W4 32.8(3)
AX20 Ag34 W4 77.9(6)
C2_23 Ag34 W4 96.4(5)
C2_13 Ag34 W4 89.9(9)
Ag10 Ag34 W4 108.46(7)
O35 Ag34 W4 29.7(3)
Ag20 Ag34 W4 115.18(7)
C1_23 Ag34 Ag27 158.9(5)
C1_13 Ag34 Ag27 36.1(7)
O20 Ag34 Ag27 49.1(3)
AX20 Ag34 Ag27 106.9(4)
C2_23 Ag34 Ag27 158.7(5)
C2_13 Ag34 Ag27 49.3(9)
Ag10 Ag34 Ag27 51.17(6)
O35 Ag34 Ag27 70.2(3)
Ag20 Ag34 Ag27 123.05(8)
W4 Ag34 Ag27 63.74(5)
C1_23 Ag34 Ag33 19.1(5)
C1_13 Ag34 Ag33 172.9(5)
O20 Ag34 Ag33 91.3(3)
AX20 Ag34 Ag33 36.8(4)
C2_23 Ag34 Ag33 37.2(5)
C2_13 Ag34 Ag33 164.1(7)
Ag10 Ag34 Ag33 125.58(8)
O35 Ag34 Ag33 97.6(3)
Ag20 Ag34 Ag33 45.13(5)
W4 Ag34 Ag33 86.55(5)
Ag27 Ag34 Ag33 139.84(7)
C1_24 Ag35 C1_14 169.0(10)
C1_24 Ag35 C2_24 27.4(7)
C1_14 Ag35 C2_24 147.6(9)
C1_24 Ag35 O21 106.6(7)
C1_14 Ag35 O21 83.9(7)
C2_24 Ag35 O21 120.8(8)
C1_24 Ag35 AX21 50.6(5)
C1_14 Ag35 AX21 135.3(6)
C2_24 Ag35 AX21 76.9(7)
O21 Ag35 AX21 65.4(3)
C1_24 Ag35 Ag11 128.6(6)
C1_14 Ag35 Ag11 49.0(6)
C2_24 Ag35 Ag11 148.1(7)
O21 Ag35 Ag11 78.9(3)
AX21 Ag35 Ag11 91.92(11)
C1_24 Ag35 O36 103.6(8)
C1_14 Ag35 O36 84.5(8)
C2_24 Ag35 O36 90.9(8)
O21 Ag35 O36 59.4(4)
AX21 Ag35 O36 104.4(3)
Ag11 Ag35 O36 121.0(3)
C1_24 Ag35 C2_14 156.7(9)
C1_14 Ag35 C2_14 19.4(9)
C2_24 Ag35 C2_14 129.8(10)
O21 Ag35 C2_14 91.9(8)
AX21 Ag35 C2_14 152.7(7)
Ag11 Ag35 C2_14 67.9(8)
O36 Ag35 C2_14 73.5(9)
C1_24 Ag35 Ag21 45.3(6)
C1_14 Ag35 Ag21 131.6(6)
C2_24 Ag35 Ag21 70.1(7)
O21 Ag35 Ag21 97.1(3)
AX21 Ag35 Ag21 35.08(14)
Ag11 Ag35 Ag21 83.49(11)
O36 Ag35 Ag21 137.0(4)
C2_14 Ag35 Ag21 147.7(8)
C1_24 Ag35 W5 99.5(7)
C1_14 Ag35 W5 91.2(7)
C2_24 Ag35 W5 100.5(7)
O21 Ag35 W5 31.4(3)
AX21 Ag35 W5 79.13(10)
Ag11 Ag35 W5 106.66(7)
O36 Ag35 W5 29.9(3)
C2_14 Ag35 W5 89.0(8)
Ag21 Ag35 W5 114.18(13)
C1_24 Ag35 Ag27 155.6(6)
C1_14 Ag35 Ag27 34.5(7)
C2_24 Ag35 Ag27 161.0(7)
O21 Ag35 Ag27 49.4(3)
AX21 Ag35 Ag27 106.93(10)
Ag11 Ag35 Ag27 50.90(6)
O36 Ag35 Ag27 70.1(3)
C2_14 Ag35 Ag27 46.2(7)
Ag21 Ag35 Ag27 123.80(11)
W5 Ag35 Ag27 62.90(5)
C1_24 Ag35 Ag5 86.5(5)
C1_14 Ag35 Ag5 93.2(6)
C2_24 Ag35 Ag5 112.2(7)
O21 Ag35 Ag5 75.2(3)
AX21 Ag35 Ag5 49.34(9)
Ag11 Ag35 Ag5 44.55(6)
O36 Ag35 Ag5 134.5(3)
C2_14 Ag35 Ag5 112.4(8)
Ag21 Ag35 Ag5 42.12(9)
W5 Ag35 Ag5 105.12(6)
Ag27 Ag35 Ag5 82.56(6)
C1_15 Ag36 C1_24 171.6(9)
C1_15 Ag36 O22 82.3(7)
C1_24 Ag36 O22 105.9(6)
C1_15 Ag36 AX21 135.2(6)
C1_24 Ag36 AX21 50.3(5)
O22 Ag36 AX21 65.2(3)
C1_15 Ag36 C2_24 152.3(9)
C1_24 Ag36 C2_24 23.3(7)
O22 Ag36 C2_24 117.4(7)
AX21 Ag36 C2_24 72.5(7)
C1_15 Ag36 C2_15 22.1(8)
C1_24 Ag36 C2_15 155.8(8)
O22 Ag36 C2_15 88.0(7)
AX21 Ag36 C2_15 151.4(7)
C2_24 Ag36 C2_15 132.5(9)
C1_15 Ag36 Ag12 47.8(6)
C1_24 Ag36 Ag12 131.2(6)
O22 Ag36 Ag12 80.0(3)
AX21 Ag36 Ag12 94.59(12)
C2_24 Ag36 Ag12 148.5(6)
C2_15 Ag36 Ag12 69.8(6)
C1_15 Ag36 Ag21 133.0(6)
C1_24 Ag36 Ag21 45.8(6)
O22 Ag36 Ag21 97.3(3)
AX21 Ag36 Ag21 35.55(13)
C2_24 Ag36 Ag21 67.0(6)
C2_15 Ag36 Ag21 153.5(6)
Ag12 Ag36 Ag21 85.61(12)
C1_15 Ag36 O37 83.6(7)
C1_24 Ag36 O37 101.7(7)
O22 Ag36 O37 59.2(4)
AX21 Ag36 O37 103.2(3)
C2_24 Ag36 O37 90.3(7)
C2_15 Ag36 O37 68.2(7)
Ag12 Ag36 O37 120.9(4)
Ag21 Ag36 O37 136.1(3)
C1_15 Ag36 W6 90.1(7)
C1_24 Ag36 W6 97.7(6)
O22 Ag36 W6 31.9(3)
AX21 Ag36 W6 78.52(10)
C2_24 Ag36 W6 97.7(6)
C2_15 Ag36 W6 83.7(6)
Ag12 Ag36 W6 107.95(9)
Ag21 Ag36 W6 114.01(12)
O37 Ag36 W6 29.3(3)
C1_15 Ag36 Ag25 32.8(7)
C1_24 Ag36 Ag25 155.2(5)
O22 Ag36 Ag25 49.6(3)
AX21 Ag36 Ag25 107.26(11)
C2_24 Ag36 Ag25 160.6(6)
C2_15 Ag36 Ag25 44.3(7)
Ag12 Ag36 Ag25 50.31(7)
Ag21 Ag36 Ag25 124.39(12)
O37 Ag36 Ag25 70.6(4)
W6 Ag36 Ag25 63.78(5)
C1_15 Ag36 Ag6 92.6(6)
C1_24 Ag36 Ag6 88.4(5)
O22 Ag36 Ag6 74.7(3)
AX21 Ag36 Ag6 50.82(10)
C2_24 Ag36 Ag6 110.7(6)
C2_15 Ag36 Ag6 114.6(7)
Ag12 Ag36 Ag6 45.48(6)
Ag21 Ag36 Ag6 43.77(10)
O37 Ag36 Ag6 133.9(3)
W6 Ag36 Ag6 105.24(6)
Ag25 Ag36 Ag6 81.54(6)
C1_25 Ag37 C1_16 167.7(9)
C1_25 Ag37 O57 106.5(7)
C1_16 Ag37 O57 85.8(7)
C1_25 Ag37 C2_25 27.2(6)
C1_16 Ag37 C2_25 146.6(8)
O57 Ag37 C2_25 116.2(7)
C1_25 Ag37 AX22 50.6(6)
C1_16 Ag37 AX22 138.1(7)
O57 Ag37 AX22 65.2(4)
C2_25 Ag37 AX22 75.3(7)
C1_25 Ag37 Ag13 129.4(5)
C1_16 Ag37 Ag13 49.1(6)
O57 Ag37 Ag13 84.5(3)
C2_25 Ag37 Ag13 149.8(5)
AX22 Ag37 Ag13 96.4(3)
C1_25 Ag37 C2_16 153.7(10)
C1_16 Ag37 C2_16 21.0(10)
O57 Ag37 C2_16 91.9(9)
C2_25 Ag37 C2_16 127.1(11)
AX22 Ag37 C2_16 154.8(9)
Ag13 Ag37 C2_16 69.7(9)
C1_25 Ag37 Ag22 44.9(5)
C1_16 Ag37 Ag22 133.9(6)
O57 Ag37 Ag22 97.6(3)
C2_25 Ag37 Ag22 71.0(5)
AX22 Ag37 Ag22 35.6(3)
Ag13 Ag37 Ag22 85.26(8)
C2_16 Ag37 Ag22 152.2(9)
C1_25 Ag37 O72 101.2(6)
C1_16 Ag37 O72 86.0(6)
O57 Ag37 O72 58.7(4)
C2_25 Ag37 O72 85.2(6)
AX22 Ag37 O72 101.9(4)
Ag13 Ag37 O72 125.0(3)
C2_16 Ag37 O72 72.2(9)
Ag22 Ag37 O72 134.6(3)
C1_25 Ag37 W10 98.7(6)
C1_16 Ag37 W10 92.4(6)
O57 Ag37 W10 31.3(3)
C2_25 Ag37 W10 95.2(6)
AX22 Ag37 W10 78.3(3)
Ag13 Ag37 W10 111.76(8)
C2_16 Ag37 W10 87.3(8)
Ag22 Ag37 W10 113.81(7)
O72 Ag37 W10 29.0(3)
C1_25 Ag37 Ag28 157.7(6)
C1_16 Ag37 Ag28 34.3(6)
O57 Ag37 Ag28 51.7(3)
C2_25 Ag37 Ag28 158.2(5)
AX22 Ag37 Ag28 108.6(3)
Ag13 Ag37 Ag28 52.04(6)
C2_16 Ag37 Ag28 46.2(9)
Ag22 Ag37 Ag28 124.92(9)
O72 Ag37 Ag28 73.0(3)
W10 Ag37 Ag28 65.54(5)
C1_25 Ag37 Ag38 19.5(6)
C1_16 Ag37 Ag38 172.3(6)
O57 Ag37 Ag38 87.1(3)
C2_25 Ag37 Ag38 40.6(6)
AX22 Ag37 Ag38 34.9(3)
Ag13 Ag37 Ag38 127.15(7)
C2_16 Ag37 Ag38 162.9(9)
Ag22 Ag37 Ag38 44.42(6)
O72 Ag37 Ag38 92.9(3)
W10 Ag37 Ag38 82.99(5)
Ag28 Ag37 Ag38 138.28(7)
C1_17 Ag38 C1_25 157.6(9)
C1_17 Ag38 O58 86.2(7)
C1_25 Ag38 O58 116.2(7)
C1_17 Ag38 AX22 143.8(7)
C1_25 Ag38 AX22 53.3(6)
O58 Ag38 AX22 72.4(4)
C1_17 Ag38 C2_25 141.3(9)
C1_25 Ag38 C2_25 23.8(7)
O58 Ag38 C2_25 122.2(6)
AX22 Ag38 C2_25 74.4(7)
C1_17 Ag38 C2_17 21.9(8)
C1_25 Ag38 C2_17 144.3(10)
O58 Ag38 C2_17 91.9(9)
AX22 Ag38 C2_17 162.2(9)
C2_25 Ag38 C2_17 122.3(10)
C1_17 Ag38 Ag22 132.1(6)
C1_25 Ag38 Ag22 46.7(5)
O58 Ag38 Ag22 105.4(3)
AX22 Ag38 Ag22 37.3(3)
C2_25 Ag38 Ag22 69.6(6)
C2_17 Ag38 Ag22 148.9(6)
C1_17 Ag38 Ag14 48.7(6)
C1_25 Ag38 Ag14 131.1(5)
O58 Ag38 Ag14 83.2(3)
AX22 Ag38 Ag14 98.8(3)
C2_25 Ag38 Ag14 148.0(5)
C2_17 Ag38 Ag14 70.4(6)
Ag22 Ag38 Ag14 85.92(8)
C1_17 Ag38 O73 82.7(6)
C1_25 Ag38 O73 107.1(6)
O58 Ag38 O73 57.9(4)
AX22 Ag38 O73 108.2(4)
C2_25 Ag38 O73 90.9(6)
C2_17 Ag38 O73 68.3(7)
Ag22 Ag38 O73 142.9(3)
Ag14 Ag38 O73 120.5(3)
C1_17 Ag38 W11 93.7(6)
C1_25 Ag38 W11 104.6(6)
O58 Ag38 W11 31.9(3)
AX22 Ag38 W11 83.4(3)
C2_25 Ag38 W11 99.1(5)
C2_17 Ag38 W11 87.5(7)
Ag22 Ag38 W11 120.69(8)
Ag14 Ag38 W11 111.32(7)
O73 Ag38 W11 29.2(3)
C1_17 Ag38 Ag29 38.3(6)
C1_25 Ag38 Ag29 164.1(7)
O58 Ag38 Ag29 48.2(3)
AX22 Ag38 Ag29 112.5(3)
C2_25 Ag38 Ag29 159.5(5)
C2_17 Ag38 Ag29 49.8(9)
Ag22 Ag38 Ag29 127.93(8)
Ag14 Ag38 Ag29 52.10(6)
O73 Ag38 Ag29 68.6(3)
W11 Ag38 Ag29 63.84(5)
C1_17 Ag38 Ag37 176.5(6)
C1_25 Ag38 Ag37 18.9(7)
O58 Ag38 Ag37 97.3(3)
AX22 Ag38 Ag37 38.1(3)
C2_25 Ag38 Ag37 36.4(6)
C2_17 Ag38 Ag37 157.4(7)
Ag22 Ag38 Ag37 46.53(6)
Ag14 Ag38 Ag37 131.09(8)
O73 Ag38 Ag37 99.5(3)
W11 Ag38 Ag37 89.53(5)
Ag29 Ag38 Ag37 145.17(7)
C1_26 Ag39 C1_18 166.1(8)
C1_26 Ag39 O59 108.1(6)
C1_18 Ag39 O59 85.6(8)
C1_26 Ag39 C2_26 26.5(5)
C1_18 Ag39 C2_26 144.1(8)
O59 Ag39 C2_26 116.2(6)
C1_26 Ag39 AX23 51.6(8)
C1_18 Ag39 AX23 140.8(10)
O59 Ag39 AX23 65.0(9)
C2_26 Ag39 AX23 74.8(9)
C1_26 Ag39 Ag15 131.9(4)
C1_18 Ag39 Ag15 50.1(6)
O59 Ag39 Ag15 83.7(3)
C2_26 Ag39 Ag15 152.1(5)
AX23 Ag39 Ag15 99.0(11)
C1_26 Ag39 Ag23 47.5(4)
C1_18 Ag39 Ag23 134.6(6)
O59 Ag39 Ag23 98.7(3)
C2_26 Ag39 Ag23 73.1(4)
AX23 Ag39 Ag23 38.4(11)
Ag15 Ag39 Ag23 85.22(7)
C1_26 Ag39 C2_18 153.0(8)
C1_18 Ag39 C2_18 19.0(8)
O59 Ag39 C2_18 89.1(9)
C2_26 Ag39 C2_18 127.0(8)
AX23 Ag39 C2_18 152.9(11)
Ag15 Ag39 C2_18 69.1(7)
Ag23 Ag39 C2_18 152.2(7)
C1_26 Ag39 O74 98.1(6)
C1_18 Ag39 O74 86.7(7)
O59 Ag39 O74 59.5(4)
C2_26 Ag39 O74 81.7(6)
AX23 Ag39 O74 98.7(12)
Ag15 Ag39 O74 126.2(3)
Ag23 Ag39 O74 134.3(3)
C2_18 Ag39 O74 72.3(8)
C1_26 Ag39 W12 97.8(5)
C1_18 Ag39 W12 92.8(7)
O59 Ag39 W12 31.6(3)
C2_26 Ag39 W12 93.4(5)
AX23 Ag39 W12 75.8(11)
Ag15 Ag39 W12 111.70(7)
Ag23 Ag39 W12 114.27(6)
C2_18 Ag39 W12 85.9(8)
O74 Ag39 W12 29.5(3)
C1_26 Ag39 Ag29 159.4(5)
C1_18 Ag39 Ag29 34.5(7)
O59 Ag39 Ag29 51.4(3)
C2_26 Ag39 Ag29 155.6(5)
AX23 Ag39 Ag29 109.9(7)
Ag15 Ag39 Ag29 52.22(6)
Ag23 Ag39 Ag29 126.03(7)
C2_18 Ag39 Ag29 43.3(8)
O74 Ag39 Ag29 74.0(3)
W12 Ag39 Ag29 65.83(5)
C1_26 Ag39 Ag40 20.7(5)
C1_18 Ag39 Ag40 173.2(7)
O59 Ag39 Ag40 87.8(3)
C2_26 Ag39 Ag40 41.8(4)
AX23 Ag39 Ag40 33.0(8)
Ag15 Ag39 Ag40 127.14(7)
Ag23 Ag39 Ag40 44.76(5)
C2_18 Ag39 Ag40 162.9(7)
O74 Ag39 Ag40 91.7(3)
W12 Ag39 Ag40 82.67(5)
Ag29 Ag39 Ag40 138.82(6)
C1_19 Ag40 C1_26 158.2(8)
C1_19 Ag40 AX23 141.9(10)
C1_26 Ag40 AX23 55.6(9)
C1_19 Ag40 O60 84.9(8)
C1_26 Ag40 O60 116.8(6)
AX23 Ag40 O60 69.2(10)
C1_19 Ag40 C2_26 142.8(7)
C1_26 Ag40 C2_26 23.1(5)
AX23 Ag40 C2_26 75.1(9)
O60 Ag40 C2_26 122.3(6)
C1_19 Ag40 C2_19 22.0(7)
C1_26 Ag40 C2_19 141.7(7)
AX23 Ag40 C2_19 162.7(9)
O60 Ag40 C2_19 96.2(7)
C2_26 Ag40 C2_19 121.8(6)
C1_19 Ag40 Ag16 48.3(6)
C1_26 Ag40 Ag16 131.6(5)
AX23 Ag40 Ag16 98.8(10)
O60 Ag40 Ag16 81.4(3)
C2_26 Ag40 Ag16 149.0(4)
C2_19 Ag40 Ag16 68.9(5)
C1_19 Ag40 Ag23 131.3(7)
C1_26 Ag40 Ag23 48.2(4)
AX23 Ag40 Ag23 39.7(12)
O60 Ag40 Ag23 103.7(3)
C2_26 Ag40 Ag23 70.8(4)
C2_19 Ag40 Ag23 144.5(6)
Ag16 Ag40 Ag23 85.12(7)
C1_19 Ag40 O75 82.4(8)
C1_26 Ag40 O75 107.1(6)
AX23 Ag40 O75 105.8(13)
O60 Ag40 O75 59.2(4)
C2_26 Ag40 O75 90.6(5)
C2_19 Ag40 O75 72.4(6)
Ag16 Ag40 O75 120.0(3)
Ag23 Ag40 O75 143.2(3)
C1_19 Ag40 W13 92.7(7)
C1_26 Ag40 W13 105.1(5)
AX23 Ag40 W13 80.6(12)
O60 Ag40 W13 32.8(3)
C2_26 Ag40 W13 98.9(4)
C2_19 Ag40 W13 92.0(6)
Ag16 Ag40 W13 110.27(7)
Ag23 Ag40 W13 120.38(7)
O75 Ag40 W13 29.4(3)
C1_19 Ag40 Ag30 36.9(7)
C1_26 Ag40 Ag30 164.9(5)
AX23 Ag40 Ag30 110.8(8)
O60 Ag40 Ag30 48.1(3)
C2_26 Ag40 Ag30 158.8(4)
C2_19 Ag40 Ag30 52.1(5)
Ag16 Ag40 Ag30 51.97(6)
Ag23 Ag40 Ag30 127.28(7)
O75 Ag40 Ag30 68.2(3)
W13 Ag40 Ag30 63.35(5)
C1_19 Ag40 Ag39 176.8(7)
C1_26 Ag40 Ag39 20.6(5)
AX23 Ag40 Ag39 37.2(8)
O60 Ag40 Ag39 96.6(3)
C2_26 Ag40 Ag39 37.9(4)
C2_19 Ag40 Ag39 159.5(5)
Ag16 Ag40 Ag39 129.04(7)
Ag23 Ag40 Ag39 45.57(5)
O75 Ag40 Ag39 100.8(3)
W13 Ag40 Ag39 90.04(5)
Ag30 Ag40 Ag39 144.28(6)
C1_27 Ag41 C1_20 168.0(9)
C1_27 Ag41 O61 108.7(7)
C1_20 Ag41 O61 83.0(8)
C1_27 Ag41 C2_27 25.9(6)
C1_20 Ag41 C2_27 145.4(9)
O61 Ag41 C2_27 118.1(8)
C1_27 Ag41 AX24 52.4(5)
C1_20 Ag41 AX24 138.3(7)
O61 Ag41 AX24 66.3(4)
C2_27 Ag41 AX24 76.1(6)
C1_27 Ag41 Ag17 131.9(6)
C1_20 Ag41 Ag17 50.0(6)
O61 Ag41 Ag17 83.7(3)
C2_27 Ag41 Ag17 150.2(6)
AX24 Ag41 Ag17 97.3(3)
C1_27 Ag41 C2_20 154.0(7)
C1_20 Ag41 C2_20 18.4(7)
O61 Ag41 C2_20 87.9(7)
C2_27 Ag41 C2_20 128.4(8)
AX24 Ag41 C2_20 152.0(6)
Ag17 Ag41 C2_20 68.0(5)
C1_27 Ag41 Ag24 46.0(5)
C1_20 Ag41 Ag24 135.4(6)
O61 Ag41 Ag24 102.8(3)
C2_27 Ag41 Ag24 69.9(5)
AX24 Ag41 Ag24 39.7(3)
Ag17 Ag41 Ag24 86.29(8)
C2_20 Ag41 Ag24 151.1(5)
C1_27 Ag41 O76 100.8(7)
C1_20 Ag41 O76 83.1(7)
O61 Ag41 O76 57.8(4)
C2_27 Ag41 O76 86.2(7)
AX24 Ag41 O76 101.8(4)
Ag17 Ag41 O76 123.5(3)
C2_20 Ag41 O76 70.7(6)
Ag24 Ag41 O76 137.5(3)
C1_27 Ag41 W14 99.8(6)
C1_20 Ag41 W14 89.1(7)
O61 Ag41 W14 30.8(3)
C2_27 Ag41 W14 96.9(7)
AX24 Ag41 W14 78.8(3)
Ag17 Ag41 W14 110.37(7)
C2_20 Ag41 W14 84.2(6)
Ag24 Ag41 W14 118.40(9)
O76 Ag41 W14 28.6(3)
C1_27 Ag41 Ag30 159.3(6)
C1_20 Ag41 Ag30 32.7(7)
O61 Ag41 Ag30 50.8(3)
C2_27 Ag41 Ag30 158.3(6)
AX24 Ag41 Ag30 109.0(2)
Ag17 Ag41 Ag30 51.34(6)
C2_20 Ag41 Ag30 43.1(6)
Ag24 Ag41 Ag30 127.73(8)
O76 Ag41 Ag30 72.2(3)
W14 Ag41 Ag30 64.56(5)
C1_27 Ag41 Ag42 20.8(6)
C1_20 Ag41 Ag42 171.2(7)
O61 Ag41 Ag42 88.2(3)
C2_27 Ag41 Ag42 41.1(6)
AX24 Ag41 Ag42 35.1(2)
Ag17 Ag41 Ag42 128.64(9)
C2_20 Ag41 Ag42 162.2(5)
Ag24 Ag41 Ag42 46.47(7)
O76 Ag41 Ag42 92.6(3)
W14 Ag41 Ag42 83.56(5)
Ag30 Ag41 Ag42 138.56(7)
C1_27 Ag42 C1_21 160.1(9)
C1_27 Ag42 AX24 55.9(6)
C1_21 Ag42 AX24 140.3(6)
C1_27 Ag42 O62 117.5(7)
C1_21 Ag42 O62 82.3(7)
AX24 Ag42 O62 71.4(4)
C1_27 Ag42 C2_27 24.3(7)
C1_21 Ag42 C2_27 141.6(8)
AX24 Ag42 C2_27 77.9(6)
O62 Ag42 C2_27 124.8(7)
C1_27 Ag42 C2_21 143.7(9)
C1_21 Ag42 C2_21 22.6(7)
AX24 Ag42 C2_21 160.3(9)
O62 Ag42 C2_21 91.0(9)
C2_27 Ag42 C2_21 120.7(9)
C1_27 Ag42 Ag18 131.5(6)
C1_21 Ag42 Ag18 48.2(5)
AX24 Ag42 Ag18 98.6(3)
O62 Ag42 Ag18 83.5(3)
C2_27 Ag42 Ag18 146.7(6)
C2_21 Ag42 Ag18 69.7(5)
C1_27 Ag42 Ag24 47.5(5)
C1_21 Ag42 Ag24 131.6(6)
AX24 Ag42 Ag24 41.3(3)
O62 Ag42 Ag24 108.5(3)
C2_27 Ag42 Ag24 70.1(6)
C2_21 Ag42 Ag24 146.5(6)
Ag18 Ag42 Ag24 85.35(9)
C1_27 Ag42 O77 107.9(7)
C1_21 Ag42 O77 80.0(7)
AX24 Ag42 O77 108.1(4)
O62 Ag42 O77 57.6(4)
C2_27 Ag42 O77 92.3(7)
C2_21 Ag42 O77 67.3(7)
Ag18 Ag42 O77 119.7(3)
Ag24 Ag42 O77 146.1(3)
C1_27 Ag42 W15 106.4(7)
C1_21 Ag42 W15 89.3(7)
AX24 Ag42 W15 83.6(3)
O62 Ag42 W15 31.6(3)
C2_27 Ag42 W15 101.8(6)
C2_21 Ag42 W15 85.9(8)
Ag18 Ag42 W15 110.75(8)
Ag24 Ag42 W15 124.80(9)
O77 Ag42 W15 28.8(2)
C1_27 Ag42 Ag28 165.5(6)
C1_21 Ag42 Ag28 34.4(6)
AX24 Ag42 Ag28 111.3(3)
O62 Ag42 Ag28 48.2(3)
C2_27 Ag42 Ag28 159.8(6)
C2_21 Ag42 Ag28 49.0(8)
Ag18 Ag42 Ag28 52.05(7)
Ag24 Ag42 Ag28 128.91(9)
O77 Ag42 Ag28 67.9(3)
W15 Ag42 Ag28 62.90(5)
C1_27 Ag42 Ag41 21.0(6)
C1_21 Ag42 Ag41 178.8(6)
AX24 Ag42 Ag41 38.6(3)
O62 Ag42 Ag41 96.7(3)
C2_27 Ag42 Ag41 39.5(5)
C2_21 Ag42 Ag41 158.3(6)
Ag18 Ag42 Ag41 131.21(9)
Ag24 Ag42 Ag41 48.13(7)
O77 Ag42 Ag41 100.0(3)
W15 Ag42 Ag41 90.15(5)
Ag28 Ag42 Ag41 144.55(7)
Ag19 AX19 O5 139(2)
Ag19 AX19 C1_22 66.0(10)
O5 AX19 C1_22 154(2)
Ag19 AX19 Ag32 85.1(11)
O5 AX19 Ag32 120.9(12)
C1_22 AX19 Ag32 56.1(8)
Ag19 AX19 Ag31 80.8(8)
O5 AX19 Ag31 116.0(14)
C1_22 AX19 Ag31 51.5(8)
Ag32 AX19 Ag31 105.6(9)
Ag19 AX19 O18 132.9(15)
O5 AX19 O18 67.2(8)
C1_22 AX19 O18 101.2(13)
Ag32 AX19 O18 54.2(6)
Ag31 AX19 O18 128.1(15)
Ag19 AX19 O17 125.5(11)
O5 AX19 O17 65.7(10)
C1_22 AX19 O17 94.9(13)
Ag32 AX19 O17 127.2(16)
Ag31 AX19 O17 51.2(6)
O18 AX19 O17 99.7(13)
Ag19 AX19 Nb2 133.3(16)
O5 AX19 Nb2 35.5(5)
C1_22 AX19 Nb2 139.9(14)
Ag32 AX19 Nb2 87.6(7)
Ag31 AX19 Nb2 145.0(15)
O18 AX19 Nb2 38.7(4)
O17 AX19 Nb2 94.9(9)
Ag19 AX19 C2_22 76.5(9)
O5 AX19 C2_22 143.2(19)
C1_22 AX19 C2_22 10.6(9)
Ag32 AX19 C2_22 56.5(8)
Ag31 AX19 C2_22 49.2(7)
O18 AX19 C2_22 95.3(11)
O17 AX19 C2_22 87.2(11)
Nb2 AX19 C2_22 133.7(12)
Ag19 AX19 Nb1 128.0(13)
O5 AX19 Nb1 34.3(6)
C1_22 AX19 Nb1 132.3(15)
Ag32 AX19 Nb1 146.9(14)
Ag31 AX19 Nb1 83.4(8)
O18 AX19 Nb1 95.0(9)
O17 AX19 Nb1 37.8(5)
Nb2 AX19 Nb1 69.5(5)
C2_22 AX19 Nb1 125.0(13)
Ag19 AX19 Ag2 62.3(12)
O5 AX19 Ag2 84.3(10)
C1_22 AX19 Ag2 120.8(16)
Ag32 AX19 Ag2 92.3(10)
Ag31 AX19 Ag2 137.4(13)
O18 AX19 Ag2 93.8(8)
O17 AX19 Ag2 138.5(9)
Nb2 AX19 Ag2 72.1(6)
C2_22 AX19 Ag2 130.6(12)
Nb1 AX19 Ag2 102.3(7)
Ag19 AX19 Ag1 59.1(10)
O5 AX19 Ag1 83.8(9)
C1_22 AX19 Ag1 115.3(13)
Ag32 AX19 Ag1 139.7(16)
Ag31 AX19 Ag1 87.4(7)
O18 AX19 Ag1 140.9(9)
O17 AX19 Ag1 90.9(7)
Nb2 AX19 Ag1 103.4(7)
C2_22 AX19 Ag1 122.8(9)
Nb1 AX19 Ag1 71.0(5)
Ag2 AX19 Ag1 56.4(6)
Ag20 AX20 C1_23 65.5(8)
Ag20 AX20 O6 133.9(13)
C1_23 AX20 O6 160.0(15)
Ag20 AX20 Ag34 82.7(7)
C1_23 AX20 Ag34 54.4(8)
O6 AX20 Ag34 124.5(10)
Ag20 AX20 Ag33 81.9(7)
C1_23 AX20 Ag33 54.6(8)
O6 AX20 Ag33 116.5(9)
Ag34 AX20 Ag33 107.3(6)
Ag20 AX20 O20 129.5(10)
C1_23 AX20 O20 104.3(11)
O6 AX20 O20 68.4(7)
Ag34 AX20 O20 56.6(5)
Ag33 AX20 O20 134.5(11)
Ag20 AX20 O19 128.0(10)
C1_23 AX20 O19 99.9(10)
O6 AX20 O19 65.1(7)
Ag34 AX20 O19 130.7(10)
Ag33 AX20 O19 53.2(5)
O20 AX20 O19 102.1(9)
Ag20 AX20 O9 151.4(9)
C1_23 AX20 O9 86.0(10)
O6 AX20 O9 74.5(8)
Ag34 AX20 O9 80.2(7)
Ag33 AX20 O9 81.5(7)
O20 AX20 O9 55.2(6)
O19 AX20 O9 54.4(6)
Ag20 AX20 C2_23 77.1(7)
C1_23 AX20 C2_23 11.8(7)
O6 AX20 C2_23 148.2(13)
Ag34 AX20 C2_23 55.4(6)
Ag33 AX20 C2_23 51.9(6)
O20 AX20 C2_23 98.6(9)
O19 AX20 C2_23 91.1(8)
O9 AX20 C2_23 74.3(7)
Ag20 AX20 Nb3 128.1(10)
C1_23 AX20 Nb3 142.3(12)
O6 AX20 Nb3 36.0(5)
Ag34 AX20 Nb3 90.0(6)
Ag33 AX20 Nb3 147.8(9)
O20 AX20 Nb3 38.3(3)
O19 AX20 Nb3 94.8(6)
O9 AX20 Nb3 74.8(6)
C2_23 AX20 Nb3 136.7(9)
Ag20 AX20 Nb2 127.0(10)
C1_23 AX20 Nb2 136.4(11)
O6 AX20 Nb2 33.2(4)
Ag34 AX20 Nb2 150.0(9)
Ag33 AX20 Nb2 83.9(5)
O20 AX20 Nb2 95.4(6)
O19 AX20 Nb2 37.3(3)
O9 AX20 Nb2 73.9(6)
C2_23 AX20 Nb2 128.4(9)
Nb3 AX20 Nb2 68.8(3)
Ag20 AX20 Ag3 58.9(7)
C1_23 AX20 Ag3 115.2(10)
O6 AX20 Ag3 79.5(7)
Ag34 AX20 Ag3 137.4(9)
Ag33 AX20 Ag3 86.3(6)
O20 AX20 Ag3 136.0(7)
O19 AX20 Ag3 90.1(6)
O9 AX20 Ag3 142.4(7)
C2_23 AX20 Ag3 123.6(8)
Nb3 AX20 Ag3 99.2(5)
Nb2 AX20 Ag3 69.4(4)
Ag21 AX21 C1_24 66.4(7)
Ag21 AX21 O7 139.1(4)
C1_24 AX21 O7 154.2(8)
Ag21 AX21 Ag36 82.32(19)
C1_24 AX21 Ag36 55.0(8)
O7 AX21 Ag36 120.6(4)
Ag21 AX21 Ag35 82.6(2)
C1_24 AX21 Ag35 50.9(8)
O7 AX21 Ag35 118.3(4)
Ag36 AX21 Ag35 104.18(14)
Ag21 AX21 O22 130.0(3)
C1_24 AX21 O22 100.9(8)
O7 AX21 O22 66.3(4)
Ag36 AX21 O22 54.8(3)
Ag35 AX21 O22 128.2(3)
Ag21 AX21 O21 129.7(4)
C1_24 AX21 O21 97.1(8)
O7 AX21 O21 64.8(5)
Ag36 AX21 O21 128.2(3)
Ag35 AX21 O21 54.2(3)
O22 AX21 O21 98.9(4)
Ag21 AX21 O10 148.7(3)
C1_24 AX21 O10 82.2(7)
O7 AX21 O10 72.2(4)
Ag36 AX21 O10 79.3(3)
Ag35 AX21 O10 77.6(3)
O22 AX21 O10 53.7(4)
O21 AX21 O10 52.0(4)
Ag21 AX21 Ag5 61.81(18)
C1_24 AX21 Ag5 118.4(8)
O7 AX21 Ag5 82.0(3)
Ag36 AX21 Ag5 139.04(16)
Ag35 AX21 Ag5 90.89(13)
O22 AX21 Ag5 137.7(3)
O21 AX21 Ag5 91.6(3)
O10 AX21 Ag5 141.6(3)
Ag21 AX21 C2_24 73.1(6)
C1_24 AX21 C2_24 6.8(9)
O7 AX21 C2_24 147.5(7)
Ag36 AX21 C2_24 55.7(8)
Ag35 AX21 C2_24 48.8(8)
O22 AX21 C2_24 97.6(8)
O21 AX21 C2_24 91.9(8)
O10 AX21 C2_24 75.6(6)
Ag5 AX21 C2_24 123.1(7)
Ag21 AX21 Ag6 62.7(2)
C1_24 AX21 Ag6 121.0(7)
O7 AX21 Ag6 82.6(4)
Ag36 AX21 Ag6 89.86(13)
Ag35 AX21 Ag6 140.65(16)
O22 AX21 Ag6 90.0(3)
O21 AX21 Ag6 138.5(3)
O10 AX21 Ag6 141.6(3)
Ag5 AX21 Ag6 57.41(8)
C2_24 AX21 Ag6 127.2(6)
Ag21 AX21 Nb3 131.0(2)
C1_24 AX21 Nb3 134.6(8)
O7 AX21 Nb3 33.2(4)
Ag36 AX21 Nb3 146.43(16)
Ag35 AX21 Nb3 86.75(11)
O22 AX21 Nb3 93.3(3)
O21 AX21 Nb3 37.8(3)
O10 AX21 Nb3 72.1(2)
Ag5 AX21 Nb3 70.73(8)
C2_24 AX21 Nb3 129.6(7)
Ag6 AX21 Nb3 101.65(10)
Ag22 AX22 C1_25 65.6(7)
Ag22 AX22 O45 137.8(9)
C1_25 AX22 O45 156.6(10)
Ag22 AX22 Ag38 84.5(5)
C1_25 AX22 Ag38 57.2(7)
O45 AX22 Ag38 117.5(7)
Ag22 AX22 Ag37 82.6(4)
C1_25 AX22 Ag37 52.2(7)
O45 AX22 Ag37 119.3(6)
Ag38 AX22 Ag37 107.0(5)
Ag22 AX22 O57 129.7(7)
C1_25 AX22 O57 97.8(9)
O45 AX22 O57 66.6(6)
Ag38 AX22 O57 127.6(6)
Ag37 AX22 O57 53.7(4)
Ag22 AX22 O58 129.6(7)
C1_25 AX22 O58 102.6(9)
O45 AX22 O58 65.2(5)
Ag38 AX22 O58 52.9(4)
Ag37 AX22 O58 130.5(6)
O57 AX22 O58 99.7(6)
Ag22 AX22 O48 149.7(7)
C1_25 AX22 O48 84.3(8)
O45 AX22 O48 72.4(6)
Ag38 AX22 O48 76.9(5)
Ag37 AX22 O48 80.5(4)
O57 AX22 O48 53.7(4)
O58 AX22 O48 52.6(4)
Ag22 AX22 C2_25 75.9(6)
C1_25 AX22 C2_25 10.4(8)
O45 AX22 C2_25 146.2(8)
Ag38 AX22 C2_25 57.0(7)
Ag37 AX22 C2_25 50.2(7)
O57 AX22 C2_25 90.4(7)
O58 AX22 C2_25 96.8(8)
O48 AX22 C2_25 74.0(6)
Ag22 AX22 Nb4 129.4(7)
C1_25 AX22 Nb4 135.3(9)
O45 AX22 Nb4 35.4(4)
Ag38 AX22 Nb4 145.7(6)
Ag37 AX22 Nb4 85.5(3)
O57 AX22 Nb4 38.1(3)
O58 AX22 Nb4 94.5(4)
O48 AX22 Nb4 73.9(4)
C2_25 AX22 Nb4 128.5(7)
Ag22 AX22 Nb5 130.1(6)
C1_25 AX22 Nb5 140.1(9)
O45 AX22 Nb5 33.5(4)
Ag38 AX22 Nb5 85.7(4)
Ag37 AX22 Nb5 146.6(5)
O57 AX22 Nb5 93.9(5)
O58 AX22 Nb5 37.7(3)
O48 AX22 Nb5 72.4(4)
C2_25 AX22 Nb5 134.4(8)
Nb4 AX22 Nb5 68.7(3)
Ag22 AX22 Ag1 59.8(4)
C1_25 AX22 Ag1 115.4(8)
O45 AX22 Ag1 83.7(5)
Ag38 AX22 Ag1 139.2(5)
Ag37 AX22 Ag1 88.4(4)
O57 AX22 Ag1 92.1(4)
O58 AX22 Ag1 138.2(5)
O48 AX22 Ag1 143.8(5)
C2_25 AX22 Ag1 123.3(7)
Nb4 AX22 Ag1 70.9(3)
Nb5 AX22 Ag1 102.0(4)
Ag23 AX23 C1_26 65.3(11)
Ag23 AX23 O46 131(3)
C1_26 AX23 O46 163(3)
Ag23 AX23 Ag40 85.2(12)
C1_26 AX23 Ag40 57.9(11)
O46 AX23 Ag40 122.8(18)
Ag23 AX23 Ag39 79.3(12)
C1_26 AX23 Ag39 53.3(10)
O46 AX23 Ag39 118.4(14)
Ag40 AX23 Ag39 109.7(12)
Ag23 AX23 O59 124.6(18)
C1_26 AX23 O59 99.5(15)
O46 AX23 O59 67.0(10)
Ag40 AX23 O59 133(2)
Ag39 AX23 O59 53.5(7)
Ag23 AX23 O60 131.5(16)
C1_26 AX23 O60 107.6(19)
O46 AX23 O60 67.3(12)
Ag40 AX23 O60 56.4(10)
Ag39 AX23 O60 137(2)
O59 AX23 O60 103.9(17)
Ag23 AX23 O49 152.9(17)
C1_26 AX23 O49 87.6(17)
O46 AX23 O49 75.7(15)
Ag40 AX23 O49 81.1(16)
Ag39 AX23 O49 83.4(13)
O59 AX23 O49 55.9(10)
O60 AX23 O49 56.0(11)
Ag23 AX23 C2_26 77.0(10)
C1_26 AX23 C2_26 11.7(8)
O46 AX23 C2_26 151(2)
Ag40 AX23 C2_26 58.2(9)
Ag39 AX23 C2_26 51.5(7)
O59 AX23 C2_26 91.6(12)
O60 AX23 C2_26 101.5(15)
O49 AX23 C2_26 76.0(12)
Ag23 AX23 Nb6 128.1(18)
C1_26 AX23 Nb6 145(2)
O46 AX23 Nb6 34.6(6)
Ag40 AX23 Nb6 89.1(11)
Ag39 AX23 Nb6 148.9(15)
O59 AX23 Nb6 95.5(11)
O60 AX23 Nb6 37.7(5)
O49 AX23 Nb6 75.1(11)
C2_26 AX23 Nb6 139.1(18)
Ag23 AX23 Nb5 123(2)
C1_26 AX23 Nb5 136.3(16)
O46 AX23 Nb5 34.2(6)
Ag40 AX23 Nb5 151(2)
Ag39 AX23 Nb5 84.6(9)
O59 AX23 Nb5 37.9(5)
O60 AX23 Nb5 95.4(11)
O49 AX23 Nb5 75.1(10)
C2_26 AX23 Nb5 129.4(13)
Nb6 AX23 Nb5 68.4(6)
Ag23 AX23 Ag4 59.1(13)
C1_26 AX23 Ag4 117.1(17)
O46 AX23 Ag4 80.0(12)
Ag40 AX23 Ag4 89.8(11)
Ag39 AX23 Ag4 132.6(19)
O59 AX23 Ag4 135.1(14)
O60 AX23 Ag4 89.5(9)
O49 AX23 Ag4 143.5(12)
C2_26 AX23 Ag4 128.0(13)
Nb6 AX23 Ag4 69.4(7)
Nb5 AX23 Ag4 99.1(10)
Ag24 AX24 O47 139.1(7)
Ag24 AX24 C1_27 63.7(7)
O47 AX24 C1_27 157.1(10)
Ag24 AX24 Ag42 83.7(3)
O47 AX24 Ag42 119.8(6)
C1_27 AX24 Ag42 55.7(7)
Ag24 AX24 Ag41 81.1(4)
O47 AX24 Ag41 118.0(6)
C1_27 AX24 Ag41 53.0(7)
Ag42 AX24 Ag41 106.3(4)
Ag24 AX24 O61 129.3(6)
O47 AX24 O61 65.3(5)
C1_27 AX24 O61 98.6(9)
Ag42 AX24 O61 127.0(6)
Ag41 AX24 O61 54.0(3)
Ag24 AX24 O62 130.9(6)
O47 AX24 O62 66.0(5)
C1_27 AX24 O62 102.7(8)
Ag42 AX24 O62 54.3(4)
Ag41 AX24 O62 130.3(5)
O61 AX24 O62 98.4(5)
Ag24 AX24 O50 148.3(5)
O47 AX24 O50 72.6(5)
C1_27 AX24 O50 84.6(8)
Ag42 AX24 O50 77.8(4)
Ag41 AX24 O50 79.7(4)
O61 AX24 O50 52.2(4)
O62 AX24 O50 53.1(4)
Ag24 AX24 C2_27 72.9(6)
O47 AX24 C2_27 147.8(8)
C1_27 AX24 C2_27 9.3(8)
Ag42 AX24 C2_27 54.8(7)
Ag41 AX24 C2_27 51.7(6)
O61 AX24 C2_27 92.4(7)
O62 AX24 C2_27 97.0(8)
O50 AX24 C2_27 75.3(6)
Ag24 AX24 Nb6 129.8(5)
O47 AX24 Nb6 34.4(4)
C1_27 AX24 Nb6 135.5(9)
Ag42 AX24 Nb6 146.4(5)
Ag41 AX24 Nb6 84.9(3)
O61 AX24 Nb6 37.6(3)
O62 AX24 Nb6 94.0(4)
O50 AX24 Nb6 73.0(3)
C2_27 AX24 Nb6 129.9(7)
Ag24 AX24 Nb4 131.7(5)
O47 AX24 Nb4 34.7(4)
C1_27 AX24 Nb4 140.1(8)
Ag42 AX24 Nb4 86.9(3)
Ag41 AX24 Nb4 146.5(4)
O61 AX24 Nb4 93.3(4)
O62 AX24 Nb4 37.7(3)
O50 AX24 Nb4 73.1(3)
C2_27 AX24 Nb4 134.6(7)
Nb6 AX24 Nb4 68.88(19)
Ag24 AX24 Ag6 60.1(3)
O47 AX24 Ag6 85.0(5)
C1_27 AX24 Ag6 116.2(8)
Ag42 AX24 Ag6 90.3(3)
Ag41 AX24 Ag6 136.0(4)
O61 AX24 Ag6 140.0(4)
O62 AX24 Ag6 92.6(4)
O50 AX24 Ag6 144.3(5)
C2_27 AX24 Ag6 124.4(6)
Nb6 AX24 Ag6 103.7(3)
Nb4 AX24 Ag6 72.7(2)
C2_1 C1_1 Ag7 120(3)
C2_1 C1_1 Ag13 108(3)
Ag7 C1_1 Ag13 83.9(7)
C2_1 C1_1 Ag18 103(3)
Ag7 C1_1 Ag18 136.5(9)
Ag13 C1_1 Ag18 82.5(7)
C2_1 C1_1 Ag12 114(3)
Ag7 C1_1 Ag12 81.9(7)
Ag13 C1_1 Ag12 138.2(9)
Ag18 C1_1 Ag12 81.3(8)
C1_1 C2_1 C3_1 166(5)
C1_1 C2_1 Ag18 53(2)
C3_1 C2_1 Ag18 134(3)
C1_1 C2_1 Ag13 50(2)
C3_1 C2_1 Ag13 119(3)
Ag18 C2_1 Ag13 64.8(9)
C1_1 C2_1 Ag12 46(2)
C3_1 C2_1 Ag12 145(3)
Ag18 C2_1 Ag12 62.9(8)
Ag13 C2_1 Ag12 95.2(6)
C1_1 C2_1 Ag7 40(2)
C3_1 C2_1 Ag7 130(3)
Ag18 C2_1 Ag7 93.8(6)
Ag13 C2_1 Ag7 62.4(8)
Ag12 C2_1 Ag7 60.3(7)
C6_1 C3_1 C5_1 112(2)
C6_1 C3_1 C2_1 110(2)
C5_1 C3_1 C2_1 108(2)
C6_1 C3_1 C4_1 109(2)
C5_1 C3_1 C4_1 104(2)
C2_1 C3_1 C4_1 113(2)
C2_2 C1_2 Ag15 118(3)
C2_2 C1_2 Ag9 118(2)
Ag15 C1_2 Ag9 82.2(8)
C2_2 C1_2 Ag14 106(2)
Ag15 C1_2 Ag14 82.0(6)
Ag9 C1_2 Ag14 136.3(9)
C2_2 C1_2 Ag8 107(3)
Ag15 C1_2 Ag8 134.9(9)
Ag9 C1_2 Ag8 80.5(6)
Ag14 C1_2 Ag8 82.5(7)
C1_2 C2_2 C3_2 171(4)
C1_2 C2_2 Ag14 51.4(18)
C3_2 C2_2 Ag14 128(2)
C1_2 C2_2 Ag8 51(2)
C3_2 C2_2 Ag8 139(2)
Ag14 C2_2 Ag8 64.5(7)
C1_2 C2_2 Ag15 42(2)
C3_2 C2_2 Ag15 129(2)
Ag14 C2_2 Ag15 61.9(6)
Ag8 C2_2 Ag15 92.7(6)
C1_2 C2_2 Ag9 42.4(17)
C3_2 C2_2 Ag9 137(2)
Ag14 C2_2 Ag9 93.6(6)
Ag8 C2_2 Ag9 60.9(5)
Ag15 C2_2 Ag9 60.0(6)
C6_2 C3_2 C2_2 110(2)
C6_2 C3_2 C4_2 111(2)
C2_2 C3_2 C4_2 112(2)
C6_2 C3_2 C5_2 109(2)
C2_2 C3_2 C5_2 109(2)
C4_2 C3_2 C5_2 105(2)
C2_3 C1_3 Ag17 117(3)
C2_3 C1_3 Ag11 111(3)
Ag17 C1_3 Ag11 83.2(8)
C2_3 C1_3 Ag16 111(3)
Ag17 C1_3 Ag16 83.2(8)
Ag11 C1_3 Ag16 137.8(9)
C2_3 C1_3 Ag10 105(2)
Ag17 C1_3 Ag10 137.7(9)
Ag11 C1_3 Ag10 81.9(8)
Ag16 C1_3 Ag10 81.9(8)
C1_3 C2_3 C3_3 179(4)
C1_3 C2_3 Ag10 52(2)
C3_3 C2_3 Ag10 127(2)
C1_3 C2_3 Ag11 48(2)
C3_3 C2_3 Ag11 131(2)
Ag10 C2_3 Ag11 63.6(5)
C1_3 C2_3 Ag16 47(2)
C3_3 C2_3 Ag16 134(2)
Ag10 C2_3 Ag16 63.6(7)
Ag11 C2_3 Ag16 94.8(6)
C1_3 C2_3 Ag17 42.5(19)
C3_3 C2_3 Ag17 138(2)
Ag10 C2_3 Ag17 94.8(6)
Ag11 C2_3 Ag17 61.8(6)
Ag16 C2_3 Ag17 61.9(5)
C4_3 C3_3 C2_3 112(2)
C4_3 C3_3 C5_3 111(2)
C2_3 C3_3 C5_3 111(2)
C4_3 C3_3 C6_3 105(2)
C2_3 C3_3 C6_3 110(2)
C5_3 C3_3 C6_3 107(2)
C2_4 C1_4 Ag1 173(2)
C2_4 C1_4 Ag22 108(2)
Ag1 C1_4 Ag22 78.2(6)
C2_4 C1_4 Ag19 107(2)
Ag1 C1_4 Ag19 78.3(6)
Ag22 C1_4 Ag19 71.3(6)
C2_4 C1_4 Ag13 95(2)
Ag1 C1_4 Ag13 79.3(7)
Ag22 C1_4 Ag13 104.9(8)
Ag19 C1_4 Ag13 157.6(8)
C2_4 C1_4 Ag7 95(2)
Ag1 C1_4 Ag7 78.9(7)
Ag22 C1_4 Ag7 157.1(8)
Ag19 C1_4 Ag7 103.0(8)
Ag13 C1_4 Ag7 71.7(6)
C1_4 C2_4 C3_4 174(3)
C1_4 C2_4 Ag7 62.1(18)
C3_4 C2_4 Ag7 113.8(17)
C1_4 C2_4 Ag13 61.3(17)
C3_4 C2_4 Ag13 113.4(17)
Ag7 C2_4 Ag13 62.3(6)
C1_4 C2_4 Ag19 51.5(16)
C3_4 C2_4 Ag19 133.6(17)
Ag7 C2_4 Ag19 83.5(5)
Ag13 C2_4 Ag19 112.7(6)
C1_4 C2_4 Ag22 50.2(16)
C3_4 C2_4 Ag22 133.7(18)
Ag7 C2_4 Ag22 112.3(6)
Ag13 C2_4 Ag22 84.1(5)
Ag19 C2_4 Ag22 56.5(5)
C1_4 C2_4 Ag1 4.7(16)
C3_4 C2_4 Ag1 170(2)
Ag7 C2_4 Ag1 58.0(4)
Ag13 C2_4 Ag1 58.0(4)
Ag19 C2_4 Ag1 54.7(3)
Ag22 C2_4 Ag1 54.4(3)
C4_4 C3_4 C2_4 112.5(18)
C4_4 C3_4 C6_4 115(2)
C2_4 C3_4 C6_4 113.1(19)
C4_4 C3_4 C5_4 104(2)
C2_4 C3_4 C5_4 110(2)
C6_4 C3_4 C5_4 101.3(19)
C2_5 C1_5 Ag2 177(2)
C2_5 C1_5 Ag22 104.1(19)
Ag2 C1_5 Ag22 78.8(6)
C2_5 C1_5 Ag19 102.2(19)
Ag2 C1_5 Ag19 79.9(7)
Ag22 C1_5 Ag19 69.3(5)
C2_5 C1_5 Ag8 95.0(18)
Ag2 C1_5 Ag8 82.1(6)
Ag22 C1_5 Ag8 160.8(8)
Ag19 C1_5 Ag8 104.9(7)
C2_5 C1_5 Ag14 96.4(18)
Ag2 C1_5 Ag14 81.7(6)
Ag22 C1_5 Ag14 104.3(7)
Ag19 C1_5 Ag14 161.4(8)
Ag8 C1_5 Ag14 75.1(6)
C1_5 C2_5 C3_5 168(3)
C1_5 C2_5 Ag8 61.1(16)
C3_5 C2_5 Ag8 129.1(17)
C1_5 C2_5 Ag14 60.0(15)
C3_5 C2_5 Ag14 127.3(16)
Ag8 C2_5 Ag14 64.5(5)
C1_5 C2_5 Ag19 55.3(16)
C3_5 C2_5 Ag19 116.3(16)
Ag8 C2_5 Ag19 85.9(6)
Ag14 C2_5 Ag19 115.3(6)
C1_5 C2_5 Ag22 53.8(16)
C3_5 C2_5 Ag22 115.5(17)
Ag8 C2_5 Ag22 114.9(6)
Ag14 C2_5 Ag22 84.5(6)
Ag19 C2_5 Ag22 56.8(5)
C1_5 C2_5 Ag2 2.0(14)
C3_5 C2_5 Ag2 170.3(18)
Ag8 C2_5 Ag2 59.3(4)
Ag14 C2_5 Ag2 58.8(4)
Ag19 C2_5 Ag2 56.6(4)
Ag22 C2_5 Ag2 55.7(4)
C5_5 C3_5 C2_5 113(2)
C5_5 C3_5 C4_5 115(2)
C2_5 C3_5 C4_5 110.0(18)
C5_5 C3_5 C6_5 105(2)
C2_5 C3_5 C6_5 111(2)
C4_5 C3_5 C6_5 103(2)
C2_6 C1_6 Ag3 164(2)
C2_6 C1_6 Ag23 114(2)
Ag3 C1_6 Ag23 81.5(6)
C2_6 C1_6 Ag20 108(2)
Ag3 C1_6 Ag20 78.3(6)
Ag23 C1_6 Ag20 74.0(6)
C2_6 C1_6 Ag15 94(2)
Ag3 C1_6 Ag15 78.3(6)
Ag23 C1_6 Ag15 105.9(8)
Ag20 C1_6 Ag15 156.4(7)
C2_6 C1_6 Ag9 87.9(19)
Ag3 C1_6 Ag9 76.4(6)
Ag23 C1_6 Ag9 157.9(7)
Ag20 C1_6 Ag9 102.0(7)
Ag15 C1_6 Ag9 69.0(5)
C1_6 C2_6 C3_6 174(3)
C1_6 C2_6 Ag9 68.4(18)
C3_6 C2_6 Ag9 116.8(17)
C1_6 C2_6 Ag15 63.1(18)
C3_6 C2_6 Ag15 115.9(17)
Ag9 C2_6 Ag15 62.2(7)
C1_6 C2_6 Ag23 45.2(16)
C3_6 C2_6 Ag23 129.4(17)
Ag9 C2_6 Ag23 113.6(5)
Ag15 C2_6 Ag23 83.6(5)
C1_6 C2_6 Ag20 50.6(16)
C3_6 C2_6 Ag20 131.0(18)
Ag9 C2_6 Ag20 85.1(5)
Ag15 C2_6 Ag20 113.1(5)
Ag23 C2_6 Ag20 57.2(5)
C1_6 C2_6 Ag3 10.3(16)
C3_6 C2_6 Ag3 173(2)
Ag9 C2_6 Ag3 58.3(4)
Ag15 C2_6 Ag3 58.1(4)
Ag23 C2_6 Ag3 55.3(3)
Ag20 C2_6 Ag3 55.0(3)
C5_6 C3_6 C4_6 113(2)
C5_6 C3_6 C2_6 111.4(18)
C4_6 C3_6 C2_6 109.7(18)
C5_6 C3_6 C6_6 109(2)
C4_6 C3_6 C6_6 105(2)
C2_6 C3_6 C6_6 110(2)
C2_7 C1_7 Ag4 169(2)
C2_7 C1_7 Ag20 107.8(18)
Ag4 C1_7 Ag20 81.6(6)
C2_7 C1_7 Ag23 107(2)
Ag4 C1_7 Ag23 81.0(7)
Ag20 C1_7 Ag23 74.6(6)
C2_7 C1_7 Ag16 93.1(18)
Ag4 C1_7 Ag16 77.2(6)
Ag20 C1_7 Ag16 158.6(8)
Ag23 C1_7 Ag16 104.1(9)
C2_7 C1_7 Ag10 93(2)
Ag4 C1_7 Ag10 78.3(7)
Ag20 C1_7 Ag10 101.3(9)
Ag23 C1_7 Ag10 159.3(7)
Ag16 C1_7 Ag10 72.2(6)
C1_7 C2_7 C3_7 178(3)
C1_7 C2_7 Ag16 63.4(16)
C3_7 C2_7 Ag16 114.2(16)
C1_7 C2_7 Ag10 63.3(18)
C3_7 C2_7 Ag10 115.5(16)
Ag16 C2_7 Ag10 63.6(6)
C1_7 C2_7 Ag20 50.2(15)
C3_7 C2_7 Ag20 132.2(16)
Ag16 C2_7 Ag20 113.4(5)
Ag10 C2_7 Ag20 82.3(5)
C1_7 C2_7 Ag23 50.7(17)
C3_7 C2_7 Ag23 130.3(17)
Ag16 C2_7 Ag23 84.5(5)
Ag10 C2_7 Ag23 114.0(5)
Ag20 C2_7 Ag23 58.7(5)
C1_7 C2_7 Ag4 7.3(15)
C3_7 C2_7 Ag4 170.3(19)
Ag16 C2_7 Ag4 57.1(3)
Ag10 C2_7 Ag4 57.9(4)
Ag20 C2_7 Ag4 56.3(3)
Ag23 C2_7 Ag4 56.2(3)
C4_7 C3_7 C5_7 113(2)
C4_7 C3_7 C2_7 112.3(17)
C5_7 C3_7 C2_7 112.2(18)
C4_7 C3_7 C6_7 103(2)
C5_7 C3_7 C6_7 104(2)
C2_7 C3_7 C6_7 111(2)
C2_8 C1_8 Ag5 178(2)
C2_8 C1_8 Ag24 104.0(19)
Ag5 C1_8 Ag24 78.2(7)
C2_8 C1_8 Ag21 103(2)
Ag5 C1_8 Ag21 77.5(7)
Ag24 C1_8 Ag21 63.5(6)
C2_8 C1_8 Ag11 98.4(19)
Ag5 C1_8 Ag11 79.4(6)
Ag24 C1_8 Ag11 156.8(9)
Ag21 C1_8 Ag11 105.7(8)
C2_8 C1_8 Ag17 100(2)
Ag5 C1_8 Ag17 79.7(6)
Ag24 C1_8 Ag17 108.8(8)
Ag21 C1_8 Ag17 157.0(9)
Ag11 C1_8 Ag17 72.6(6)
C1_8 C2_8 C3_8 165(3)
C1_8 C2_8 Ag24 53.3(16)
C3_8 C2_8 Ag24 136.8(17)
C1_8 C2_8 Ag21 54.2(17)
C3_8 C2_8 Ag21 139.1(17)
Ag24 C2_8 Ag21 51.8(5)
C1_8 C2_8 Ag11 58.7(16)
C3_8 C2_8 Ag11 111.0(16)
Ag24 C2_8 Ag11 111.7(6)
Ag21 C2_8 Ag11 85.1(6)
C1_8 C2_8 Ag17 57.6(18)
C3_8 C2_8 Ag17 108.8(17)
Ag24 C2_8 Ag17 86.4(6)
Ag21 C2_8 Ag17 111.8(6)
Ag11 C2_8 Ag17 61.2(6)
C1_8 C2_8 Ag5 1.4(15)
C3_8 C2_8 Ag5 164.3(19)
Ag24 C2_8 Ag5 54.7(3)
Ag21 C2_8 Ag5 54.6(4)
Ag11 C2_8 Ag5 57.2(4)
Ag17 C2_8 Ag5 57.3(4)
C5_8 C3_8 C4_8 116(2)
C5_8 C3_8 C2_8 113(2)
C4_8 C3_8 C2_8 112.0(19)
C5_8 C3_8 C6_8 102(2)
C4_8 C3_8 C6_8 104(2)
C2_8 C3_8 C6_8 108(2)
C2_9 C1_9 Ag6 176(3)
C2_9 C1_9 Ag24 98(2)
Ag6 C1_9 Ag24 78.1(7)
C2_9 C1_9 Ag12 102(2)
Ag6 C1_9 Ag12 82.3(7)
Ag24 C1_9 Ag12 159.3(8)
C2_9 C1_9 Ag18 100(2)
Ag6 C1_9 Ag18 81.4(7)
Ag24 C1_9 Ag18 107.3(8)
Ag12 C1_9 Ag18 76.0(7)
C2_9 C1_9 Ag21 100(2)
Ag6 C1_9 Ag21 78.0(7)
Ag24 C1_9 Ag21 61.6(6)
Ag12 C1_9 Ag21 107.9(8)
Ag18 C1_9 Ag21 158.2(8)
C1_9 C2_9 C3_9 175(3)
C1_9 C2_9 Ag24 58.3(18)
C3_9 C2_9 Ag24 117.4(18)
C1_9 C2_9 Ag18 57.0(18)
C3_9 C2_9 Ag18 127.4(18)
Ag24 C2_9 Ag18 87.0(6)
C1_9 C2_9 Ag12 55.5(17)
C3_9 C2_9 Ag12 128.2(17)
Ag24 C2_9 Ag12 113.5(5)
Ag18 C2_9 Ag12 62.8(6)
C1_9 C2_9 Ag21 57.1(19)
C3_9 C2_9 Ag21 118.0(18)
Ag24 C2_9 Ag21 52.0(5)
Ag18 C2_9 Ag21 113.6(5)
Ag12 C2_9 Ag21 86.5(6)
C1_9 C2_9 Ag6 2.6(17)
C3_9 C2_9 Ag6 172(2)
Ag24 C2_9 Ag6 55.7(3)
Ag18 C2_9 Ag6 57.9(3)
Ag12 C2_9 Ag6 58.1(3)
Ag21 C2_9 Ag6 55.9(4)
C5_9 C3_9 C4_9 113(2)
C5_9 C3_9 C2_9 110.7(18)
C4_9 C3_9 C2_9 111.9(18)
C5_9 C3_9 C6_9 105(2)
C4_9 C3_9 C6_9 104(2)
C2_9 C3_9 C6_9 112(2)
C2_10 C1_10 Ag25 106(2)
C2_10 C1_10 Ag31 122(3)
Ag25 C1_10 Ag31 110.5(9)
C2_10 C1_10 Ag7 146(3)
Ag25 C1_10 Ag7 84.6(8)
Ag31 C1_10 Ag7 81.2(6)
C1_10 C2_10 C3_10 171(4)
C1_10 C2_10 Ag25 50(2)
C3_10 C2_10 Ag25 131(2)
C1_10 C2_10 Ag31 39.0(19)
C3_10 C2_10 Ag31 147(2)
Ag25 C2_10 Ag31 78.1(5)
C1_10 C2_10 Ag7 22.3(18)
C3_10 C2_10 Ag7 148(2)
Ag25 C2_10 Ag7 58.7(5)
Ag31 C2_10 Ag7 54.8(3)
C4_10 C3_10 C2_10 106(2)
C4_10 C3_10 C6_10 106(2)
C2_10 C3_10 C6_10 110(2)
C4_10 C3_10 C5_10 111(2)
C2_10 C3_10 C5_10 111(2)
C6_10 C3_10 C5_10 112(2)
C2_11 C1_11 Ag32 113(2)
C2_11 C1_11 Ag8 157(3)
Ag32 C1_11 Ag8 83.4(7)
C2_11 C1_11 Ag26 105(2)
Ag32 C1_11 Ag26 111.6(9)
Ag8 C1_11 Ag26 82.4(7)
C1_11 C2_11 C3_11 168(4)
C1_11 C2_11 Ag26 51.2(18)
C3_11 C2_11 Ag26 141(2)
C1_11 C2_11 Ag32 45.0(18)
C3_11 C2_11 Ag32 130(2)
Ag26 C2_11 Ag32 81.1(6)
C4_11 C3_11 C5_11 110(2)
C4_11 C3_11 C2_11 112(2)
C5_11 C3_11 C2_11 114(2)
C4_11 C3_11 C6_11 107(2)
C5_11 C3_11 C6_11 105(2)
C2_11 C3_11 C6_11 108(2)
C2_12 C1_12 Ag33 123(2)
C2_12 C1_12 Ag9 154(2)
Ag33 C1_12 Ag9 82.3(6)
C2_12 C1_12 Ag26 92(2)
Ag33 C1_12 Ag26 111.6(8)
Ag9 C1_12 Ag26 84.4(7)
C1_12 C2_12 C3_12 165(3)
C1_12 C2_12 Ag26 61.8(18)
C3_12 C2_12 Ag26 129(2)
C1_12 C2_12 Ag33 37.9(17)
C3_12 C2_12 Ag33 143(2)
Ag26 C2_12 Ag33 82.9(6)
C1_12 C2_12 Ag9 17.3(16)
C3_12 C2_12 Ag9 151(2)
Ag26 C2_12 Ag9 60.5(4)
Ag33 C2_12 Ag9 54.6(3)
C4_12 C3_12 C2_12 110(2)
C4_12 C3_12 C6_12 112(2)
C2_12 C3_12 C6_12 112(2)
C4_12 C3_12 C5_12 98(2)
C2_12 C3_12 C5_12 115(2)
C6_12 C3_12 C5_12 109(2)
C2_13 C1_13 Ag10 162(3)
C2_13 C1_13 Ag34 109(3)
Ag10 C1_13 Ag34 83.4(8)
C2_13 C1_13 Ag27 104(3)
Ag10 C1_13 Ag27 81.9(8)
Ag34 C1_13 Ag27 109.6(9)
C1_13 C2_13 C3_13 174(4)
C1_13 C2_13 Ag34 48(2)
C3_13 C2_13 Ag34 131(2)
C1_13 C2_13 Ag27 52(2)
C3_13 C2_13 Ag27 133(3)
Ag34 C2_13 Ag27 81.8(7)
C1_13 C2_13 Ag10 11.5(18)
C3_13 C2_13 Ag10 164(2)
Ag34 C2_13 Ag10 56.4(4)
Ag27 C2_13 Ag10 56.8(4)
C2_13 C3_13 C4_13 111(2)
C2_13 C3_13 C5_13 112(2)
C4_13 C3_13 C5_13 108(2)
C2_13 C3_13 C6_13 109(2)
C4_13 C3_13 C6_13 110(2)
C5_13 C3_13 C6_13 107(2)
C2_14 C1_14 Ag35 122(3)
C2_14 C1_14 Ag11 152(3)
Ag35 C1_14 Ag11 82.4(8)
C2_14 C1_14 Ag27 98(2)
Ag35 C1_14 Ag27 113.2(11)
Ag11 C1_14 Ag27 81.9(8)
C1_14 C2_14 C3_14 172(4)
C1_14 C2_14 Ag27 57(2)
C3_14 C2_14 Ag27 126(2)
C1_14 C2_14 Ag35 39(2)
C3_14 C2_14 Ag35 145(2)
Ag27 C2_14 Ag35 82.6(7)
C1_14 C2_14 Ag11 18(2)
C3_14 C2_14 Ag11 154(2)
Ag27 C2_14 Ag11 58.4(5)
Ag35 C2_14 Ag11 55.0(4)
C5_14 C3_14 C2_14 109(2)
C5_14 C3_14 C4_14 108(2)
C2_14 C3_14 C4_14 113(2)
C5_14 C3_14 C6_14 108(2)
C2_14 C3_14 C6_14 110(2)
C4_14 C3_14 C6_14 108(2)
C2_15 C1_15 Ag12 161(3)
C2_15 C1_15 Ag36 114(3)
Ag12 C1_15 Ag36 84.1(8)
C2_15 C1_15 Ag25 94(2)
Ag12 C1_15 Ag25 83.0(9)
Ag36 C1_15 Ag25 116.0(10)
C1_15 C2_15 C3_15 177(3)
C1_15 C2_15 Ag25 59(2)
C3_15 C2_15 Ag25 118(2)
C1_15 C2_15 Ag36 44(2)
C3_15 C2_15 Ag36 136(2)
Ag25 C2_15 Ag36 86.8(6)
C1_15 C2_15 Ag12 12.4(18)
C3_15 C2_15 Ag12 168(2)
Ag25 C2_15 Ag12 58.3(5)
Ag36 C2_15 Ag12 55.9(4)
C4_15 C3_15 C6_15 108(2)
C4_15 C3_15 C2_15 111(2)
C6_15 C3_15 C2_15 109(2)
C4_15 C3_15 C5_15 106(2)
C6_15 C3_15 C5_15 110(2)
C2_15 C3_15 C5_15 112(2)
C2_16 C1_16 Ag13 158(3)
C2_16 C1_16 Ag37 116(3)
Ag13 C1_16 Ag37 81.4(6)
C2_16 C1_16 Ag28 99(3)
Ag13 C1_16 Ag28 84.0(8)
Ag37 C1_16 Ag28 112.0(9)
C1_16 C2_16 C3_16 163(4)
C1_16 C2_16 Ag28 55(2)
C3_16 C2_16 Ag28 135(3)
C1_16 C2_16 Ag37 43(2)
C3_16 C2_16 Ag37 139(3)
Ag28 C2_16 Ag37 82.2(7)
C5_16 C3_16 C4_16 111(2)
C5_16 C3_16 C2_16 109(2)
C4_16 C3_16 C2_16 112(2)
C5_16 C3_16 C6_16 107(2)
C4_16 C3_16 C6_16 106(2)
C2_16 C3_16 C6_16 112(2)
C2_17 C1_17 Ag14 163(3)
C2_17 C1_17 Ag38 112(3)
Ag14 C1_17 Ag38 82.3(9)
C2_17 C1_17 Ag29 103(3)
Ag14 C1_17 Ag29 80.6(8)
Ag38 C1_17 Ag29 105.4(9)
C1_17 C2_17 C3_17 171(4)
C1_17 C2_17 Ag29 54(2)
C3_17 C2_17 Ag29 135(3)
C1_17 C2_17 Ag38 46(2)
C3_17 C2_17 Ag38 132(2)
Ag29 C2_17 Ag38 79.1(6)
C2_17 C3_17 C6_17 111(2)
C2_17 C3_17 C4_17 109(2)
C6_17 C3_17 C4_17 110(2)
C2_17 C3_17 C5_17 109(2)
C6_17 C3_17 C5_17 107(2)
C4_17 C3_17 C5_17 111(2)
C2_18 C1_18 Ag39 122(3)
C2_18 C1_18 Ag15 157(3)
Ag39 C1_18 Ag15 80.4(7)
C2_18 C1_18 Ag29 91(3)
Ag39 C1_18 Ag29 112.1(9)
Ag15 C1_18 Ag29 83.5(9)
C1_18 C2_18 C3_18 170(4)
C1_18 C2_18 Ag29 62(2)
C3_18 C2_18 Ag29 108(2)
C1_18 C2_18 Ag39 39(2)
C3_18 C2_18 Ag39 144(2)
Ag29 C2_18 Ag39 83.6(8)
C5_18 C3_18 C4_18 112(2)
C5_18 C3_18 C2_18 109(2)
C4_18 C3_18 C2_18 108(2)
C5_18 C3_18 C6_18 111(2)
C4_18 C3_18 C6_18 104(2)
C2_18 C3_18 C6_18 112(2)
C3_18 C6_18 Ag29 78.3(17)
C2_19 C1_19 Ag40 114(3)
C2_19 C1_19 Ag16 151(3)
Ag40 C1_19 Ag16 84.4(8)
C2_19 C1_19 Ag30 111(2)
Ag40 C1_19 Ag30 108.4(11)
Ag16 C1_19 Ag30 81.5(8)
C1_19 C2_19 C3_19 179(3)
C1_19 C2_19 Ag40 44(2)
C3_19 C2_19 Ag40 135.9(17)
C1_19 C2_19 Ag30 46.9(18)
C3_19 C2_19 Ag30 132.1(17)
Ag40 C2_19 Ag30 77.7(5)
C1_19 C2_19 Ag16 19.1(18)
C3_19 C2_19 Ag16 161.7(17)
Ag40 C2_19 Ag16 56.9(3)
Ag30 C2_19 Ag16 56.2(3)
C4_19 C3_19 C2_19 110.8(18)
C4_19 C3_19 C6_19 107.6(19)
C2_19 C3_19 C6_19 109.5(19)
C4_19 C3_19 C5_19 111(2)
C2_19 C3_19 C5_19 109.3(18)
C6_19 C3_19 C5_19 108.7(19)
C2_20 C1_20 Ag41 125(2)
C2_20 C1_20 Ag17 152(3)
Ag41 C1_20 Ag17 80.2(7)
C2_20 C1_20 Ag30 93(2)
Ag41 C1_20 Ag30 115.9(11)
Ag17 C1_20 Ag30 84.0(9)
C1_20 C2_20 C3_20 177(3)
C1_20 C2_20 Ag30 60.9(19)
C3_20 C2_20 Ag30 116.6(17)
C1_20 C2_20 Ag41 36.5(18)
C3_20 C2_20 Ag41 146.2(17)
Ag30 C2_20 Ag41 84.5(6)
C1_20 C2_20 Ag17 18.1(17)
C3_20 C2_20 Ag17 159.9(17)
Ag30 C2_20 Ag17 60.0(4)
Ag41 C2_20 Ag17 53.2(3)
C2_20 C3_20 C6_20 112(2)
C2_20 C3_20 C4_20 113.0(19)
C6_20 C3_20 C4_20 107(2)
C2_20 C3_20 C5_20 108.5(19)
C6_20 C3_20 C5_20 108(2)
C4_20 C3_20 C5_20 108(2)
C2_21 C1_21 Ag18 158(2)
C2_21 C1_21 Ag28 108(3)
Ag18 C1_21 Ag28 84.8(8)
C2_21 C1_21 Ag42 109(3)
Ag18 C1_21 Ag42 81.8(8)
Ag28 C1_21 Ag42 110.8(9)
C1_21 C2_21 C3_21 175(4)
C1_21 C2_21 Ag28 49(2)
C3_21 C2_21 Ag28 127(2)
C1_21 C2_21 Ag42 48(2)
C3_21 C2_21 Ag42 136.8(19)
Ag28 C2_21 Ag42 81.1(5)
C1_21 C2_21 Ag18 14.7(15)
C3_21 C2_21 Ag18 164.1(16)
Ag28 C2_21 Ag18 57.6(4)
Ag42 C2_21 Ag18 55.8(4)
C6_21 C3_21 C2_21 108(2)
C6_21 C3_21 C5_21 112(2)
C2_21 C3_21 C5_21 107.9(19)
C6_21 C3_21 C4_21 108(2)
C2_21 C3_21 C4_21 111(2)
C5_21 C3_21 C4_21 109(2)
C2_22 C1_22 Ag19 163(2)
C2_22 C1_22 Ag31 93(2)
Ag19 C1_22 Ag31 86.6(8)
C2_22 C1_22 AX19 149(3)
Ag19 C1_22 AX19 47.5(12)
Ag31 C1_22 AX19 76.8(11)
C2_22 C1_22 Ag32 107(2)
Ag19 C1_22 Ag32 83.4(6)
Ag31 C1_22 Ag32 141.4(11)
AX19 C1_22 Ag32 69.0(9)
C1_22 C2_22 C3_22 177(3)
C1_22 C2_22 Ag31 59.8(18)
C3_22 C2_22 Ag31 122.8(19)
C1_22 C2_22 Ag32 49.4(16)
C3_22 C2_22 Ag32 129.2(18)
Ag31 C2_22 Ag32 102.8(7)
C1_22 C2_22 AX19 20.4(18)
C3_22 C2_22 AX19 162.0(19)
Ag31 C2_22 AX19 54.6(6)
Ag32 C2_22 AX19 48.2(6)
C1_22 C2_22 Ag19 11.4(15)
C3_22 C2_22 Ag19 166.8(17)
Ag31 C2_22 Ag19 60.0(4)
Ag32 C2_22 Ag19 56.7(3)
AX19 C2_22 Ag19 31.2(7)
C6_22 C3_22 C2_22 110(2)
C6_22 C3_22 C4_22 109(2)
C2_22 C3_22 C4_22 109.6(18)
C6_22 C3_22 C5_22 109(2)
C2_22 C3_22 C5_22 109(2)
C4_22 C3_22 C5_22 110(2)
C2_23 C1_23 AX20 146(2)
C2_23 C1_23 Ag20 164(2)
AX20 C1_23 Ag20 49.2(8)
C2_23 C1_23 Ag34 105(2)
AX20 C1_23 Ag34 72.4(9)
Ag20 C1_23 Ag34 85.1(8)
C2_23 C1_23 Ag33 94(2)
AX20 C1_23 Ag33 73.4(8)
Ag20 C1_23 Ag33 84.9(8)
Ag34 C1_23 Ag33 142.1(10)
C1_23 C2_23 C3_23 178(3)
C1_23 C2_23 Ag33 59.0(17)
C3_23 C2_23 Ag33 120.2(17)
C1_23 C2_23 Ag34 50.8(17)
C3_23 C2_23 Ag34 131.1(17)
Ag33 C2_23 Ag34 103.4(6)
C1_23 C2_23 AX20 22.2(14)
C3_23 C2_23 AX20 159.3(15)
Ag33 C2_23 AX20 52.7(5)
Ag34 C2_23 AX20 50.6(5)
C1_23 C2_23 Ag20 10.7(13)
C3_23 C2_23 Ag20 167.1(15)
Ag33 C2_23 Ag20 59.0(4)
Ag34 C2_23 Ag20 57.5(3)
AX20 C2_23 Ag20 32.1(5)
C5_23 C3_23 C2_23 109.2(18)
C5_23 C3_23 C4_23 109.8(19)
C2_23 C3_23 C4_23 111.7(17)
C5_23 C3_23 C6_23 109(2)
C2_23 C3_23 C6_23 109.2(19)
C4_23 C3_23 C6_23 107.4(19)
C2_24 C1_24 AX21 161(2)
C2_24 C1_24 Ag35 94(3)
AX21 C1_24 Ag35 78.6(8)
C2_24 C1_24 Ag21 150(2)
AX21 C1_24 Ag21 48.4(4)
Ag35 C1_24 Ag21 89.8(10)
C2_24 C1_24 Ag36 106(3)
AX21 C1_24 Ag36 74.6(8)
Ag35 C1_24 Ag36 148.2(11)
Ag21 C1_24 Ag36 85.2(9)
C1_24 C2_24 C3_24 177(3)
C1_24 C2_24 Ag35 59(2)
C3_24 C2_24 Ag35 122(2)
C1_24 C2_24 Ag36 51(2)
C3_24 C2_24 Ag36 127(2)
Ag35 C2_24 Ag36 105.8(7)
C1_24 C2_24 Ag21 19.3(16)
C3_24 C2_24 Ag21 163.7(19)
Ag35 C2_24 Ag21 62.7(5)
Ag36 C2_24 Ag21 59.2(5)
C1_24 C2_24 AX21 12.6(16)
C3_24 C2_24 AX21 164.5(19)
Ag35 C2_24 AX21 54.4(4)
Ag36 C2_24 AX21 51.8(4)
Ag21 C2_24 AX21 31.6(2)
C5_24 C3_24 C2_24 110(2)
C5_24 C3_24 C4_24 113(2)
C2_24 C3_24 C4_24 110(2)
C5_24 C3_24 C6_24 107(2)
C2_24 C3_24 C6_24 112(2)
C4_24 C3_24 C6_24 104(2)
C2_25 C1_25 AX22 150(2)
C2_25 C1_25 Ag22 160(2)
AX22 C1_25 Ag22 49.2(6)
C2_25 C1_25 Ag37 94(2)
AX22 C1_25 Ag37 77.2(9)
Ag22 C1_25 Ag37 89.0(9)
C2_25 C1_25 Ag38 106(2)
AX22 C1_25 Ag38 69.6(7)
Ag22 C1_25 Ag38 83.7(7)
Ag37 C1_25 Ag38 141.6(12)
C1_25 C2_25 C3_25 174(3)
C1_25 C2_25 Ag37 58.9(19)
C3_25 C2_25 Ag37 115.4(19)
C1_25 C2_25 Ag38 50.7(18)
C3_25 C2_25 Ag38 134(2)
Ag37 C2_25 Ag38 103.1(7)
C1_25 C2_25 AX22 19.3(15)
C3_25 C2_25 AX22 159.0(17)
Ag37 C2_25 AX22 54.5(5)
Ag38 C2_25 AX22 48.7(4)
C1_25 C2_25 Ag22 12.8(15)
C3_25 C2_25 Ag22 165.8(19)
Ag37 C2_25 Ag22 61.5(5)
Ag38 C2_25 Ag22 57.1(4)
AX22 C2_25 Ag22 31.9(3)
C6_25 C3_25 C2_25 109(2)
C6_25 C3_25 C5_25 109(2)
C2_25 C3_25 C5_25 113(2)
C6_25 C3_25 C4_25 110(2)
C2_25 C3_25 C4_25 110(2)
C5_25 C3_25 C4_25 106(2)
C2_26 C1_26 AX23 146(2)
C2_26 C1_26 Ag23 162.2(18)
AX23 C1_26 Ag23 51.0(15)
C2_26 C1_26 Ag39 95.2(19)
AX23 C1_26 Ag39 75.1(11)
Ag23 C1_26 Ag39 84.5(7)
C2_26 C1_26 Ag40 108.2(19)
AX23 C1_26 Ag40 66.4(11)
Ag23 C1_26 Ag40 82.9(7)
Ag39 C1_26 Ag40 138.7(9)
C1_26 C2_26 C3_26 179(3)
C1_26 C2_26 Ag39 58.3(16)
C3_26 C2_26 Ag39 122.9(15)
C1_26 C2_26 Ag40 48.7(15)
C3_26 C2_26 Ag40 130.4(15)
Ag39 C2_26 Ag40 100.3(5)
C1_26 C2_26 AX23 22.3(15)
C3_26 C2_26 AX23 158.2(17)
Ag39 C2_26 AX23 53.7(7)
Ag40 C2_26 AX23 46.6(7)
C2_26 C3_26 C5_26 110.2(16)
C2_26 C3_26 C6_26 110.6(17)
C5_26 C3_26 C6_26 107.4(18)
C2_26 C3_26 C4_26 108.1(16)
C5_26 C3_26 C4_26 108.8(17)
C6_26 C3_26 C4_26 111.7(18)
C2_27 C1_27 Ag42 105(2)
C2_27 C1_27 AX24 153(2)
Ag42 C1_27 AX24 68.5(7)
C2_27 C1_27 Ag24 153(2)
Ag42 C1_27 Ag24 85.7(8)
AX24 C1_27 Ag24 53.6(5)
C2_27 C1_27 Ag41 99(2)
Ag42 C1_27 Ag41 138.3(10)
AX24 C1_27 Ag41 74.6(8)
Ag24 C1_27 Ag41 88.0(8)
C1_27 C2_27 C3_27 179(4)
C1_27 C2_27 Ag41 55.5(18)
C3_27 C2_27 Ag41 123.2(18)
C1_27 C2_27 Ag42 50.3(18)
C3_27 C2_27 Ag42 131(2)
Ag41 C2_27 Ag42 99.3(6)
C1_27 C2_27 AX24 17.6(16)
C3_27 C2_27 AX24 162.7(18)
Ag41 C2_27 AX24 52.2(4)
Ag42 C2_27 AX24 47.3(4)
C1_27 C2_27 Ag24 17.5(16)
C3_27 C2_27 Ag24 161.9(19)
Ag41 C2_27 Ag24 61.0(4)
Ag42 C2_27 Ag24 58.5(4)
AX24 C2_27 Ag24 35.1(3)
C2_27 C3_27 C5_27 110(2)
C2_27 C3_27 C4_27 109.4(19)
C5_27 C3_27 C4_27 111(2)
C2_27 C3_27 C6_27 109.3(19)
C5_27 C3_27 C6_27 106(2)
C4_27 C3_27 C6_27 111(2)
O2 Si1 O1 110.6(7)
O2 Si1 O4 109.5(7)
O1 Si1 O4 109.2(7)
O2 Si1 O3 108.3(7)
O1 Si1 O3 109.3(7)
O4 Si1 O3 110.0(7)
O32 W1 O17 98.0(6)
O32 W1 O8 102.4(6)
O17 W1 O8 89.3(5)
O32 W1 O11 102.5(7)
O17 W1 O11 159.4(6)
O8 W1 O11 84.4(6)
O32 W1 O23 102.9(7)
O17 W1 O23 87.8(5)
O8 W1 O23 154.7(6)
O11 W1 O23 89.5(6)
O32 W1 O1 171.6(6)
O17 W1 O1 75.4(5)
O8 W1 O1 82.9(5)
O11 W1 O1 84.3(5)
O23 W1 O1 72.0(6)
O32 W1 Ag31 61.3(5)
O17 W1 Ag31 41.0(4)
O8 W1 Ag31 80.9(4)
O11 W1 Ag31 154.7(5)
O23 W1 Ag31 112.2(4)
O1 W1 Ag31 113.9(3)
O32 W1 Ag25 79.1(5)
O17 W1 Ag25 45.2(3)
O8 W1 Ag25 133.4(4)
O11 W1 Ag25 141.5(4)
O23 W1 Ag25 53.5(4)
O1 W1 Ag25 92.5(3)
Ag31 W1 Ag25 58.74(5)
O33 W2 O8 101.6(7)
O33 W2 O24 100.5(7)
O8 W2 O24 157.8(6)
O33 W2 O18 97.1(7)
O8 W2 O18 91.5(5)
O24 W2 O18 87.6(5)
O33 W2 O12 102.2(7)
O8 W2 O12 85.3(6)
O24 W2 O12 88.2(6)
O18 W2 O12 160.7(6)
O33 W2 O2 171.8(6)
O8 W2 O2 83.6(5)
O24 W2 O2 74.7(5)
O18 W2 O2 76.3(5)
O12 W2 O2 84.4(6)
O33 W2 Ag32 60.8(6)
O8 W2 Ag32 80.3(4)
O24 W2 Ag32 112.6(4)
O18 W2 Ag32 41.7(4)
O12 W2 Ag32 154.4(5)
O2 W2 Ag32 114.5(3)
O33 W2 Ag26 79.4(5)
O8 W2 Ag26 133.7(4)
O24 W2 Ag26 53.2(4)
O18 W2 Ag26 43.4(4)
O12 W2 Ag26 140.4(4)
O2 W2 Ag26 92.5(3)
Ag32 W2 Ag26 59.60(4)
O34 W3 O19 98.4(6)
O34 W3 O13 102.9(6)
O19 W3 O13 158.5(5)
O34 W3 O24 102.8(7)
O19 W3 O24 88.0(6)
O13 W3 O24 89.8(6)
O34 W3 O9 100.5(7)
O19 W3 O9 89.8(6)
O13 W3 O9 83.8(6)
O24 W3 O9 156.7(5)
O34 W3 O2 173.2(6)
O19 W3 O2 75.2(5)
O13 W3 O2 83.6(5)
O24 W3 O2 74.7(5)
O9 W3 O2 82.3(5)
O34 W3 Ag33 60.5(5)
O19 W3 Ag33 42.0(4)
O13 W3 Ag33 154.1(5)
O24 W3 Ag33 112.4(4)
O9 W3 Ag33 80.4(4)
O2 W3 Ag33 114.2(3)
O34 W3 Ag26 81.4(5)
O19 W3 Ag26 44.6(4)
O13 W3 Ag26 141.7(5)
O24 W3 Ag26 52.7(4)
O9 W3 Ag26 133.4(4)
O2 W3 Ag26 92.2(3)
Ag33 W3 Ag26 59.94(4)
O35 W4 O9 100.7(7)
O35 W4 O20 99.0(6)
O9 W4 O20 91.4(6)
O35 W4 O25 101.0(7)
O9 W4 O25 158.2(6)
O20 W4 O25 87.1(6)
O35 W4 O14 101.3(7)
O9 W4 O14 86.1(6)
O20 W4 O14 159.7(6)
O25 W4 O14 87.8(6)
O35 W4 O3 171.9(6)
O9 W4 O3 84.2(5)
O20 W4 O3 74.3(5)
O25 W4 O3 74.5(5)
O14 W4 O3 85.4(5)
O35 W4 Ag34 58.1(5)
O9 W4 Ag34 80.9(4)
O20 W4 Ag34 45.6(4)
O25 W4 Ag34 112.5(4)
O14 W4 Ag34 152.5(4)
O3 W4 Ag34 117.0(3)
O35 W4 Ag27 79.8(5)
O9 W4 Ag27 135.3(4)
O20 W4 Ag27 45.4(4)
O25 W4 Ag27 51.7(4)
O14 W4 Ag27 138.2(4)
O3 W4 Ag27 92.2(3)
Ag34 W4 Ag27 61.22(5)
O35 W4 AX20 94.1(6)
O9 W4 AX20 51.8(5)
O20 W4 AX20 41.2(5)
O25 W4 AX20 128.1(5)
O14 W4 AX20 137.3(5)
O3 W4 AX20 83.8(4)
Ag34 W4 AX20 40.9(3)
Ag27 W4 AX20 83.5(3)
O36 W5 O21 99.1(7)
O36 W5 O10 101.1(7)
O21 W5 O10 88.8(6)
O36 W5 O25 101.4(7)
O21 W5 O25 88.9(6)
O10 W5 O25 157.4(6)
O36 W5 O15 101.3(7)
O21 W5 O15 159.5(6)
O10 W5 O15 85.9(6)
O25 W5 O15 88.5(6)
O36 W5 O3 172.2(6)
O21 W5 O3 74.9(5)
O10 W5 O3 83.9(5)
O25 W5 O3 73.8(5)
O15 W5 O3 84.9(5)
O36 W5 Ag35 57.9(5)
O21 W5 Ag35 45.1(4)
O10 W5 Ag35 80.6(5)
O25 W5 Ag35 112.8(4)
O15 W5 Ag35 151.8(4)
O3 W5 Ag35 117.8(3)
O36 W5 Ag27 81.1(6)
O21 W5 Ag27 47.0(4)
O10 W5 Ag27 134.8(4)
O25 W5 Ag27 51.1(4)
O15 W5 Ag27 138.5(4)
O3 W5 Ag27 91.1(3)
Ag35 W5 Ag27 62.30(5)
O37 W6 O23 100.9(7)
O37 W6 O22 100.1(7)
O23 W6 O22 89.1(6)
O37 W6 O10 101.7(7)
O23 W6 O10 157.2(6)
O22 W6 O10 90.0(6)
O37 W6 O16 100.0(7)
O23 W6 O16 86.5(7)
O22 W6 O16 160.0(6)
O10 W6 O16 86.5(6)
O37 W6 O1 173.7(7)
O23 W6 O1 74.6(5)
O22 W6 O1 75.7(5)
O10 W6 O1 83.2(5)
O16 W6 O1 84.3(6)
O37 W6 Ag36 59.4(6)
O23 W6 Ag36 113.3(4)
O22 W6 Ag36 44.9(4)
O10 W6 Ag36 81.3(4)
O16 W6 Ag36 152.8(5)
O1 W6 Ag36 118.0(3)
O37 W6 Ag25 81.5(6)
O23 W6 Ag25 52.1(4)
O22 W6 Ag25 46.1(4)
O10 W6 Ag25 135.2(4)
O16 W6 Ag25 137.6(5)
O1 W6 Ag25 92.2(3)
Ag36 W6 Ag25 61.74(6)
O38 W7 O12 102.5(7)
O38 W7 O11 102.9(7)
O12 W7 O11 86.8(6)
O38 W7 O26 102.4(7)
O12 W7 O26 155.1(7)
O11 W7 O26 87.3(6)
O38 W7 O27 100.3(7)
O12 W7 O27 89.6(7)
O11 W7 O27 156.7(6)
O26 W7 O27 86.4(6)
O38 W7 O4 171.2(6)
O12 W7 O4 84.3(6)
O11 W7 O4 82.9(5)
O26 W7 O4 71.0(6)
O27 W7 O4 73.9(5)
O39 W8 O14 101.2(7)
O39 W8 O13 103.4(6)
O14 W8 O13 86.3(6)
O39 W8 O27 100.7(7)
O14 W8 O27 158.0(6)
O13 W8 O27 89.7(7)
O39 W8 O28 100.0(7)
O14 W8 O28 87.8(6)
O13 W8 O28 156.6(6)
O27 W8 O28 87.3(6)
O39 W8 O4 171.7(5)
O14 W8 O4 84.2(5)
O13 W8 O4 83.2(5)
O27 W8 O4 73.9(5)
O28 W8 O4 73.7(6)
O40 W9 O26 102.4(8)
O40 W9 O15 101.5(8)
O26 W9 O15 156.1(6)
O40 W9 O16 100.5(7)
O26 W9 O16 88.3(7)
O15 W9 O16 87.7(6)
O40 W9 O28 101.2(7)
O26 W9 O28 87.7(6)
O15 W9 O28 87.4(6)
O16 W9 O28 158.3(6)
O40 W9 O4 173.0(7)
O26 W9 O4 72.4(5)
O15 W9 O4 83.7(5)
O16 W9 O4 84.2(6)
O28 W9 O4 74.3(5)
O29 Nb1 O5 104.6(6)
O29 Nb1 O7 104.1(6)
O5 Nb1 O7 88.7(5)
O29 Nb1 O17 96.9(6)
O5 Nb1 O17 91.0(5)
O7 Nb1 O17 158.4(5)
O29 Nb1 O22 96.6(6)
O5 Nb1 O22 158.8(5)
O7 Nb1 O22 87.6(5)
O17 Nb1 O22 84.8(5)
O29 Nb1 O1 164.0(5)
O5 Nb1 O1 87.7(5)
O7 Nb1 O1 86.1(5)
O17 Nb1 O1 72.3(4)
O22 Nb1 O1 71.2(4)
O29 Nb1 AX19 82.9(8)
O5 Nb1 AX19 39.0(6)
O7 Nb1 AX19 125.7(6)
O17 Nb1 AX19 61.6(7)
O22 Nb1 AX19 145.9(7)
O1 Nb1 AX19 101.3(8)
O29 Nb1 AX21 83.4(5)
O5 Nb1 AX21 126.6(4)
O7 Nb1 AX21 39.3(3)
O17 Nb1 AX21 141.3(4)
O22 Nb1 AX21 56.9(4)
O1 Nb1 AX21 97.7(3)
AX19 Nb1 AX21 154.8(7)
O29 Nb1 Ag25 69.1(4)
O5 Nb1 Ag25 136.2(4)
O7 Nb1 Ag25 135.0(3)
O17 Nb1 Ag25 49.3(3)
O22 Nb1 Ag25 51.2(4)
O1 Nb1 Ag25 94.9(3)
AX19 Nb1 Ag25 98.3(4)
AX21 Nb1 Ag25 96.44(8)
O29 Nb1 Ag6 32.7(5)
O5 Nb1 Ag6 108.6(4)
O7 Nb1 Ag6 71.9(4)
O17 Nb1 Ag6 128.2(3)
O22 Nb1 Ag6 90.1(4)
O1 Nb1 Ag6 151.8(3)
AX19 Nb1 Ag6 105.8(7)
AX21 Nb1 Ag6 54.11(8)
Ag25 Nb1 Ag6 88.86(5)
O29 Nb1 Ag1 30.8(4)
O5 Nb1 Ag1 73.9(4)
O7 Nb1 Ag1 106.3(3)
O17 Nb1 Ag1 94.4(3)
O22 Nb1 Ag1 127.1(4)
O1 Nb1 Ag1 157.2(3)
AX19 Nb1 Ag1 56.0(7)
AX21 Nb1 Ag1 103.92(9)
Ag25 Nb1 Ag1 89.57(6)
Ag6 Nb1 Ag1 50.28(4)
O30 Nb2 O6 103.8(6)
O30 Nb2 O5 104.7(5)
O6 Nb2 O5 89.1(5)
O30 Nb2 O19 97.8(5)
O6 Nb2 O19 89.8(5)
O5 Nb2 O19 157.1(5)
O30 Nb2 O18 97.7(5)
O6 Nb2 O18 158.2(5)
O5 Nb2 O18 88.9(5)
O19 Nb2 O18 83.7(5)
O30 Nb2 O2 165.3(5)
O6 Nb2 O2 85.9(5)
O5 Nb2 O2 86.2(4)
O19 Nb2 O2 70.9(4)
O18 Nb2 O2 72.3(4)
O30 Nb2 AX19 82.8(8)
O6 Nb2 AX19 126.9(6)
O5 Nb2 AX19 39.9(6)
O19 Nb2 AX19 142.3(6)
O18 Nb2 AX19 59.1(6)
O2 Nb2 AX19 100.3(8)
O30 Nb2 AX20 84.7(6)
O6 Nb2 AX20 38.7(5)
O5 Nb2 AX20 126.8(5)
O19 Nb2 AX20 59.1(5)
O18 Nb2 AX20 142.6(5)
O2 Nb2 AX20 96.8(5)
AX19 Nb2 AX20 156.7(8)
O30 Nb2 Ag26 69.0(4)
O6 Nb2 Ag26 136.7(3)
O5 Nb2 Ag26 134.1(4)
O19 Nb2 Ag26 51.5(4)
O18 Nb2 Ag26 49.6(3)
O2 Nb2 Ag26 96.4(3)
AX19 Nb2 Ag26 95.3(5)
AX20 Nb2 Ag26 98.5(3)
O30 Nb2 Ag3 32.4(4)
O6 Nb2 Ag3 71.6(4)
O5 Nb2 Ag3 107.1(4)
O19 Nb2 Ag3 94.2(3)
O18 Nb2 Ag3 129.5(3)
O2 Nb2 Ag3 153.3(3)
AX19 Nb2 Ag3 104.6(8)
AX20 Nb2 Ag3 56.6(5)
Ag26 Nb2 Ag3 90.66(5)
O30 Nb2 Ag2 31.8(4)
O6 Nb2 Ag2 106.1(4)
O5 Nb2 Ag2 73.0(4)
O19 Nb2 Ag2 129.0(4)
O18 Nb2 Ag2 94.0(3)
O2 Nb2 Ag2 155.5(3)
AX19 Nb2 Ag2 55.3(8)
AX20 Nb2 Ag2 106.0(5)
Ag26 Nb2 Ag2 89.31(5)
Ag3 Nb2 Ag2 49.74(4)
O31 Nb3 O7 104.1(6)
O31 Nb3 O6 105.7(6)
O7 Nb3 O6 89.5(5)
O31 Nb3 O20 96.6(5)
O7 Nb3 O20 158.6(5)
O6 Nb3 O20 89.8(5)
O31 Nb3 O21 96.8(6)
O7 Nb3 O21 88.2(5)
O6 Nb3 O21 157.2(5)
O20 Nb3 O21 84.2(5)
O31 Nb3 O3 162.8(5)
O7 Nb3 O3 87.8(5)
O6 Nb3 O3 86.5(5)
O20 Nb3 O3 70.9(4)
O21 Nb3 O3 70.7(5)
O31 Nb3 AX20 84.4(6)
O7 Nb3 AX20 129.4(5)
O6 Nb3 AX20 41.4(5)
O20 Nb3 AX20 57.1(5)
O21 Nb3 AX20 141.1(5)
O3 Nb3 AX20 97.8(5)
O31 Nb3 AX21 83.0(4)
O7 Nb3 AX21 39.2(4)
O6 Nb3 AX21 127.2(3)
O20 Nb3 AX21 141.8(4)
O21 Nb3 AX21 58.1(4)
O3 Nb3 AX21 99.4(3)
AX20 Nb3 AX21 158.5(5)
O31 Nb3 Ag27 69.4(5)
O7 Nb3 Ag27 135.6(4)
O6 Nb3 Ag27 135.0(3)
O20 Nb3 Ag27 48.7(4)
O21 Nb3 Ag27 51.1(4)
O3 Nb3 Ag27 93.4(3)
AX20 Nb3 Ag27 94.5(3)
AX21 Nb3 Ag27 97.26(9)
O31 Nb3 Ag5 33.5(4)
O7 Nb3 Ag5 70.8(4)
O6 Nb3 Ag5 109.2(4)
O20 Nb3 Ag5 129.2(3)
O21 Nb3 Ag5 91.4(4)
O3 Nb3 Ag5 152.8(3)
AX20 Nb3 Ag5 108.7(5)
AX21 Nb3 Ag5 53.38(8)
Ag27 Nb3 Ag5 90.65(6)
O31 Nb3 Ag4 31.3(5)
O7 Nb3 Ag4 107.2(4)
O6 Nb3 Ag4 74.7(4)
O20 Nb3 Ag4 93.1(3)
O21 Nb3 Ag4 127.6(4)
O3 Nb3 Ag4 155.5(3)
AX20 Nb3 Ag4 57.7(5)
AX21 Nb3 Ag4 104.43(9)
Ag27 Nb3 Ag4 89.15(6)
Ag5 Nb3 Ag4 51.33(4)
O31 Nb3 Ag11 35.9(5)
O7 Nb3 Ag11 102.9(4)
O6 Nb3 Ag11 141.3(4)
O20 Nb3 Ag11 90.8(3)
O21 Nb3 Ag11 61.0(4)
O3 Nb3 Ag11 129.9(3)
AX20 Nb3 Ag11 110.8(4)
AX21 Nb3 Ag11 66.70(8)
Ag27 Nb3 Ag11 45.70(5)
Ag5 Nb3 Ag11 45.28(4)
Ag4 Nb3 Ag11 66.68(5)
Si1 O1 W6 125.4(7)
Si1 O1 W1 123.6(7)
W6 O1 W1 90.2(4)
Si1 O1 Nb1 124.2(6)
W6 O1 Nb1 92.2(4)
W1 O1 Nb1 91.2(4)
Si1 O2 W3 126.1(7)
Si1 O2 W2 124.3(6)
W3 O2 W2 89.5(4)
Si1 O2 Nb2 124.6(6)
W3 O2 Nb2 91.0(4)
W2 O2 Nb2 90.6(5)
Si1 O3 W4 124.1(7)
Si1 O3 W5 123.1(6)
W4 O3 W5 91.1(4)
Si1 O3 Nb3 124.5(6)
W4 O3 Nb3 92.5(4)
W5 O3 Nb3 92.0(5)
Si1 O4 W9 125.0(7)
Si1 O4 W8 124.8(7)
W9 O4 W8 90.7(5)
Si1 O4 W7 125.1(8)
W9 O4 W7 90.5(4)
W8 O4 W7 90.0(4)
Nb1 O5 Nb2 147.5(7)
Nb1 O5 AX19 106.7(9)
Nb2 O5 AX19 104.7(9)
Nb2 O6 Nb3 147.6(7)
Nb2 O6 AX20 108.1(8)
Nb3 O6 AX20 102.6(8)
Nb3 O7 Nb1 145.1(7)
Nb3 O7 AX21 107.6(7)
Nb1 O7 AX21 105.7(5)
W2 O8 W1 153.7(9)
W4 O9 W3 153.3(7)
W4 O9 AX20 99.7(6)
W3 O9 AX20 102.4(7)
W5 O10 W6 152.7(9)
W5 O10 AX21 102.4(6)
W6 O10 AX21 100.8(5)
W7 O11 W1 152.8(7)
W7 O12 W2 150.6(8)
W8 O13 W3 153.7(8)
W8 O14 W4 149.8(8)
W9 O15 W5 150.9(7)
W9 O16 W6 149.9(9)
W1 O17 Nb1 121.1(6)
W1 O17 Ag31 108.0(6)
Nb1 O17 Ag31 126.9(5)
W1 O17 Ag25 106.0(5)
Nb1 O17 Ag25 97.7(5)
Ag31 O17 Ag25 86.5(3)
W1 O17 AX19 114.6(9)
Nb1 O17 AX19 80.6(6)
Ag31 O17 AX19 60.5(5)
Ag25 O17 AX19 133.4(8)
W2 O18 Nb2 120.8(6)
W2 O18 Ag32 106.7(5)
Nb2 O18 Ag32 127.1(5)
W2 O18 Ag26 108.4(5)
Nb2 O18 Ag26 96.5(4)
Ag32 O18 Ag26 89.0(4)
W2 O18 AX19 114.0(9)
Nb2 O18 AX19 82.2(6)
Ag32 O18 AX19 56.6(6)
Ag26 O18 AX19 131.0(9)
W3 O19 Nb2 122.9(6)
W3 O19 Ag33 107.0(5)
Nb2 O19 Ag33 126.0(6)
W3 O19 Ag26 107.6(5)
Nb2 O19 Ag26 94.9(5)
Ag33 O19 Ag26 88.0(4)
W3 O19 AX20 111.3(8)
Nb2 O19 AX20 83.6(6)
Ag33 O19 AX20 58.5(4)
Ag26 O19 AX20 134.4(7)
W4 O20 Nb3 122.3(6)
W4 O20 Ag34 101.6(5)
Nb3 O20 Ag34 131.3(5)
W4 O20 AX20 111.2(7)
Nb3 O20 AX20 84.5(6)
Ag34 O20 AX20 58.7(4)
W4 O20 Ag27 105.4(5)
Nb3 O20 Ag27 98.6(5)
Ag34 O20 Ag27 88.0(4)
AX20 O20 Ag27 134.1(7)
W5 O21 Nb3 122.3(7)
W5 O21 Ag35 103.5(5)
Nb3 O21 Ag35 131.1(6)
W5 O21 AX21 114.5(5)
Nb3 O21 AX21 84.1(5)
Ag35 O21 AX21 60.5(3)
W5 O21 Ag27 104.7(6)
Nb3 O21 Ag27 95.0(4)
Ag35 O21 Ag27 88.3(4)
AX21 O21 Ag27 134.0(5)
W6 O22 Nb1 120.9(6)
W6 O22 Ag36 103.2(6)
Nb1 O22 Ag36 132.5(6)
W6 O22 AX21 113.0(6)
Nb1 O22 AX21 85.6(4)
Ag36 O22 AX21 60.0(3)
W6 O22 Ag25 105.6(5)
Nb1 O22 Ag25 95.4(5)
Ag36 O22 Ag25 88.4(4)
AX21 O22 Ag25 134.2(5)
W6 O23 W1 123.2(8)
W6 O23 Ag25 99.8(5)
W1 O23 Ag25 96.1(5)
W2 O24 W3 121.2(7)
W2 O24 Ag26 97.5(5)
W3 O24 Ag26 97.8(5)
W5 O25 W4 120.6(7)
W5 O25 Ag27 98.8(6)
W4 O25 Ag27 97.8(5)
W9 O26 W7 126.1(7)
W7 O27 W8 122.2(7)
W9 O28 W8 121.2(8)
Nb1 O29 Ag1 127.8(7)
Nb1 O29 Ag6 124.8(7)
Ag1 O29 Ag6 81.2(4)
Nb1 O29 Ag7 123.8(7)
Ag1 O29 Ag7 70.1(3)
Ag6 O29 Ag7 109.5(5)
Nb1 O29 Ag12 120.9(6)
Ag1 O29 Ag12 110.5(5)
Ag6 O29 Ag12 68.1(3)
Ag7 O29 Ag12 65.0(3)
Nb2 O30 Ag3 125.5(6)
Nb2 O30 Ag2 126.6(6)
Ag3 O30 Ag2 79.5(4)
Nb2 O30 Ag9 124.1(6)
Ag3 O30 Ag9 69.5(3)
Ag2 O30 Ag9 108.4(4)
Nb2 O30 Ag8 122.5(6)
Ag3 O30 Ag8 111.1(4)
Ag2 O30 Ag8 69.4(3)
Ag9 O30 Ag8 65.3(3)
Nb3 O31 Ag4 126.6(7)
Nb3 O31 Ag5 123.2(7)
Ag4 O31 Ag5 83.0(5)
Nb3 O31 Ag11 121.4(7)
Ag4 O31 Ag11 111.0(6)
Ag5 O31 Ag11 69.7(4)
Nb3 O31 Ag10 120.7(6)
Ag4 O31 Ag10 69.6(4)
Ag5 O31 Ag10 114.7(6)
Ag11 O31 Ag10 67.5(3)
W1 O32 Ag31 90.3(6)
W2 O33 Ag32 89.3(7)
W3 O34 Ag33 91.1(6)
W4 O35 Ag34 92.2(7)
W5 O36 Ag35 92.2(6)
W6 O37 Ag36 91.3(6)
O42 Si2 O41 110.2(7)
O42 Si2 O43 108.1(7)
O41 Si2 O43 108.9(7)
O42 Si2 O44 110.7(7)
O41 Si2 O44 109.8(7)
O43 Si2 O44 109.1(8)
O72 W10 O57 100.5(7)
O72 W10 O63 100.1(6)
O57 W10 O63 88.2(6)
O72 W10 O48 101.5(6)
O57 W10 O48 90.5(5)
O63 W10 O48 158.2(5)
O72 W10 O51 100.7(7)
O57 W10 O51 158.8(6)
O63 W10 O51 88.7(6)
O48 W10 O51 84.8(5)
O72 W10 O41 172.1(6)
O57 W10 O41 74.3(5)
O63 W10 O41 74.1(5)
O48 W10 O41 84.6(5)
O51 W10 O41 84.7(6)
O72 W10 Ag37 61.2(5)
O57 W10 Ag37 42.5(4)
O63 W10 Ag37 109.7(4)
O48 W10 Ag37 83.3(4)
O51 W10 Ag37 155.6(5)
O41 W10 Ag37 115.2(3)
O72 W10 Ag28 82.8(5)
O57 W10 Ag28 45.5(4)
O63 W10 Ag28 50.7(4)
O48 W10 Ag28 135.2(4)
O51 W10 Ag28 138.8(4)
O41 W10 Ag28 89.3(3)
Ag37 W10 Ag28 59.57(5)
O73 W11 O48 100.3(7)
O73 W11 O58 98.7(6)
O48 W11 O58 90.4(5)
O73 W11 O64 100.4(7)
O48 W11 O64 159.2(6)
O58 W11 O64 88.5(5)
O73 W11 O52 99.1(7)
O48 W11 O52 85.9(5)
O58 W11 O52 162.2(6)
O64 W11 O52 88.9(6)
O73 W11 O42 172.8(6)
O48 W11 O42 84.2(5)
O58 W11 O42 75.6(5)
O64 W11 O42 75.4(5)
O52 W11 O42 86.7(6)
O73 W11 Ag38 63.0(5)
O48 W11 Ag38 76.4(4)
O58 W11 Ag38 42.1(4)
O64 W11 Ag38 115.3(4)
O52 W11 Ag38 151.4(5)
O42 W11 Ag38 113.1(3)
O73 W11 Ag29 78.9(5)
O48 W11 Ag29 131.3(4)
O58 W11 Ag29 43.0(4)
O64 W11 Ag29 55.7(4)
O52 W11 Ag29 142.8(4)
O42 W11 Ag29 93.9(3)
Ag38 W11 Ag29 59.65(5)
O74 W12 O49 100.6(7)
O74 W12 O59 99.1(6)
O49 W12 O59 90.6(5)
O74 W12 O53 100.9(6)
O49 W12 O53 85.8(6)
O59 W12 O53 160.0(5)
O74 W12 O64 101.1(7)
O49 W12 O64 158.1(5)
O59 W12 O64 88.9(5)
O53 W12 O64 87.2(6)
O74 W12 O42 173.0(6)
O49 W12 O42 83.4(5)
O59 W12 O42 75.0(5)
O53 W12 O42 85.0(5)
O64 W12 O42 75.3(5)
O74 W12 Ag39 60.2(5)
O49 W12 Ag39 83.3(4)
O59 W12 Ag39 41.9(4)
O53 W12 Ag39 155.7(4)
O64 W12 Ag39 110.3(4)
O42 W12 Ag39 115.0(3)
O74 W12 AX23 94.5(7)
O49 W12 AX23 49.9(8)
O59 W12 AX23 42.2(8)
O53 W12 AX23 135.2(8)
O64 W12 AX23 130.7(7)
O42 W12 AX23 83.7(5)
Ag39 W12 AX23 42.3(5)
O75 W13 O65 101.6(7)
O75 W13 O54 101.2(6)
O65 W13 O54 89.1(7)
O75 W13 O49 100.7(6)
O65 W13 O49 157.7(6)
O54 W13 O49 85.9(7)
O75 W13 O60 99.2(6)
O65 W13 O60 87.4(6)
O54 W13 O60 159.6(6)
O49 W13 O60 89.7(6)
O75 W13 O43 171.9(6)
O65 W13 O43 74.0(5)
O54 W13 O43 85.7(5)
O49 W13 O43 83.9(5)
O60 W13 O43 74.0(5)
O75 W13 Ag40 61.6(5)
O65 W13 Ag40 115.3(5)
O54 W13 Ag40 151.7(5)
O49 W13 Ag40 76.4(4)
O60 W13 Ag40 43.8(4)
O43 W13 Ag40 113.7(3)
O75 W13 Ag30 78.2(5)
O65 W13 Ag30 55.4(5)
O54 W13 Ag30 142.7(5)
O49 W13 Ag30 131.1(4)
O60 W13 Ag30 43.9(4)
O43 W13 Ag30 93.8(3)
Ag40 W13 Ag30 59.94(5)
O75 W13 AX23 94.7(7)
O65 W13 AX23 128.9(7)
O54 W13 AX23 134.6(7)
O49 W13 AX23 49.2(7)
O60 W13 AX23 42.0(7)
O43 W13 AX23 83.2(5)
Ag40 W13 AX23 37.7(5)
Ag30 W13 AX23 82.0(5)
O76 W14 O50 100.4(6)
O76 W14 O61 101.5(7)
O50 W14 O61 90.2(6)
O76 W14 O55 100.7(7)
O50 W14 O55 86.7(6)
O61 W14 O55 157.8(6)
O76 W14 O65 101.7(7)
O50 W14 O65 157.8(6)
O61 W14 O65 87.8(6)
O55 W14 O65 86.9(6)
O76 W14 O43 172.4(6)
O50 W14 O43 85.4(5)
O61 W14 O43 73.4(5)
O55 W14 O43 84.5(5)
O65 W14 O43 72.8(5)
O76 W14 Ag41 62.4(6)
O50 W14 Ag41 82.1(4)
O61 W14 Ag41 42.4(4)
O55 W14 Ag41 157.3(4)
O65 W14 Ag41 110.4(5)
O43 W14 Ag41 114.1(3)
O77 W15 O62 100.3(6)
O77 W15 O63 101.9(7)
O62 W15 O63 88.4(6)
O77 W15 O56 100.4(6)
O62 W15 O56 159.2(5)
O63 W15 O56 88.8(6)
O77 W15 O50 100.2(7)
O62 W15 O50 89.3(6)
O63 W15 O50 157.8(5)
O56 W15 O50 85.6(6)
O77 W15 O41 173.6(6)
O62 W15 O41 74.5(5)
O63 W15 O41 74.5(5)
O56 W15 O41 84.9(5)
O50 W15 O41 83.6(5)
O77 W15 Ag42 64.1(5)
O62 W15 Ag42 42.2(4)
O63 W15 Ag42 115.5(4)
O56 W15 Ag42 152.8(5)
O50 W15 Ag42 76.2(4)
O41 W15 Ag42 112.4(3)
O77 W15 Ag28 80.1(5)
O62 W15 Ag28 44.5(4)
O63 W15 Ag28 54.9(4)
O56 W15 Ag28 142.3(5)
O50 W15 Ag28 131.9(4)
O41 W15 Ag28 93.5(3)
Ag42 W15 Ag28 60.61(5)
O78 W16 O51 102.4(7)
O78 W16 O52 100.9(7)
O51 W16 O52 86.4(6)
O78 W16 O66 100.2(7)
O51 W16 O66 90.0(6)
O52 W16 O66 158.8(6)
O78 W16 O67 100.2(7)
O51 W16 O67 157.4(7)
O52 W16 O67 89.1(6)
O66 W16 O67 86.3(6)
O78 W16 O44 170.7(6)
O51 W16 O44 84.0(6)
O52 W16 O44 86.0(6)
O66 W16 O44 72.8(6)
O67 W16 O44 73.6(5)
O79 W17 O53 101.9(7)
O79 W17 O54 103.5(7)
O53 W17 O54 87.2(7)
O79 W17 O67 98.1(7)
O53 W17 O67 89.8(7)
O54 W17 O67 158.3(6)
O79 W17 O68 100.3(7)
O53 W17 O68 157.9(6)
O54 W17 O68 88.1(7)
O67 W17 O68 86.6(6)
O79 W17 O44 169.9(6)
O53 W17 O44 85.4(5)
O54 W17 O44 83.7(5)
O67 W17 O44 74.6(5)
O68 W17 O44 72.6(6)
O80 W18 O66 100.5(7)
O80 W18 O56 101.6(6)
O66 W18 O56 89.4(6)
O80 W18 O68 100.4(7)
O66 W18 O68 86.6(6)
O56 W18 O68 158.0(6)
O80 W18 O55 101.5(8)
O66 W18 O55 158.0(6)
O56 W18 O55 86.5(6)
O68 W18 O55 89.3(6)
O80 W18 O44 172.3(6)
O66 W18 O44 74.5(5)
O56 W18 O44 84.4(5)
O68 W18 O44 73.7(5)
O55 W18 O44 83.6(5)
O69 Nb4 O47 103.8(6)
O69 Nb4 O45 105.1(5)
O47 Nb4 O45 90.0(5)
O69 Nb4 O57 97.7(5)
O47 Nb4 O57 158.1(5)
O45 Nb4 O57 88.2(5)
O69 Nb4 O62 96.2(5)
O47 Nb4 O62 89.5(5)
O45 Nb4 O62 158.2(5)
O57 Nb4 O62 84.3(6)
O69 Nb4 O41 163.4(5)
O47 Nb4 O41 87.1(5)
O45 Nb4 O41 87.1(4)
O57 Nb4 O41 71.1(4)
O62 Nb4 O41 71.1(5)
O69 Nb4 AX22 83.3(5)
O47 Nb4 AX22 127.7(4)
O45 Nb4 AX22 39.7(5)
O57 Nb4 AX22 58.4(5)
O62 Nb4 AX22 142.0(5)
O41 Nb4 AX22 100.1(4)
O69 Nb4 AX24 82.1(5)
O47 Nb4 AX24 38.9(4)
O45 Nb4 AX24 126.9(4)
O57 Nb4 AX24 143.9(4)
O62 Nb4 AX24 60.0(5)
O41 Nb4 AX24 99.7(4)
AX22 Nb4 AX24 155.0(3)
O69 Nb4 Ag28 68.5(4)
O47 Nb4 Ag28 132.8(3)
O45 Nb4 Ag28 137.2(4)
O57 Nb4 Ag28 53.0(4)
O62 Nb4 Ag28 48.0(4)
O41 Nb4 Ag28 95.0(3)
AX22 Nb4 Ag28 98.4(2)
AX24 Nb4 Ag28 94.91(19)
O69 Nb4 Ag1 31.7(4)
O47 Nb4 Ag1 107.0(4)
O45 Nb4 Ag1 73.5(4)
O57 Nb4 Ag1 93.4(4)
O62 Nb4 Ag1 127.2(4)
O41 Nb4 Ag1 155.7(3)
AX22 Nb4 Ag1 55.7(3)
AX24 Nb4 Ag1 103.6(2)
Ag28 Nb4 Ag1 89.77(5)
O69 Nb4 Ag6 32.0(4)
O47 Nb4 Ag6 72.0(4)
O45 Nb4 Ag6 107.9(3)
O57 Nb4 Ag6 129.1(3)
O62 Nb4 Ag6 92.5(4)
O41 Nb4 Ag6 153.8(3)
AX22 Nb4 Ag6 105.2(3)
AX24 Nb4 Ag6 54.1(2)
Ag28 Nb4 Ag6 88.33(5)
Ag1 Nb4 Ag6 49.92(4)
O70 Nb5 O46 105.2(6)
O70 Nb5 O45 104.6(5)
O46 Nb5 O45 90.2(5)
O70 Nb5 O59 96.4(5)
O46 Nb5 O59 89.1(5)
O45 Nb5 O59 158.4(5)
O70 Nb5 O58 96.1(6)
O46 Nb5 O58 158.2(5)
O45 Nb5 O58 89.3(5)
O59 Nb5 O58 83.4(5)
O70 Nb5 O42 163.6(5)
O46 Nb5 O42 86.1(5)
O45 Nb5 O42 86.9(4)
O59 Nb5 O42 71.5(4)
O58 Nb5 O42 72.1(5)
O70 Nb5 AX23 85.7(10)
O46 Nb5 AX23 39.8(7)
O45 Nb5 AX23 129.1(7)
O59 Nb5 AX23 56.7(8)
O58 Nb5 AX23 139.9(8)
O42 Nb5 AX23 96.2(10)
O70 Nb5 AX22 83.7(5)
O46 Nb5 AX22 126.4(4)
O45 Nb5 AX22 37.8(5)
O59 Nb5 AX22 143.4(5)
O58 Nb5 AX22 60.3(4)
O42 Nb5 AX22 99.4(4)
AX23 Nb5 AX22 158.3(9)
O70 Nb5 Ag29 68.0(4)
O46 Nb5 Ag29 138.6(3)
O45 Nb5 Ag29 131.2(4)
O59 Nb5 Ag29 53.2(4)
O58 Nb5 Ag29 46.7(3)
O42 Nb5 Ag29 95.6(3)
AX23 Nb5 Ag29 99.2(6)
AX22 Nb5 Ag29 94.3(2)
O70 Nb5 Ag2 32.8(4)
O46 Nb5 Ag2 107.3(3)
O45 Nb5 Ag2 72.0(4)
O59 Nb5 Ag2 128.6(3)
O58 Nb5 Ag2 93.3(4)
O42 Nb5 Ag2 154.6(3)
AX23 Nb5 Ag2 108.0(10)
AX22 Nb5 Ag2 55.3(3)
Ag29 Nb5 Ag2 88.35(5)
O70 Nb5 Ag3 32.2(4)
O46 Nb5 Ag3 73.1(4)
O45 Nb5 Ag3 107.1(3)
O59 Nb5 Ag3 93.3(3)
O58 Nb5 Ag3 127.7(3)
O42 Nb5 Ag3 154.6(3)
AX23 Nb5 Ag3 58.5(10)
AX22 Nb5 Ag3 104.6(3)
Ag29 Nb5 Ag3 90.81(5)
Ag2 Nb5 Ag3 49.74(4)
O71 Nb6 O46 104.9(6)
O71 Nb6 O47 104.3(6)
O46 Nb6 O47 89.8(5)
O71 Nb6 O61 97.5(6)
O46 Nb6 O61 157.4(5)
O47 Nb6 O61 88.0(5)
O71 Nb6 O60 96.3(6)
O46 Nb6 O60 90.1(5)
O47 Nb6 O60 158.7(5)
O61 Nb6 O60 83.9(6)
O71 Nb6 O43 162.8(5)
O46 Nb6 O43 87.2(5)
O47 Nb6 O43 87.7(5)
O61 Nb6 O43 70.3(5)
O60 Nb6 O43 71.0(4)
O71 Nb6 AX24 82.7(5)
O46 Nb6 AX24 126.9(4)
O47 Nb6 AX24 38.9(4)
O61 Nb6 AX24 59.0(4)
O60 Nb6 AX24 142.2(5)
O43 Nb6 AX24 100.1(4)
O71 Nb6 AX23 85.2(9)
O46 Nb6 AX23 40.2(7)
O47 Nb6 AX23 129.0(8)
O61 Nb6 AX23 141.3(9)
O60 Nb6 AX23 57.4(9)
O43 Nb6 AX23 96.9(10)
AX24 Nb6 AX23 158.0(10)
O71 Nb6 Ag30 68.6(4)
O46 Nb6 Ag30 131.7(3)
O47 Nb6 Ag30 138.4(4)
O61 Nb6 Ag30 54.4(4)
O60 Nb6 Ag30 46.1(4)
O43 Nb6 Ag30 94.2(3)
AX24 Nb6 Ag30 100.4(2)
AX23 Nb6 Ag30 92.1(6)
O71 Nb6 Ag4 32.3(4)
O46 Nb6 Ag4 72.8(4)
O47 Nb6 Ag4 107.8(4)
O61 Nb6 Ag4 129.1(4)
O60 Nb6 Ag4 92.5(4)
O43 Nb6 Ag4 154.2(3)
AX24 Nb6 Ag4 104.8(2)
AX23 Nb6 Ag4 57.4(9)
Ag30 Nb6 Ag4 87.64(5)
O71 Nb6 Ag5 32.3(4)
O46 Nb6 Ag5 107.8(3)
O47 Nb6 Ag5 72.2(4)
O61 Nb6 Ag5 93.0(3)
O60 Nb6 Ag5 127.8(4)
O43 Nb6 Ag5 154.5(3)
AX24 Nb6 Ag5 54.4(2)
AX23 Nb6 Ag5 107.9(10)
Ag30 Nb6 Ag5 90.97(6)
Ag4 Nb6 Ag5 50.82(4)
Si2 O41 W15 124.9(7)
Si2 O41 W10 123.1(7)
W15 O41 W10 90.3(4)
Si2 O41 Nb4 124.4(6)
W15 O41 Nb4 92.4(4)
W10 O41 Nb4 91.9(4)
Si2 O42 W12 125.1(6)
Si2 O42 W11 123.4(7)
W12 O42 W11 89.8(4)
Si2 O42 Nb5 125.0(6)
W12 O42 Nb5 91.8(4)
W11 O42 Nb5 91.7(4)
Si2 O43 W13 124.0(7)
Si2 O43 W14 123.0(7)
W13 O43 W14 91.3(4)
Si2 O43 Nb6 123.8(7)
W13 O43 Nb6 93.1(4)
W14 O43 Nb6 92.4(4)
Si2 O44 W18 125.3(7)
Si2 O44 W17 124.3(7)
W18 O44 W17 91.9(5)
Si2 O44 W16 123.4(8)
W18 O44 W16 91.3(5)
W17 O44 W16 90.7(4)
Nb5 O45 Nb4 145.3(8)
Nb5 O45 AX22 108.7(7)
Nb4 O45 AX22 104.9(7)
Nb5 O46 Nb6 146.8(7)
Nb5 O46 AX23 106.0(10)
Nb6 O46 AX23 105.2(11)
Nb6 O47 Nb4 145.6(7)
Nb6 O47 AX24 106.7(6)
Nb4 O47 AX24 106.4(6)
W11 O48 W10 152.1(8)
W11 O48 AX22 103.1(5)
W10 O48 AX22 99.2(5)
W12 O49 W13 152.3(7)
W12 O49 AX23 101.2(9)
W13 O49 AX23 101.7(9)
W14 O50 W15 151.8(8)
W14 O50 AX24 101.1(6)
W15 O50 AX24 101.5(6)
W16 O51 W10 152.6(7)
W16 O52 W11 149.5(8)
W17 O53 W12 150.6(8)
W17 O54 W13 150.7(9)
W14 O55 W18 150.8(8)
W18 O56 W15 151.6(8)
W10 O57 Nb4 122.7(7)
W10 O57 Ag37 106.2(6)
Nb4 O57 Ag37 128.6(5)
W10 O57 AX22 114.4(7)
Nb4 O57 AX22 83.5(5)
Ag37 O57 AX22 61.2(4)
W10 O57 Ag28 106.8(5)
Nb4 O57 Ag28 93.4(5)
Ag37 O57 Ag28 86.5(4)
AX22 O57 Ag28 132.8(5)
W11 O58 Nb5 120.6(7)
W11 O58 Ag38 106.0(5)
Nb5 O58 Ag38 126.0(6)
W11 O58 Ag29 107.9(5)
Nb5 O58 Ag29 99.8(4)
Ag38 O58 Ag29 89.4(4)
W11 O58 AX22 112.4(6)
Nb5 O58 AX22 82.0(5)
Ag38 O58 AX22 54.7(4)
Ag29 O58 AX22 131.6(6)
W12 O59 Nb5 121.7(6)
W12 O59 Ag39 106.5(5)
Nb5 O59 Ag39 128.9(6)
W12 O59 AX23 110.0(13)
Nb5 O59 AX23 85.4(8)
Ag39 O59 AX23 61.5(7)
W12 O59 Ag29 107.2(5)
Nb5 O59 Ag29 93.2(5)
Ag39 O59 Ag29 87.8(4)
AX23 O59 Ag29 137.0(12)
W13 O60 Nb6 121.8(6)
W13 O60 Ag40 103.3(5)
Nb6 O60 Ag40 128.1(6)
W13 O60 Ag30 106.1(6)
Nb6 O60 Ag30 101.1(5)
Ag40 O60 Ag30 88.5(4)
W13 O60 AX23 110.2(12)
Nb6 O60 AX23 84.8(9)
Ag40 O60 AX23 54.4(7)
Ag30 O60 AX23 132.5(10)
W14 O61 Nb6 123.9(6)
W14 O61 Ag41 106.8(5)
Nb6 O61 Ag41 126.6(6)
W14 O61 AX24 114.3(6)
Nb6 O61 AX24 83.4(5)
Ag41 O61 AX24 59.7(3)
W14 O61 Ag30 106.3(5)
Nb6 O61 Ag30 92.1(4)
Ag41 O61 Ag30 88.5(4)
AX24 O61 Ag30 133.7(5)
W15 O62 Nb4 121.9(7)
W15 O62 Ag42 106.2(6)
Nb4 O62 Ag42 125.7(6)
W15 O62 Ag28 106.1(6)
Nb4 O62 Ag28 98.8(5)
Ag42 O62 Ag28 89.8(4)
W15 O62 AX24 114.4(6)
Nb4 O62 AX24 82.3(5)
Ag42 O62 AX24 54.3(4)
Ag28 O62 AX24 131.3(5)
W15 O63 W10 121.1(6)
W15 O63 Ag28 94.5(5)
W10 O63 Ag28 100.4(5)
W11 O64 W12 119.5(7)
W11 O64 Ag29 93.6(5)
W12 O64 Ag29 99.9(5)
W13 O65 W14 121.8(7)
W13 O65 Ag30 93.9(5)
W14 O65 Ag30 101.5(6)
W18 O66 W16 121.4(7)
W17 O67 W16 121.1(7)
W18 O68 W17 121.8(8)
Nb4 O69 Ag1 125.6(6)
Nb4 O69 Ag6 125.9(7)
Ag1 O69 Ag6 80.8(4)
Nb4 O69 Ag13 123.0(6)
Ag1 O69 Ag13 70.3(3)
Ag6 O69 Ag13 109.8(5)
Nb4 O69 Ag18 122.7(6)
Ag1 O69 Ag18 110.9(5)
Ag6 O69 Ag18 67.9(3)
Ag13 O69 Ag18 65.8(3)
Nb5 O70 Ag2 125.0(5)
Nb5 O70 Ag3 126.1(6)
Ag2 O70 Ag3 79.2(4)
Nb5 O70 Ag15 125.1(6)
Ag2 O70 Ag15 108.7(4)
Ag3 O70 Ag15 70.3(3)
Nb5 O70 Ag14 123.1(6)
Ag2 O70 Ag14 68.1(3)
Ag3 O70 Ag14 110.4(4)
Ag15 O70 Ag14 65.6(3)
Nb6 O71 Ag4 125.4(7)
Nb6 O71 Ag5 125.9(6)
Ag4 O71 Ag5 81.5(4)
Nb6 O71 Ag17 124.2(6)
Ag4 O71 Ag17 108.9(5)
Ag5 O71 Ag17 70.0(4)
Nb6 O71 Ag16 121.8(6)
Ag4 O71 Ag16 67.1(3)
Ag5 O71 Ag16 111.7(5)
Ag17 O71 Ag16 66.2(3)
W10 O72 Ag37 89.8(6)
W11 O73 Ag38 87.8(6)
W12 O74 Ag39 90.3(5)
W13 O75 Ag40 88.9(6)
W14 O76 Ag41 89.0(6)
W15 O77 Ag42 87.2(5)
O81 C1 O82 121.1(17)
O81 C1 O83 119.6(16)
O82 C1 O83 119.2(18)
O81 C1 Ag2 29.9(8)
O82 C1 Ag2 91.3(11)
O83 C1 Ag2 149.5(13)
O81 C1 Ag3 90.9(11)
O82 C1 Ag3 30.2(9)
O83 C1 Ag3 149.5(13)
Ag2 C1 Ag3 61.0(4)
O81 C1 Ag1 29.9(8)
O82 C1 Ag1 150.9(14)
O83 C1 Ag1 89.8(11)
Ag2 C1 Ag1 59.7(4)
Ag3 C1 Ag1 120.7(6)
O81 C1 Ag5 149.1(12)
O82 C1 Ag5 89.7(11)
O83 C1 Ag5 29.6(9)
Ag2 C1 Ag5 178.8(7)
Ag3 C1 Ag5 119.9(6)
Ag1 C1 Ag5 119.3(6)
O81 C1 Ag6 90.8(10)
O82 C1 Ag6 148.0(14)
O83 C1 Ag6 28.8(9)
Ag2 C1 Ag6 120.7(6)
Ag3 C1 Ag6 177.7(7)
Ag1 C1 Ag6 61.0(3)
Ag5 C1 Ag6 58.3(3)
O81 C1 Ag4 149.2(13)
O82 C1 Ag4 28.1(9)
O83 C1 Ag4 91.2(12)
Ag2 C1 Ag4 119.3(6)
Ag3 C1 Ag4 58.3(3)
Ag1 C1 Ag4 178.8(7)
Ag5 C1 Ag4 61.7(4)
Ag6 C1 Ag4 120.0(6)
C1 O81 Ag2 133.4(12)
C1 O81 Ag1 133.6(12)
Ag2 O81 Ag1 92.9(6)
C1 O82 Ag3 133.0(13)
C1 O82 Ag4 136.3(12)
Ag3 O82 Ag4 90.6(4)
C1 O83 Ag5 133.9(13)
C1 O83 Ag6 135.0(13)
Ag5 O83 Ag6 91.0(5)
C14 N1 C6 113(2)
C14 N1 C2 108.3(18)
C6 N1 C2 109.9(19)
C14 N1 C10 111.9(19)
C6 N1 C10 107.8(18)
C2 N1 C10 106.3(19)
N1 C2 C3 115(2)
C4 C3 C2 112(3)
C3 C4 C5 112(3)
N1 C6 C7 119(2)
C8 C7 C6 115(3)
C7 C8 C9 115(3)
N1 C10 C11 119(2)
C12 C11 C10 110(3)
C11 C12 C13 113(3)
N1 C14 C15 119(2)
C16 C15 C14 115(3)
C15 C16 C17 114(3)
N2 C18 C19 172(5)
N3 C20 C21 170(5)
N4 C22 C23 165(9)
N5 C24 C25 153(7)
N6 C26 C27 170(10)

loop_
_geom_bond_atom_site_label_1
_geom_bond_atom_site_label_2
_geom_bond_distance
Ag1 C1_4 2.122(19)
Ag1 O81 2.204(13)
Ag1 O69 2.476(13)
Ag1 O29 2.502(14)
Ag1 Ag22 2.891(3)
Ag1 Ag19 2.904(3)
Ag1 Ag7 3.032(2)
Ag1 Ag13 3.035(2)
Ag1 Ag2 3.181(2)
Ag1 C1 3.207(18)
Ag1 Ag6 3.264(2)
Ag1 C2_4 3.284(18)
Ag2 C1_5 2.089(18)
Ag2 O81 2.183(15)
Ag2 O70 2.541(12)
Ag2 O30 2.545(13)
Ag2 Ag22 2.937(3)
Ag2 Ag19 2.972(2)
Ag2 Ag14 3.040(2)
Ag2 Ag8 3.052(2)
Ag2 C1 3.18(2)
Ag2 Ag3 3.245(2)
Ag2 C2_5 3.258(18)
Ag3 C1_6 2.141(15)
Ag3 O82 2.208(12)
Ag3 O30 2.527(12)
Ag3 O70 2.549(13)
Ag3 Ag23 2.928(2)
Ag3 Ag20 2.932(2)
Ag3 Ag9 3.027(2)
Ag3 Ag15 3.035(2)
Ag3 Ag4 3.141(2)
Ag3 C1 3.205(18)
Ag3 C2_6 3.278(15)
Ag4 C1_7 2.125(16)
Ag4 O82 2.211(13)
Ag4 O31 2.479(15)
Ag4 O71 2.508(13)
Ag4 Ag20 2.950(2)
Ag4 Ag23 2.953(2)
Ag4 Ag16 2.971(3)
Ag4 Ag10 3.016(3)
Ag4 C1 3.243(18)
Ag4 C2_7 3.274(16)
Ag4 Ag5 3.306(2)
Ag5 C1_8 2.117(19)
Ag5 O83 2.195(15)
Ag5 O31 2.510(14)
Ag5 O71 2.557(14)
Ag5 Ag21 2.860(4)
Ag5 Ag24 2.863(3)
Ag5 Ag11 2.993(3)
Ag5 Ag17 3.016(3)
Ag5 Ag6 3.134(2)
Ag5 C1 3.21(2)
Ag5 AX21 3.233(4)
Ag5 C2_8 3.277(19)
Ag6 C1_9 2.117(16)
Ag6 O83 2.197(13)
Ag6 O29 2.512(15)
Ag6 O69 2.557(14)
Ag6 Ag24 2.891(3)
Ag6 Ag21 2.937(5)
Ag6 Ag18 3.018(2)
Ag6 Ag12 3.028(2)
Ag6 C1 3.223(18)
Ag6 C2_9 3.278(16)
Ag7 C1_10 2.21(2)
Ag7 C1_1 2.27(2)
Ag7 C1_4 2.61(2)
Ag7 O29 2.766(13)
Ag7 Ag31 2.875(3)
Ag7 C2_4 2.94(3)
Ag7 Ag25 2.969(3)
Ag7 C2_1 3.03(4)
Ag7 Ag12 3.029(4)
Ag7 Ag13 3.050(3)
Ag7 C2_10 3.24(2)
Ag8 C1_11 2.22(2)
Ag8 C1_2 2.35(2)
Ag8 C1_5 2.53(2)
Ag8 O30 2.804(13)
Ag8 C2_5 2.88(3)
Ag8 C2_2 2.91(4)
Ag8 Ag26 2.929(3)
Ag8 Ag32 2.941(3)
Ag8 Ag9 3.006(3)
Ag8 Ag14 3.085(3)
Ag8 Ag19 4.000(3)
Ag9 C1_12 2.196(19)
Ag9 C1_2 2.30(2)
Ag9 C1_6 2.70(2)
Ag9 O30 2.771(12)
Ag9 Ag33 2.882(3)
Ag9 C2_6 2.90(3)
Ag9 Ag15 3.019(2)
Ag9 Ag26 3.022(3)
Ag9 C2_2 3.02(3)
Ag9 C2_12 3.28(2)
Ag10 C1_13 2.17(2)
Ag10 C1_3 2.37(2)
Ag10 C1_7 2.62(3)
Ag10 O31 2.789(14)
Ag10 C2_3 2.90(3)
Ag10 Ag34 2.911(3)
Ag10 C2_7 2.92(3)
Ag10 Ag27 2.933(3)
Ag10 Ag11 3.062(3)
Ag10 Ag16 3.074(3)
Ag10 C2_13 3.29(2)
Ag11 C1_14 2.21(2)
Ag11 C1_3 2.30(3)
Ag11 C1_8 2.54(2)
Ag11 O31 2.719(14)
Ag11 Ag35 2.900(3)
Ag11 C2_3 2.92(3)
Ag11 C2_8 2.94(3)
Ag11 Ag27 2.976(3)
Ag11 Ag17 3.018(3)
Ag11 C2_14 3.28(3)
Ag12 C1_15 2.18(2)
Ag12 C1_1 2.35(2)
Ag12 C1_9 2.47(2)
Ag12 O29 2.871(13)
Ag12 Ag36 2.919(4)
Ag12 C2_9 2.93(3)
Ag12 Ag25 2.962(3)
Ag12 C2_1 3.00(4)
Ag12 Ag18 3.049(3)
Ag12 C2_15 3.31(2)
Ag13 C1_16 2.20(2)
Ag13 C1_1 2.29(2)
Ag13 C1_4 2.60(2)
Ag13 O69 2.778(13)
Ag13 C2_1 2.86(5)
Ag13 Ag37 2.883(3)
Ag13 C2_4 2.95(3)
Ag13 Ag28 2.982(3)
Ag13 Ag18 3.045(3)
Ag13 Ag22 4.003(3)
Ag14 C1_17 2.22(2)
Ag14 C1_2 2.328(19)
Ag14 C1_5 2.53(2)
Ag14 O70 2.868(13)
Ag14 C2_2 2.87(3)
Ag14 C2_5 2.90(3)
Ag14 Ag38 2.922(3)
Ag14 Ag29 2.937(3)
Ag14 Ag15 3.029(3)
Ag14 Ag22 3.979(3)
Ag15 C1_18 2.24(2)
Ag15 C1_2 2.29(2)
Ag15 C1_6 2.63(2)
Ag15 O70 2.717(11)
Ag15 Ag39 2.886(3)
Ag15 C2_6 2.94(3)
Ag15 C2_2 3.01(4)
Ag15 Ag29 3.016(3)
Ag15 Ag23 3.964(3)
Ag16 C1_19 2.19(2)
Ag16 C1_3 2.32(3)
Ag16 C1_7 2.60(2)
Ag16 O71 2.845(13)
Ag16 C2_7 2.91(3)
Ag16 Ag30 2.914(3)
Ag16 Ag40 2.915(3)
Ag16 C2_3 2.94(3)
Ag16 Ag17 3.030(3)
Ag16 C2_19 3.247(18)
Ag17 C1_20 2.21(2)
Ag17 C1_3 2.25(2)
Ag17 C1_8 2.56(2)
Ag17 O71 2.700(14)
Ag17 Ag41 2.849(3)
Ag17 C2_3 2.96(3)
Ag17 C2_8 2.99(3)
Ag17 Ag30 3.017(3)
Ag17 C2_20 3.30(2)
Ag18 C1_21 2.18(2)
Ag18 C1_1 2.33(3)
Ag18 C1_9 2.49(3)
Ag18 C2_1 2.83(4)
Ag18 O69 2.829(13)
Ag18 Ag42 2.894(3)
Ag18 C2_9 2.92(3)
Ag18 Ag28 2.963(3)
Ag18 C2_21 3.28(2)
Ag19 AX19 1.76(4)
Ag19 C1_22 2.185(19)
Ag19 C1_4 2.46(2)
Ag19 C1_5 2.51(2)
Ag19 Ag22 2.857(3)
Ag19 Ag32 2.935(3)
Ag19 C2_5 2.99(3)
Ag19 Ag31 2.999(3)
Ag19 C2_4 3.01(2)
Ag19 C2_22 3.313(18)
Ag20 AX20 1.80(2)
Ag20 C1_23 2.162(17)
Ag20 C1_7 2.38(2)
Ag20 C1_6 2.48(2)
Ag20 Ag23 2.902(3)
Ag20 Ag34 2.946(3)
Ag20 C2_7 2.95(2)
Ag20 Ag33 2.969(3)
Ag20 C2_6 3.05(3)
Ag20 C2_23 3.301(16)
Ag21 AX21 1.769(7)
Ag21 C1_24 2.17(2)
Ag21 C1_8 2.44(2)
Ag21 C1_9 2.52(3)
Ag21 Ag24 2.550(6)
Ag21 C2_8 2.92(3)
Ag21 C2_9 2.96(3)
Ag21 Ag36 3.016(6)
Ag21 Ag35 3.054(5)
Ag21 C2_24 3.23(2)
Ag22 AX22 1.776(15)
Ag22 C1_25 2.136(19)
Ag22 C1_4 2.45(2)
Ag22 C1_5 2.51(2)
Ag22 Ag38 2.917(3)
Ag22 C2_5 3.02(3)
Ag22 C2_4 3.02(3)
Ag22 Ag37 3.025(3)
Ag22 C2_25 3.255(18)
Ag23 AX23 1.88(5)
Ag23 C1_26 2.198(16)
Ag23 C1_6 2.34(2)
Ag23 C1_7 2.41(2)
Ag23 Ag40 2.928(3)
Ag23 Ag39 2.969(3)
Ag23 C2_7 2.97(2)
Ag23 C2_6 3.01(3)
Ag24 AX24 1.977(12)
Ag24 C1_27 2.20(2)
Ag24 C1_8 2.41(2)
Ag24 C1_9 2.45(2)
Ag24 C2_9 2.86(3)
Ag24 C2_8 2.92(3)
Ag24 Ag42 2.978(4)
Ag24 Ag41 3.058(4)
Ag24 C2_27 3.28(2)
Ag25 C1_10 2.20(3)
Ag25 C1_15 2.29(3)
Ag25 C2_15 2.65(3)
Ag25 C2_10 2.76(3)
Ag25 O17 2.827(11)
Ag25 O22 2.891(14)
Ag25 O23 3.096(12)
Ag25 Ag31 3.621(3)
Ag25 Nb1 3.694(3)
Ag25 Ag36 3.794(4)
Ag26 C1_11 2.23(2)
Ag26 C1_12 2.30(2)
Ag26 C2_12 2.61(3)
Ag26 C2_11 2.77(3)
Ag26 O18 2.789(11)
Ag26 O19 2.856(14)
Ag26 O24 3.112(14)
Ag26 Nb2 3.638(3)
Ag26 Ag32 3.668(3)
Ag26 Ag33 3.711(3)
Ag27 C1_13 2.30(3)
Ag27 C1_14 2.33(3)
Ag27 C2_14 2.75(3)
Ag27 O20 2.787(12)
Ag27 C2_13 2.82(4)
Ag27 O21 2.869(13)
Ag27 O25 2.989(15)
Ag27 Nb3 3.671(3)
Ag27 Ag34 3.686(3)
Ag27 W4 3.772(2)
Ag28 C1_21 2.22(3)
Ag28 C1_16 2.25(3)
Ag28 C2_16 2.70(4)
Ag28 O62 2.736(13)
Ag28 C2_21 2.80(4)
Ag28 O57 2.913(13)
Ag28 O63 3.076(13)
Ag28 Nb4 3.641(2)
Ag28 Ag42 3.669(3)
Ag28 Ag37 3.704(3)
Ag29 C1_18 2.28(3)
Ag29 C1_17 2.32(3)
Ag29 C2_18 2.58(4)
Ag29 O58 2.694(12)
Ag29 C2_17 2.81(4)
Ag29 O59 2.928(13)
Ag29 O64 3.112(13)
Ag29 C6_18 3.31(4)
Ag29 Ag38 3.614(3)
Ag29 Nb5 3.651(3)
Ag30 C1_19 2.27(3)
Ag30 C1_20 2.29(3)
Ag30 C2_20 2.62(3)
Ag30 O60 2.674(15)
Ag30 C2_19 2.90(2)
Ag30 O61 2.961(13)
Ag30 O65 3.057(16)
Ag30 Ag40 3.590(3)
Ag30 Nb6 3.640(3)
Ag30 W13 3.707(2)
Ag31 C1_22 2.19(2)
Ag31 C1_10 2.21(2)
Ag31 O17 2.440(13)
Ag31 C2_22 2.53(3)
Ag31 AX19 2.72(3)
Ag31 C2_10 2.98(3)
Ag31 O32 3.101(15)
Ag31 W1 3.536(2)
Ag31 Ag32 4.165(3)
Ag32 C1_11 2.20(2)
Ag32 C1_22 2.22(2)
Ag32 O18 2.430(12)
Ag32 AX19 2.50(3)
Ag32 C2_22 2.80(3)
Ag32 C2_11 2.87(3)
Ag32 O33 3.055(18)
Ag32 W2 3.501(2)
Ag33 C1_12 2.18(2)
Ag33 C1_23 2.24(3)
Ag33 O19 2.469(12)
Ag33 C2_23 2.60(3)
Ag33 AX20 2.629(19)
Ag33 C2_12 2.98(3)
Ag33 O34 3.072(14)
Ag33 W3 3.5274(17)
Ag34 C1_23 2.19(3)
Ag34 C1_13 2.21(3)
Ag34 O20 2.513(12)
Ag34 AX20 2.572(19)
Ag34 C2_23 2.74(2)
Ag34 C2_13 2.81(4)
Ag34 O35 2.928(16)
Ag34 W4 3.446(2)
Ag35 C1_24 2.16(3)
Ag35 C1_14 2.20(3)
Ag35 C2_24 2.52(4)
Ag35 O21 2.540(13)
Ag35 AX21 2.726(5)
Ag35 O36 2.953(17)
Ag35 C2_14 2.97(3)
Ag35 W5 3.485(2)
Ag36 C1_15 2.18(3)
Ag36 C1_24 2.29(3)
Ag36 O22 2.540(14)
Ag36 AX21 2.691(4)
Ag36 C2_24 2.83(4)
Ag36 C2_15 2.86(3)
Ag36 O37 3.019(17)
Ag36 W6 3.506(2)
Ag37 C1_25 2.18(3)
Ag37 C1_16 2.22(2)
Ag37 O57 2.474(14)
Ag37 C2_25 2.54(3)
Ag37 AX22 2.690(12)
Ag37 C2_16 2.93(4)
Ag37 O72 3.078(15)
Ag37 W10 3.514(2)
Ag37 Ag38 4.167(3)
Ag38 C1_17 2.22(3)
Ag38 C1_25 2.23(2)
Ag38 O58 2.435(14)
Ag38 AX22 2.492(14)
Ag38 C2_25 2.78(3)
Ag38 C2_17 2.86(3)
Ag38 O73 3.115(15)
Ag38 W11 3.493(2)
Ag39 C1_26 2.22(2)
Ag39 C1_18 2.23(3)
Ag39 O59 2.444(12)
Ag39 C2_26 2.60(2)
Ag39 AX23 2.67(3)
Ag39 C2_18 3.01(3)
Ag39 O74 3.043(14)
Ag39 W12 3.5059(18)
Ag39 Ag40 4.158(3)
Ag40 C1_19 2.15(3)
Ag40 C1_26 2.23(2)
Ag40 AX23 2.41(4)
Ag40 O60 2.468(13)
Ag40 C2_26 2.82(2)
Ag40 C2_19 2.83(2)
Ag40 O75 3.052(15)
Ag40 W13 3.467(2)
Ag41 C1_27 2.20(3)
Ag41 C1_20 2.21(3)
Ag41 O61 2.490(12)
Ag41 C2_27 2.64(3)
Ag41 AX24 2.659(12)
Ag41 C2_20 3.04(2)
Ag41 O76 3.133(16)
Ag41 W14 3.535(2)
Ag41 Ag42 4.094(3)
Ag42 C1_27 2.18(2)
Ag42 C1_21 2.24(3)
Ag42 AX24 2.454(11)
Ag42 O62 2.455(15)
Ag42 C2_27 2.73(3)
Ag42 C2_21 2.84(3)
Ag42 O77 3.162(15)
Ag42 W15 3.511(2)
AX19 O5 2.14(3)
AX19 C1_22 2.19(3)
AX19 O18 2.80(3)
AX19 O17 2.91(4)
AX19 Nb2 3.24(2)
AX19 C2_22 3.25(3)
AX19 Nb1 3.26(3)
AX20 C1_23 2.16(2)
AX20 O6 2.18(2)
AX20 O20 2.72(3)
AX20 O19 2.86(3)
AX20 O9 3.07(3)
AX20 C2_23 3.20(2)
AX20 Nb3 3.223(18)
AX20 Nb2 3.315(18)
AX21 C1_24 2.148(19)
AX21 O7 2.211(13)
AX21 O22 2.822(15)
AX21 O21 2.848(14)
AX21 O10 3.134(14)
AX21 C2_24 3.267(19)
AX21 Nb3 3.335(4)
AX22 C1_25 2.13(2)
AX22 O45 2.147(19)
AX22 O57 2.787(19)
AX22 O58 2.912(19)
AX22 O48 3.17(2)
AX22 C2_25 3.20(2)
AX22 Nb4 3.250(13)
AX22 Nb5 3.319(12)
AX23 C1_26 2.17(3)
AX23 O46 2.19(3)
AX23 O59 2.75(4)
AX23 O60 2.77(5)
AX23 O49 3.01(6)
AX23 C2_26 3.20(4)
AX23 Nb6 3.27(3)
AX23 Nb5 3.29(3)
AX24 O47 2.143(15)
AX24 C1_27 2.18(2)
AX24 O61 2.821(17)
AX24 O62 2.865(19)
AX24 O50 3.184(19)
AX24 C2_27 3.27(2)
AX24 Nb6 3.271(10)
AX24 Nb4 3.277(11)
C1_1 C2_1 1.156(18)
C2_1 C3_1 1.495(19)
C3_1 C6_1 1.483(19)
C3_1 C5_1 1.489(19)
C3_1 C4_1 1.51(2)
C1_2 C2_2 1.162(18)
C2_2 C3_2 1.491(18)
C3_2 C6_2 1.482(19)
C3_2 C4_2 1.497(19)
C3_2 C5_2 1.501(19)
C1_3 C2_3 1.153(17)
C2_3 C3_3 1.494(18)
C3_3 C4_3 1.484(19)
C3_3 C5_3 1.498(19)
C3_3 C6_3 1.506(19)
C1_4 C2_4 1.168(17)
C2_4 C3_4 1.494(17)
C3_4 C4_4 1.493(18)
C3_4 C6_4 1.496(18)
C3_4 C5_4 1.534(19)
C1_5 C2_5 1.170(17)
C2_5 C3_5 1.489(18)
C3_5 C5_5 1.479(18)
C3_5 C4_5 1.491(18)
C3_5 C6_5 1.526(19)
C1_6 C2_6 1.166(16)
C2_6 C3_6 1.501(16)
C3_6 C5_6 1.487(18)
C3_6 C4_6 1.492(18)
C3_6 C6_6 1.523(19)
C1_7 C2_7 1.163(17)
C2_7 C3_7 1.507(17)
C3_7 C4_7 1.483(18)
C3_7 C5_7 1.498(18)
C3_7 C6_7 1.526(19)
C1_8 C2_8 1.160(17)
C2_8 C3_8 1.499(18)
C3_8 C5_8 1.482(18)
C3_8 C4_8 1.490(18)
C3_8 C6_8 1.541(19)
C1_9 C2_9 1.162(17)
C2_9 C3_9 1.500(17)
C3_9 C5_9 1.474(18)
C3_9 C4_9 1.484(18)
C3_9 C6_9 1.520(19)
C1_10 C2_10 1.158(17)
C2_10 C3_10 1.498(18)
C3_10 C4_10 1.482(19)
C3_10 C6_10 1.499(19)
C3_10 C5_10 1.506(19)
C1_11 C2_11 1.170(18)
C2_11 C3_11 1.487(19)
C3_11 C4_11 1.481(19)
C3_11 C5_11 1.486(19)
C3_11 C6_11 1.512(19)
C1_12 C2_12 1.163(17)
C2_12 C3_12 1.489(18)
C3_12 C4_12 1.487(19)
C3_12 C6_12 1.490(19)
C3_12 C5_12 1.509(19)
C1_13 C2_13 1.156(18)
C2_13 C3_13 1.489(18)
C3_13 C4_13 1.491(19)
C3_13 C5_13 1.493(19)
C3_13 C6_13 1.513(19)
C1_14 C2_14 1.157(18)
C2_14 C3_14 1.496(19)
C3_14 C5_14 1.485(19)
C3_14 C4_14 1.497(19)
C3_14 C6_14 1.500(19)
C1_15 C2_15 1.174(18)
C2_15 C3_15 1.498(18)
C3_15 C4_15 1.488(19)
C3_15 C6_15 1.494(19)
C3_15 C5_15 1.518(19)
C1_16 C2_16 1.171(18)
C2_16 C3_16 1.498(19)
C3_16 C5_16 1.489(19)
C3_16 C4_16 1.490(19)
C3_16 C6_16 1.510(19)
C1_17 C2_17 1.152(18)
C2_17 C3_17 1.481(19)
C3_17 C6_17 1.491(19)
C3_17 C4_17 1.500(19)
C3_17 C5_17 1.510(19)
C1_18 C2_18 1.162(18)
C2_18 C3_18 1.494(19)
C3_18 C5_18 1.481(19)
C3_18 C4_18 1.491(19)
C3_18 C6_18 1.515(19)
C1_19 C2_19 1.156(17)
C2_19 C3_19 1.497(17)
C3_19 C4_19 1.495(18)
C3_19 C6_19 1.506(18)
C3_19 C5_19 1.519(18)
C1_20 C2_20 1.173(18)
C2_20 C3_20 1.488(18)
C3_20 C6_20 1.498(18)
C3_20 C4_20 1.503(18)
C3_20 C5_20 1.504(18)
C1_21 C2_21 1.161(17)
C2_21 C3_21 1.496(18)
C3_21 C6_21 1.494(19)
C3_21 C5_21 1.497(18)
C3_21 C4_21 1.502(19)
C1_22 C2_22 1.163(17)
C2_22 C3_22 1.499(18)
C3_22 C6_22 1.486(18)
C3_22 C4_22 1.500(18)
C3_22 C5_22 1.505(19)
C1_23 C2_23 1.169(17)
C2_23 C3_23 1.490(17)
C3_23 C5_23 1.490(18)
C3_23 C4_23 1.492(18)
C3_23 C6_23 1.511(18)
C1_24 C2_24 1.162(17)
C2_24 C3_24 1.496(18)
C3_24 C5_24 1.493(19)
C3_24 C4_24 1.497(19)
C3_24 C6_24 1.508(19)
C1_25 C2_25 1.164(17)
C2_25 C3_25 1.489(18)
C3_25 C6_25 1.484(19)
C3_25 C5_25 1.505(19)
C3_25 C4_25 1.511(19)
C1_26 C2_26 1.165(16)
C2_26 C3_26 1.490(16)
C3_26 C5_26 1.499(18)
C3_26 C6_26 1.503(18)
C3_26 C4_26 1.512(17)
C1_27 C2_27 1.165(17)
C2_27 C3_27 1.493(18)
C3_27 C5_27 1.502(19)
C3_27 C4_27 1.504(18)
C3_27 C6_27 1.507(18)
Si1 O2 1.583(14)
Si1 O1 1.621(13)
Si1 O4 1.622(13)
Si1 O3 1.628(14)
W1 O32 1.681(16)
W1 O17 1.916(11)
W1 O8 1.924(14)
W1 O11 1.926(16)
W1 O23 1.945(14)
W1 O1 2.375(12)
W2 O33 1.745(16)
W2 O8 1.891(14)
W2 O24 1.903(13)
W2 O18 1.919(11)
W2 O12 1.958(15)
W2 O2 2.380(14)
W3 O34 1.677(13)
W3 O19 1.897(13)
W3 O13 1.906(15)
W3 O24 1.928(15)
W3 O9 1.947(15)
W3 O2 2.363(10)
W4 O35 1.710(15)
W4 O9 1.861(15)
W4 O20 1.905(11)
W4 O25 1.931(16)
W4 O14 1.965(15)
W4 O3 2.333(11)
W5 O36 1.739(14)
W5 O21 1.865(13)
W5 O10 1.901(15)
W5 O25 1.929(15)
W5 O15 1.932(16)
W5 O3 2.362(12)
W6 O37 1.715(15)
W6 O23 1.847(18)
W6 O22 1.903(13)
W6 O10 1.921(17)
W6 O16 1.923(17)
W6 O1 2.337(11)
W7 O38 1.719(14)
W7 O12 1.869(15)
W7 O11 1.885(16)
W7 O26 1.911(15)
W7 O27 1.912(15)
W7 O4 2.373(14)
W8 O39 1.725(13)
W8 O14 1.869(15)
W8 O13 1.905(16)
W8 O27 1.917(15)
W8 O28 1.929(13)
W8 O4 2.371(13)
W9 O40 1.711(14)
W9 O26 1.853(17)
W9 O15 1.901(17)
W9 O16 1.914(17)
W9 O28 1.926(15)
W9 O4 2.351(12)
Nb1 O29 1.784(13)
Nb1 O5 1.918(12)
Nb1 O7 1.997(14)
Nb1 O17 2.029(13)
Nb1 O22 2.045(13)
Nb1 O1 2.430(13)
Nb2 O30 1.775(12)
Nb2 O6 1.908(13)
Nb2 O5 1.941(12)
Nb2 O19 2.021(12)
Nb2 O18 2.042(13)
Nb2 O2 2.463(12)
Nb3 O31 1.796(16)
Nb3 O7 1.917(13)
Nb3 O6 1.942(13)
Nb3 O20 2.008(12)
Nb3 O21 2.053(13)
Nb3 O3 2.411(13)
Si2 O42 1.605(13)
Si2 O41 1.623(13)
Si2 O43 1.645(13)
Si2 O44 1.658(13)
W10 O72 1.704(15)
W10 O57 1.899(11)
W10 O63 1.919(15)
W10 O48 1.925(14)
W10 O51 1.931(14)
W10 O41 2.363(13)
W11 O73 1.703(16)
W11 O48 1.898(13)
W11 O58 1.919(12)
W11 O64 1.922(13)
W11 O52 1.933(15)
W11 O42 2.373(13)
W12 O74 1.727(13)
W12 O49 1.897(17)
W12 O59 1.914(12)
W12 O53 1.934(13)
W12 O64 1.946(16)
W12 O42 2.360(11)
W13 O75 1.705(14)
W13 O65 1.899(15)
W13 O54 1.924(16)
W13 O49 1.927(16)
W13 O60 1.932(12)
W13 O43 2.335(11)
W14 O76 1.690(16)
W14 O50 1.869(14)
W14 O61 1.890(12)
W14 O55 1.906(14)
W14 O65 1.940(15)
W14 O43 2.356(13)
W15 O77 1.693(13)
W15 O62 1.916(13)
W15 O63 1.917(14)
W15 O56 1.920(14)
W15 O50 1.952(15)
W15 O41 2.347(12)
W16 O78 1.695(16)
W16 O51 1.884(14)
W16 O52 1.903(14)
W16 O66 1.942(14)
W16 O67 1.948(15)
W16 O44 2.363(14)
W17 O79 1.703(15)
W17 O53 1.900(14)
W17 O54 1.905(18)
W17 O67 1.905(16)
W17 O68 1.937(14)
W17 O44 2.351(12)
W18 O80 1.718(15)
W18 O66 1.900(15)
W18 O56 1.906(15)
W18 O68 1.908(14)
W18 O55 1.934(15)
W18 O44 2.323(15)
Nb4 O69 1.813(13)
Nb4 O47 1.946(13)
Nb4 O45 1.948(13)
Nb4 O57 2.019(13)
Nb4 O62 2.020(13)
Nb4 O41 2.421(12)
Nb5 O70 1.775(12)
Nb5 O46 1.921(12)
Nb5 O45 1.935(13)
Nb5 O59 2.026(12)
Nb5 O58 2.050(12)
Nb5 O42 2.432(12)
Nb6 O71 1.781(13)
Nb6 O46 1.927(12)
Nb6 O47 1.931(13)
Nb6 O61 2.009(13)
Nb6 O60 2.010(13)
Nb6 O43 2.410(13)
C1 O81 1.26(2)
C1 O82 1.26(2)
C1 O83 1.27(2)
N1 C14 1.50(2)
N1 C6 1.50(2)
N1 C2 1.51(2)
N1 C10 1.51(2)
C2 C3 1.52(3)
C3 C4 1.48(3)
C4 C5 1.54(4)
C6 C7 1.52(3)
C7 C8 1.49(3)
C8 C9 1.55(4)
C10 C11 1.54(3)
C11 C12 1.50(3)
C12 C13 1.56(4)
C14 C15 1.52(3)
C15 C16 1.48(3)
C16 C17 1.54(4)
N2 C18 1.24(3)
C18 C19 1.45(3)
N3 C20 1.25(3)
C20 C21 1.46(4)
N4 C22 1.26(4)
C22 C23 1.45(4)
N5 C24 1.25(4)
C24 C25 1.47(4)
N6 C26 1.25(4)
C26 C27 1.47(4)
